data_4324651
loop_
_publ_author_name
'Shubhankar Kumar Bose'
'K. Geetharani'
'Babu Varghese'
'Sundargopal Ghosh'

_publ_section_title
;
 Condensed Tantalaborane Clusters: Synthesis and Structures of
 [(Cp*Ta)2B5H7{Fe(CO)3}2] and [(Cp*Ta)2B5H9{Fe(CO)3}4]
;
_journal_name_full 'Inorganic Chemistry'
_journal_page_first 2445
_journal_page_last 2449
_journal_paper_doi 10.1021/ic102235p
_journal_volume 50
_journal_year 2011
_chemical_formula_sum 'C35 H53 B5 Fe4 O12 Ta2'
_chemical_formula_weight 1305.12
_chemical_name_systematic
; 
 ? 
;
_space_group_IT_number 2
_symmetry_cell_setting triclinic
_symmetry_space_group_name_Hall '-P 1'
_symmetry_space_group_name_H-M 'P -1'
_atom_sites_solution_hydrogens geom
_atom_sites_solution_primary direct
_atom_sites_solution_secondary difmap
_audit_creation_method SHELXL-97
_cell_angle_alpha 84.651(10)
_cell_angle_beta 81.032(10)
_cell_angle_gamma 89.855(10)
_cell_formula_units_Z 4
_cell_length_a 15.375(2)
_cell_length_b 16.931(3)
_cell_length_c 18.227(3)
_cell_measurement_reflns_used 8163
_cell_measurement_temperature 293(2)
_cell_measurement_theta_max 24.1
_cell_measurement_theta_min 2.4
_cell_volume 4666.0(13)
_computing_cell_refinement 'APEX2/SAINT (Bruker, 2004)'
_computing_data_collection 'APEX2 (Bruker, 2004)'
_computing_data_reduction 'SAINT/XPREP (Bruker, 2004)'
_computing_molecular_graphics 'ORTEP3 (Farrugia, 1997) and Mercury (Bruno et al., 2002)'
_computing_publication_material 'SHELXL-97 (Sheldrick, 1997)'
_computing_structure_refinement 'SHELXL-97 (Sheldrick, 1997)'
_computing_structure_solution 'SIR92 (Altornare et al., 1993)'
_diffrn_ambient_temperature 293(2)
_diffrn_measured_fraction_theta_full 1.000
_diffrn_measured_fraction_theta_max 1.000
_diffrn_measurement_device_type 'Bruker axs kappa apex2 CCD diffractometer'
_diffrn_measurement_method '\w and \f scan'
_diffrn_radiation_monochromator graphite
_diffrn_radiation_source 'fine-focus sealed tube'
_diffrn_radiation_type MoK\a
_diffrn_radiation_wavelength 0.71073
_diffrn_reflns_av_R_equivalents 0.0299
_diffrn_reflns_av_sigmaI/netI 0.0232
_diffrn_reflns_limit_h_max 18
_diffrn_reflns_limit_h_min -18
_diffrn_reflns_limit_k_max 20
_diffrn_reflns_limit_k_min -20
_diffrn_reflns_limit_l_max 21
_diffrn_reflns_limit_l_min -21
_diffrn_reflns_number 88914
_diffrn_reflns_theta_full 25.00
_diffrn_reflns_theta_max 25.00
_diffrn_reflns_theta_min 1.14
_diffrn_standards_decay_% 0
_exptl_absorpt_coefficient_mu 5.934
_exptl_absorpt_correction_T_max 0.49
_exptl_absorpt_correction_T_min 0.42
_exptl_absorpt_correction_type multi-scan
_exptl_absorpt_process_details 'SADABS (Bruker, 1999)'
_exptl_crystal_colour red
_exptl_crystal_density_diffrn 1.858
_exptl_crystal_description block
_exptl_crystal_F_000 2536
_exptl_crystal_size_max 0.20
_exptl_crystal_size_mid 0.15
_exptl_crystal_size_min 0.15
_refine_diff_density_max 1.571
_refine_diff_density_min -0.566
_refine_diff_density_rms 0.224
_refine_ls_extinction_coef 0.00073(4)
_refine_ls_extinction_expression Fc^*^=kFc[1+0.001xFc^2^\l^3^/sin(2\q)]^-1/4^
_refine_ls_extinction_method SHELXL
_refine_ls_goodness_of_fit_ref 1.170
_refine_ls_hydrogen_treatment mixed
_refine_ls_matrix_type full
_refine_ls_number_parameters 1115
_refine_ls_number_reflns 16425
_refine_ls_number_restraints 28
_refine_ls_restrained_S_all 1.176
_refine_ls_R_factor_all 0.0331
_refine_ls_R_factor_gt 0.0245
_refine_ls_shift/su_max 0.002
_refine_ls_shift/su_mean 0.000
_refine_ls_structure_factor_coef Fsqd
_refine_ls_weighting_details 'calc w=1/[\s^2^(Fo^2^)+(0.0458P)^2^+7.3538P] where P=(Fo^2^+2Fc^2^)/3'
_refine_ls_weighting_scheme calc
_refine_ls_wR_factor_gt 0.0754
_refine_ls_wR_factor_ref 0.0860
_reflns_number_gt 14184
_reflns_number_total 16425
_reflns_threshold_expression >2sigma(I)
_cod_data_source_file ic102235p_si_001_2.cif
_cod_data_source_block shelxl
_cod_database_code 4324651

loop_
_symmetry_equiv_pos_as_xyz
'x, y, z'
'-x, -y, -z'

loop_
_atom_site_label
_atom_site_type_symbol
_atom_site_fract_x
_atom_site_fract_y
_atom_site_fract_z
_atom_site_U_iso_or_equiv
_atom_site_adp_type
_atom_site_occupancy
_atom_site_symmetry_multiplicity
_atom_site_calc_flag
_atom_site_refinement_flags
C1 C 0.2558(4) 0.0325(5) 0.8827(5) 0.066(2) Uani 1 1 d .
H1A H 0.2280 0.0070 0.9297 0.098 Uiso 1 1 calc R
H1B H 0.2565 -0.0034 0.8448 0.098 Uiso 1 1 calc R
H1C H 0.2236 0.0791 0.8699 0.098 Uiso 1 1 calc R
C2 C 0.3494(4) 0.0558(4) 0.8884(3) 0.0397(14) Uani 1 1 d .
C3 C 0.3756(4) 0.1222(4) 0.9205(3) 0.0420(15) Uani 1 1 d .
C4 C 0.4674(4) 0.1169(4) 0.9221(3) 0.0431(15) Uani 1 1 d .
C5 C 0.4966(4) 0.0434(4) 0.8953(3) 0.0377(14) Uani 1 1 d .
C6 C 0.4237(4) 0.0059(3) 0.8741(3) 0.0365(13) Uani 1 1 d .
C7 C 0.3169(6) 0.1827(5) 0.9584(4) 0.065(2) Uani 1 1 d .
H7A H 0.2602 0.1814 0.9427 0.098 Uiso 1 1 calc R
H7B H 0.3428 0.2346 0.9452 0.098 Uiso 1 1 calc R
H7C H 0.3103 0.1706 1.0115 0.098 Uiso 1 1 calc R
C8 C 0.5208(6) 0.1733(5) 0.9570(4) 0.074(3) Uani 1 1 d .
H8A H 0.5078 0.2269 0.9404 0.111 Uiso 1 1 calc R
H8B H 0.5824 0.1637 0.9424 0.111 Uiso 1 1 calc R
H8C H 0.5062 0.1652 1.0103 0.111 Uiso 1 1 calc R
C9 C 0.5848(4) 0.0077(5) 0.9018(4) 0.059(2) Uani 1 1 d .
H9A H 0.5854 -0.0138 0.9524 0.088 Uiso 1 1 calc R
H9B H 0.6298 0.0479 0.8880 0.088 Uiso 1 1 calc R
H9C H 0.5955 -0.0339 0.8693 0.088 Uiso 1 1 calc R
C10 C 0.4180(5) -0.0743(4) 0.8504(4) 0.0547(18) Uani 1 1 d .
H10A H 0.4761 -0.0958 0.8405 0.082 Uiso 1 1 calc R
H10B H 0.3915 -0.0719 0.8060 0.082 Uiso 1 1 calc R
H10C H 0.3828 -0.1077 0.8893 0.082 Uiso 1 1 calc R
C11 C 0.3638(5) 0.4316(4) 0.5433(4) 0.0577(19) Uani 1 1 d .
H11A H 0.3546 0.4491 0.4935 0.087 Uiso 1 1 calc R
H11B H 0.4217 0.4474 0.5501 0.087 Uiso 1 1 calc R
H11C H 0.3207 0.4550 0.5785 0.087 Uiso 1 1 calc R
C12 C 0.3551(4) 0.3421(4) 0.5556(3) 0.0391(14) Uani 1 1 d .
C13 C 0.2799(4) 0.2976(4) 0.5887(3) 0.0388(14) Uani 1 1 d .
C14 C 0.2956(4) 0.2168(4) 0.5755(3) 0.0396(14) Uani 1 1 d .
C15 C 0.3809(4) 0.2125(4) 0.5343(3) 0.0396(14) Uani 1 1 d .
C16 C 0.4192(4) 0.2900(4) 0.5243(3) 0.0391(14) Uani 1 1 d .
C17 C 0.1917(4) 0.3283(5) 0.6209(4) 0.061(2) Uani 1 1 d .
H17A H 0.1985 0.3815 0.6335 0.091 Uiso 1 1 calc R
H17B H 0.1678 0.2950 0.6649 0.091 Uiso 1 1 calc R
H17C H 0.1525 0.3281 0.5847 0.091 Uiso 1 1 calc R
C18 C 0.2272(5) 0.1518(4) 0.5906(4) 0.062(2) Uani 1 1 d .
H18A H 0.1941 0.1533 0.5500 0.094 Uiso 1 1 calc R
H18B H 0.1882 0.1591 0.6360 0.094 Uiso 1 1 calc R
H18C H 0.2555 0.1014 0.5956 0.094 Uiso 1 1 calc R
C19 C 0.4195(5) 0.1430(4) 0.4963(4) 0.060(2) Uani 1 1 d .
H19A H 0.3792 0.0988 0.5079 0.090 Uiso 1 1 calc R
H19B H 0.4741 0.1291 0.5132 0.090 Uiso 1 1 calc R
H19C H 0.4300 0.1566 0.4433 0.090 Uiso 1 1 calc R
C20 C 0.5054(5) 0.3143(5) 0.4785(4) 0.066(2) Uani 1 1 d .
H20A H 0.4965 0.3331 0.4290 0.099 Uiso 1 1 calc R
H20B H 0.5439 0.2695 0.4765 0.099 Uiso 1 1 calc R
H20C H 0.5314 0.3558 0.5007 0.099 Uiso 1 1 calc R
C21 C 0.4704(4) -0.0211(4) 0.6473(4) 0.0517(17) Uani 1 1 d .
C22 C 0.5964(4) -0.0330(4) 0.7194(4) 0.0464(15) Uani 1 1 d .
C23 C 0.6163(4) 0.0523(4) 0.5840(4) 0.0496(16) Uani 1 1 d .
C24 C 0.7102(4) 0.0897(4) 0.7284(4) 0.0478(16) Uani 1 1 d .
C25 C 0.6831(4) 0.2051(4) 0.6335(4) 0.0496(16) Uani 1 1 d .
C26 C 0.6706(4) 0.2277(4) 0.7788(4) 0.0453(15) Uani 1 1 d .
C27 C 0.2273(4) 0.3232(4) 0.8176(4) 0.0474(16) Uani 1 1 d .
C28 C 0.2966(5) 0.4362(4) 0.7343(4) 0.063(2) Uani 1 1 d .
C29 C 0.3591(5) 0.3878(4) 0.8630(4) 0.0524(17) Uani 1 1 d .
C30 C 0.6050(5) 0.3763(4) 0.6534(4) 0.0519(17) Uani 1 1 d .
C31 C 0.5451(4) 0.3820(4) 0.7954(4) 0.0437(15) Uani 1 1 d .
C32 C 0.4747(5) 0.4657(4) 0.6922(4) 0.0500(16) Uani 1 1 d .
C33 C 0.7700(6) 0.5115(6) 0.9089(5) 0.091(3) Uani 1 1 d .
H33A H 0.7662 0.4800 0.8683 0.136 Uiso 1 1 calc R
H33B H 0.7274 0.5530 0.9088 0.136 Uiso 1 1 calc R
H33C H 0.7584 0.4785 0.9552 0.136 Uiso 1 1 calc R
C34 C 0.8600(5) 0.5468(4) 0.9002(4) 0.0535(18) Uani 1 1 d .
C35 C 0.8798(5) 0.6207(4) 0.9260(3) 0.0527(18) Uani 1 1 d .
C36 C 0.9723(5) 0.6254(4) 0.9220(3) 0.0500(17) Uani 1 1 d .
C37 C 1.0103(4) 0.5571(4) 0.8912(3) 0.0472(16) Uani 1 1 d .
C38 C 0.9410(5) 0.5092(4) 0.8779(4) 0.0503(17) Uani 1 1 d .
C39 C 0.8155(6) 0.6782(6) 0.9610(4) 0.085(3) Uani 1 1 d .
H39A H 0.8019 0.6635 1.0137 0.128 Uiso 1 1 calc R
H39B H 0.7626 0.6774 0.9392 0.128 Uiso 1 1 calc R
H39C H 0.8409 0.7306 0.9524 0.128 Uiso 1 1 calc R
C40 C 1.0178(7) 0.6872(5) 0.9574(4) 0.078(3) Uani 1 1 d .
H40A H 1.0797 0.6767 0.9518 0.117 Uiso 1 1 calc R
H40B H 0.9941 0.6854 1.0095 0.117 Uiso 1 1 calc R
H40C H 1.0085 0.7388 0.9335 0.117 Uiso 1 1 calc R
C41 C 1.1055(5) 0.5329(5) 0.8849(5) 0.075(2) Uani 1 1 d .
H41A H 1.1423 0.5794 0.8795 0.112 Uiso 1 1 calc R
H41B H 1.1205 0.5036 0.8422 0.112 Uiso 1 1 calc R
H41C H 1.1141 0.5002 0.9291 0.112 Uiso 1 1 calc R
C42 C 0.9521(7) 0.4277(5) 0.8550(5) 0.086(3) Uani 1 1 d .
H42A H 0.9962 0.4281 0.8114 0.130 Uiso 1 1 calc R
H42B H 0.8973 0.4087 0.8439 0.130 Uiso 1 1 calc R
H42C H 0.9702 0.3934 0.8947 0.130 Uiso 1 1 calc R
C43 C 1.0810(5) 0.6427(5) 0.4981(4) 0.063(2) Uani 1 1 d .
H43A H 1.1055 0.6499 0.4461 0.095 Uiso 1 1 calc R
H43B H 1.0181 0.6383 0.5032 0.095 Uiso 1 1 calc R
H43C H 1.1039 0.5951 0.5205 0.095 Uiso 1 1 calc R
C44 C 1.1053(4) 0.7125(4) 0.5362(3) 0.0400(14) Uani 1 1 d .
C45 C 1.0707(4) 0.7908(4) 0.5256(3) 0.0381(14) Uani 1 1 d .
C46 C 1.1225(4) 0.8430(4) 0.5571(3) 0.0385(14) Uani 1 1 d .
C47 C 1.1864(4) 0.7970(4) 0.5901(3) 0.0400(14) Uani 1 1 d .
C48 C 1.1748(4) 0.7167(4) 0.5776(3) 0.0401(14) Uani 1 1 d .
C49 C 0.9994(5) 0.8144(5) 0.4801(4) 0.061(2) Uani 1 1 d .
H49A H 0.9658 0.8567 0.5017 0.092 Uiso 1 1 calc R
H49B H 0.9613 0.7696 0.4797 0.092 Uiso 1 1 calc R
H49C H 1.0256 0.8318 0.4299 0.092 Uiso 1 1 calc R
C50 C 1.1179(5) 0.9315(4) 0.5444(4) 0.0568(18) Uani 1 1 d .
H50A H 1.1472 0.9552 0.5798 0.085 Uiso 1 1 calc R
H50B H 1.0573 0.9472 0.5504 0.085 Uiso 1 1 calc R
H50C H 1.1461 0.9487 0.4948 0.085 Uiso 1 1 calc R
C51 C 1.2615(4) 0.8279(5) 0.6233(4) 0.061(2) Uani 1 1 d .
H51A H 1.2498 0.8814 0.6349 0.091 Uiso 1 1 calc R
H51B H 1.3148 0.8268 0.5881 0.091 Uiso 1 1 calc R
H51C H 1.2679 0.7952 0.6680 0.091 Uiso 1 1 calc R
C52 C 1.2383(4) 0.6518(5) 0.5936(4) 0.064(2) Uani 1 1 d .
H52A H 1.2094 0.6012 0.5966 0.096 Uiso 1 1 calc R
H52B H 1.2580 0.6583 0.6402 0.096 Uiso 1 1 calc R
H52C H 1.2880 0.6546 0.5544 0.096 Uiso 1 1 calc R
C53 C 0.8519(5) 0.5526(4) 0.5879(4) 0.0523(17) Uani 1 1 d .
C54 C 0.9734(5) 0.4792(4) 0.6502(4) 0.0525(17) Uani 1 1 d .
C55 C 0.8230(5) 0.4676(4) 0.7229(5) 0.0581(19) Uani 1 1 d .
C56 C 0.7642(4) 0.7050(4) 0.6383(4) 0.0527(17) Uani 1 1 d .
C57 C 0.7246(4) 0.7259(4) 0.7861(4) 0.0494(17) Uani 1 1 d .
C58 C 0.7045(4) 0.5880(4) 0.7336(5) 0.0587(19) Uani 1 1 d .
C59 C 0.8361(5) 0.8758(4) 0.6541(4) 0.0492(16) Uani 1 1 d .
C60 C 0.8427(4) 0.8823(4) 0.7960(4) 0.0448(15) Uani 1 1 d .
C61 C 0.9519(4) 0.9660(4) 0.6928(4) 0.0482(16) Uani 1 1 d .
C62 C 1.0037(6) 0.8882(5) 0.8638(5) 0.066(2) Uani 1 1 d .
C63 C 1.1528(5) 0.8268(4) 0.8189(5) 0.060(2) Uani 1 1 d .
C64 C 1.1128(5) 0.9388(4) 0.7358(4) 0.0604(19) Uani 1 1 d .
B1 B 0.3254(4) 0.2235(4) 0.7793(4) 0.0329(14) Uani 1 1 d D
B2 B 0.4274(4) 0.2656(4) 0.7780(3) 0.0276(13) Uani 1 1 d .
B3 B 0.5227(4) 0.2419(4) 0.7263(4) 0.0345(14) Uani 1 1 d .
B4 B 0.5116(4) 0.1630(4) 0.6662(3) 0.0274(13) Uani 1 1 d .
B5 B 0.4188(4) 0.1021(4) 0.6783(4) 0.0298(13) Uani 1 1 d D
B6 B 1.0721(4) 0.7251(4) 0.7800(4) 0.0337(14) Uani 1 1 d D
B7 B 0.9682(4) 0.7661(4) 0.7797(3) 0.0293(13) Uani 1 1 d .
B8 B 0.8917(4) 0.7416(4) 0.7303(4) 0.0322(14) Uani 1 1 d .
B9 B 0.9252(4) 0.6628(4) 0.6689(3) 0.0276(13) Uani 1 1 d D
B10 B 1.0150(4) 0.6025(4) 0.6798(3) 0.0293(13) Uani 1 1 d D
O1 O 0.4271(4) -0.0686(3) 0.6321(4) 0.0819(19) Uani 1 1 d .
O2 O 0.6279(4) -0.0883(3) 0.7435(3) 0.0747(16) Uani 1 1 d .
O3 O 0.6612(4) 0.0545(4) 0.5277(3) 0.0849(18) Uani 1 1 d .
O4 O 0.7669(3) 0.0475(3) 0.7335(4) 0.0840(19) Uani 1 1 d .
O5 O 0.7194(4) 0.2287(4) 0.5760(3) 0.0852(19) Uani 1 1 d .
O6 O 0.6962(4) 0.2666(3) 0.8186(3) 0.0714(15) Uani 1 1 d .
O7 O 0.2646(5) 0.4931(4) 0.7108(4) 0.100(2) Uani 1 1 d .
O8 O 0.3705(4) 0.4101(4) 0.9173(3) 0.090(2) Uani 1 1 d .
O9 O 0.1553(3) 0.3106(3) 0.8439(3) 0.0712(15) Uani 1 1 d .
O10 O 0.6709(4) 0.3873(4) 0.6146(3) 0.0837(18) Uani 1 1 d .
O11 O 0.5705(4) 0.3947(3) 0.8488(3) 0.0679(14) Uani 1 1 d .
O12 O 0.4650(4) 0.5315(3) 0.6750(4) 0.0805(18) Uani 1 1 d .
O13 O 0.8287(5) 0.5554(4) 0.5312(3) 0.093(2) Uani 1 1 d .
O14 O 1.0234(4) 0.4316(3) 0.6336(4) 0.087(2) Uani 1 1 d .
O15 O 0.7817(4) 0.4128(4) 0.7483(4) 0.098(2) Uani 1 1 d .
O16 O 0.7487(5) 0.7272(4) 0.5810(3) 0.094(2) Uani 1 1 d .
O17 O 0.6827(3) 0.7636(3) 0.8263(3) 0.0724(15) Uani 1 1 d .
O18 O 0.6468(4) 0.5459(4) 0.7375(5) 0.099(2) Uani 1 1 d .
O19 O 0.7860(4) 0.8861(4) 0.6143(3) 0.0789(17) Uani 1 1 d .
O20 O 0.7964(4) 0.8951(3) 0.8488(3) 0.0690(15) Uani 1 1 d .
O21 O 0.9677(4) 1.0315(3) 0.6749(4) 0.0777(17) Uani 1 1 d .
O22 O 0.9691(5) 0.9101(5) 0.9180(4) 0.108(2) Uani 1 1 d .
O23 O 1.2158(4) 0.8162(4) 0.8437(4) 0.094(2) Uani 1 1 d .
O24 O 1.1545(5) 0.9945(4) 0.7117(4) 0.098(2) Uani 1 1 d .
Fe1 Fe 0.54519(5) 0.04710(5) 0.67099(4) 0.03035(17) Uani 1 1 d .
Fe2 Fe 0.62837(5) 0.16373(5) 0.72099(4) 0.03011(17) Uani 1 1 d .
Fe3 Fe 0.33600(5) 0.34976(5) 0.78038(5) 0.03512(19) Uani 1 1 d .
Fe4 Fe 0.50299(5) 0.36475(5) 0.71261(4) 0.03210(18) Uani 1 1 d .
Fe5 Fe 0.89092(5) 0.54709(5) 0.67472(5) 0.03325(18) Uani 1 1 d .
Fe6 Fe 0.78875(5) 0.66338(5) 0.72584(5) 0.03405(19) Uani 1 1 d .
Fe7 Fe 0.91572(5) 0.86496(4) 0.71410(4) 0.03198(18) Uani 1 1 d .
Fe8 Fe 1.05788(6) 0.85143(5) 0.78149(5) 0.0387(2) Uani 1 1 d .
Ta1 Ta 0.452468(13) 0.130404(12) 0.792316(11) 0.02437(7) Uani 1 1 d .
Ta2 Ta 0.397645(13) 0.251694(12) 0.656376(12) 0.02554(7) Uani 1 1 d .
Ta3 Ta 0.940539(13) 0.631342(12) 0.794742(12) 0.02683(7) Uani 1 1 d .
Ta4 Ta 1.042796(13) 0.752027(12) 0.657612(12) 0.02528(7) Uani 1 1 d .
C65 C 0.4602(17) 0.7278(16) 0.7395(13) 0.135(9) Uiso 0.50 1 d PD
C66 C 0.4488(17) 0.685(2) 0.8171(13) 0.190(15) Uiso 0.50 1 d PD
C67 C 0.356(2) 0.646(2) 0.8329(15) 0.217(18) Uiso 0.50 1 d PD
C68 C 0.3306(18) 0.651(2) 0.9194(17) 0.190(15) Uiso 0.50 1 d PD
C69 C 0.415(2) 0.642(2) 0.9512(13) 0.212(17) Uiso 0.50 1 d PD
C72 C 0.9952(13) 0.2090(14) 0.7636(11) 0.106(7) Uiso 0.50 1 d PD
C73 C 0.9405(18) 0.185(2) 0.8370(13) 0.193(15) Uiso 0.50 1 d PD
C74 C 0.9830(18) 0.126(2) 0.8848(16) 0.218(18) Uiso 0.50 1 d PD
C75 C 0.904(2) 0.1076(19) 0.9514(14) 0.169 Uiso 0.50 1 d PD
C76 C 0.8232(18) 0.148(2) 0.9437(17) 0.184(14) Uiso 0.50 1 d PD
C71 C 0.9327(17) 0.2423(17) 0.7141(13) 0.138(9) Uiso 0.50 1 d PD
C70 C 0.505(2) 0.615(2) 0.9247(17) 0.191(15) Uiso 0.50 1 d PD
H6B2 H 1.118(3) 0.714(3) 0.7245(19) 0.040(16) Uiso 1 1 d D
H6B1 H 1.114(3) 0.690(3) 0.819(2) 0.020(12) Uiso 1 1 d D
H1B1 H 0.267(2) 0.191(3) 0.816(3) 0.033(14) Uiso 1 1 d D
H5B2 H 0.381(3) 0.077(3) 0.7366(18) 0.047(17) Uiso 1 1 d D
H5B1 H 0.368(3) 0.081(3) 0.645(3) 0.048(17) Uiso 1 1 d D
H10E H 1.081(2) 0.587(3) 0.645(3) 0.038(15) Uiso 1 1 d D
H9B1 H 0.946(4) 0.708(3) 0.618(3) 0.07(2) Uiso 1 1 d D
H10D H 1.032(4) 0.580(3) 0.7374(18) 0.041(16) Uiso 1 1 d D
H1 H 0.580(4) 0.119(3) 0.794(3) 0.040(16) Uiso 1 1 d .
H6 H 0.812(4) 0.619(4) 0.788(3) 0.050(18) Uiso 1 1 d .
H2 H 0.459(4) 0.360(4) 0.649(3) 0.048(17) Uiso 1 1 d .
H7 H 0.983(4) 0.859(4) 0.649(4) 0.06(2) Uiso 1 1 d .
H4B1 H 0.509(5) 0.214(4) 0.617(4) 0.07(2) Uiso 1 1 d .
H1B2 H 0.296(4) 0.214(4) 0.733(4) 0.06(2) Uiso 1 1 d .

loop_
_atom_site_aniso_label
_atom_site_aniso_U_11
_atom_site_aniso_U_22
_atom_site_aniso_U_33
_atom_site_aniso_U_23
_atom_site_aniso_U_13
_atom_site_aniso_U_12
C1 0.038(4) 0.072(5) 0.078(5) 0.024(4) 0.002(4) -0.012(3)
C2 0.042(3) 0.037(3) 0.033(3) 0.010(3) 0.007(3) -0.003(3)
C3 0.052(4) 0.040(4) 0.027(3) 0.010(3) 0.007(3) 0.003(3)
C4 0.059(4) 0.047(4) 0.022(3) 0.005(3) -0.005(3) -0.009(3)
C5 0.043(3) 0.040(3) 0.026(3) 0.011(3) -0.002(2) 0.004(3)
C6 0.044(3) 0.026(3) 0.034(3) 0.009(2) 0.000(3) 0.000(2)
C7 0.087(6) 0.062(5) 0.038(4) 0.000(4) 0.016(4) 0.023(4)
C8 0.114(7) 0.073(6) 0.038(4) -0.005(4) -0.022(4) -0.034(5)
C9 0.051(4) 0.070(5) 0.052(4) 0.025(4) -0.017(3) 0.007(3)
C10 0.066(4) 0.036(4) 0.056(4) 0.008(3) 0.002(3) -0.009(3)
C11 0.080(5) 0.041(4) 0.052(4) 0.016(3) -0.020(4) 0.006(3)
C12 0.045(3) 0.040(3) 0.034(3) 0.006(3) -0.016(3) 0.004(3)
C13 0.033(3) 0.048(4) 0.037(3) 0.003(3) -0.014(3) 0.012(3)
C14 0.039(3) 0.047(4) 0.034(3) 0.006(3) -0.018(3) -0.003(3)
C15 0.049(3) 0.044(4) 0.028(3) -0.002(3) -0.015(3) 0.008(3)
C16 0.041(3) 0.051(4) 0.025(3) 0.001(3) -0.005(2) 0.004(3)
C17 0.039(4) 0.076(5) 0.067(5) 0.000(4) -0.015(3) 0.019(3)
C18 0.054(4) 0.063(5) 0.077(5) 0.006(4) -0.039(4) -0.015(4)
C19 0.087(5) 0.059(5) 0.039(4) -0.019(3) -0.016(4) 0.018(4)
C20 0.064(5) 0.085(6) 0.042(4) 0.004(4) 0.008(3) -0.003(4)
C21 0.046(4) 0.048(4) 0.062(5) -0.016(4) -0.004(3) 0.008(3)
C22 0.048(4) 0.038(4) 0.051(4) 0.003(3) -0.007(3) 0.007(3)
C23 0.053(4) 0.043(4) 0.050(4) -0.003(3) 0.001(3) 0.006(3)
C24 0.035(3) 0.042(4) 0.066(5) 0.001(3) -0.010(3) 0.003(3)
C25 0.036(3) 0.052(4) 0.055(4) 0.004(3) 0.006(3) -0.001(3)
C26 0.037(3) 0.042(4) 0.056(4) 0.008(3) -0.012(3) 0.000(3)
C27 0.046(4) 0.045(4) 0.051(4) -0.015(3) -0.003(3) 0.016(3)
C28 0.070(5) 0.049(4) 0.066(5) 0.001(4) -0.001(4) 0.020(4)
C29 0.056(4) 0.050(4) 0.049(4) -0.016(3) 0.005(3) 0.001(3)
C30 0.065(4) 0.043(4) 0.045(4) -0.004(3) 0.001(3) -0.015(3)
C31 0.048(4) 0.037(4) 0.044(4) -0.003(3) -0.003(3) -0.008(3)
C32 0.068(4) 0.029(4) 0.055(4) 0.000(3) -0.017(3) -0.004(3)
C33 0.075(6) 0.110(8) 0.069(6) 0.030(5) 0.023(5) -0.033(5)
C34 0.055(4) 0.058(5) 0.038(4) 0.022(3) 0.008(3) -0.003(3)
C35 0.059(4) 0.063(5) 0.028(3) 0.009(3) 0.008(3) 0.014(3)
C36 0.069(4) 0.053(4) 0.025(3) 0.012(3) -0.007(3) 0.000(3)
C37 0.060(4) 0.047(4) 0.031(3) 0.012(3) -0.006(3) 0.018(3)
C38 0.076(5) 0.034(4) 0.036(4) 0.016(3) -0.005(3) 0.005(3)
C39 0.100(7) 0.104(7) 0.042(4) -0.002(5) 0.015(4) 0.040(6)
C40 0.122(7) 0.083(6) 0.033(4) -0.002(4) -0.028(4) -0.014(5)
C41 0.073(5) 0.081(6) 0.067(5) 0.025(4) -0.020(4) 0.026(4)
C42 0.138(9) 0.039(5) 0.078(6) 0.019(4) -0.018(6) 0.015(5)
C43 0.085(5) 0.060(5) 0.039(4) -0.013(3) 0.011(4) -0.009(4)
C44 0.046(3) 0.044(4) 0.026(3) -0.004(3) 0.009(3) -0.006(3)
C45 0.038(3) 0.048(4) 0.024(3) 0.007(3) 0.001(2) 0.001(3)
C46 0.034(3) 0.040(3) 0.034(3) 0.012(3) 0.007(2) -0.003(3)
C47 0.027(3) 0.050(4) 0.037(3) 0.006(3) 0.007(2) -0.011(3)
C48 0.033(3) 0.043(4) 0.037(3) 0.007(3) 0.010(3) 0.004(3)
C49 0.067(5) 0.079(5) 0.039(4) 0.008(4) -0.017(3) 0.006(4)
C50 0.067(4) 0.038(4) 0.057(4) 0.017(3) 0.004(4) -0.011(3)
C51 0.036(3) 0.076(5) 0.066(5) 0.003(4) -0.004(3) -0.018(3)
C52 0.044(4) 0.064(5) 0.071(5) 0.014(4) 0.016(3) 0.018(3)
C53 0.057(4) 0.042(4) 0.062(5) -0.010(3) -0.019(4) -0.001(3)
C54 0.053(4) 0.041(4) 0.068(5) -0.019(3) -0.014(3) 0.000(3)
C55 0.060(4) 0.037(4) 0.074(5) -0.001(4) -0.003(4) -0.003(3)
C56 0.046(4) 0.055(4) 0.060(5) -0.001(4) -0.020(3) 0.003(3)
C57 0.033(3) 0.041(4) 0.071(5) 0.003(3) -0.004(3) 0.001(3)
C58 0.040(4) 0.044(4) 0.093(6) -0.003(4) -0.012(4) 0.000(3)
C59 0.059(4) 0.040(4) 0.049(4) -0.004(3) -0.010(3) 0.014(3)
C60 0.048(4) 0.034(3) 0.050(4) 0.001(3) -0.001(3) 0.010(3)
C61 0.053(4) 0.030(4) 0.058(4) -0.001(3) 0.002(3) 0.005(3)
C62 0.081(5) 0.067(5) 0.055(5) -0.025(4) -0.018(4) 0.006(4)
C63 0.059(4) 0.050(4) 0.079(5) -0.009(4) -0.032(4) -0.011(3)
C64 0.075(5) 0.044(4) 0.065(5) 0.000(4) -0.023(4) -0.014(4)
B1 0.033(3) 0.032(4) 0.032(3) -0.001(3) -0.002(3) 0.005(3)
B2 0.033(3) 0.026(3) 0.023(3) -0.001(2) -0.004(2) 0.002(2)
B3 0.028(3) 0.031(4) 0.044(4) -0.004(3) -0.003(3) -0.003(3)
B4 0.028(3) 0.032(3) 0.021(3) 0.002(3) -0.002(2) 0.002(2)
B5 0.033(3) 0.025(3) 0.032(3) -0.001(3) -0.007(3) 0.003(2)
B6 0.033(3) 0.035(4) 0.033(4) -0.001(3) -0.006(3) -0.003(3)
B7 0.038(3) 0.027(3) 0.022(3) -0.002(3) -0.004(3) 0.006(3)
B8 0.030(3) 0.023(3) 0.043(4) 0.004(3) -0.006(3) 0.004(2)
B9 0.031(3) 0.027(3) 0.024(3) 0.002(3) -0.003(2) 0.001(2)
B10 0.029(3) 0.028(3) 0.030(3) 0.000(3) -0.003(3) 0.000(2)
O1 0.063(3) 0.055(3) 0.139(6) -0.052(4) -0.028(3) -0.002(3)
O2 0.082(4) 0.049(3) 0.091(4) 0.012(3) -0.020(3) 0.024(3)
O3 0.093(4) 0.094(5) 0.055(3) -0.013(3) 0.032(3) 0.004(3)
O4 0.045(3) 0.064(4) 0.147(6) -0.008(4) -0.029(3) 0.024(3)
O5 0.084(4) 0.092(5) 0.061(4) 0.010(3) 0.037(3) -0.013(3)
O6 0.076(4) 0.064(4) 0.084(4) -0.012(3) -0.040(3) -0.012(3)
O7 0.123(5) 0.064(4) 0.103(5) 0.024(4) -0.006(4) 0.050(4)
O8 0.099(5) 0.115(5) 0.059(4) -0.047(4) 0.001(3) -0.017(4)
O9 0.041(3) 0.072(4) 0.098(4) -0.020(3) 0.006(3) 0.011(2)
O10 0.072(4) 0.086(4) 0.079(4) -0.012(3) 0.034(3) -0.031(3)
O11 0.076(4) 0.082(4) 0.052(3) -0.019(3) -0.024(3) -0.009(3)
O12 0.116(5) 0.028(3) 0.100(5) 0.007(3) -0.032(4) 0.001(3)
O13 0.128(5) 0.098(5) 0.070(4) -0.013(3) -0.062(4) 0.010(4)
O14 0.061(3) 0.059(4) 0.151(6) -0.054(4) -0.020(4) 0.024(3)
O15 0.098(5) 0.050(4) 0.133(6) 0.011(4) 0.008(4) -0.033(3)
O16 0.119(5) 0.098(5) 0.077(4) 0.007(4) -0.064(4) 0.011(4)
O17 0.059(3) 0.063(4) 0.089(4) -0.015(3) 0.012(3) 0.021(3)
O18 0.047(3) 0.063(4) 0.186(7) -0.012(4) -0.015(4) -0.028(3)
O19 0.080(4) 0.088(4) 0.079(4) -0.013(3) -0.044(3) 0.032(3)
O20 0.075(4) 0.072(4) 0.053(3) -0.011(3) 0.015(3) 0.014(3)
O21 0.092(4) 0.029(3) 0.103(5) 0.007(3) 0.005(3) -0.003(3)
O22 0.133(6) 0.135(6) 0.066(4) -0.055(4) -0.015(4) 0.029(5)
O23 0.078(4) 0.078(4) 0.143(6) -0.010(4) -0.069(4) -0.009(3)
O24 0.120(5) 0.063(4) 0.108(5) 0.018(4) -0.028(4) -0.045(4)
Fe1 0.0309(4) 0.0270(4) 0.0320(4) -0.0033(3) -0.0009(3) 0.0053(3)
Fe2 0.0230(4) 0.0317(4) 0.0339(4) 0.0034(3) -0.0030(3) 0.0003(3)
Fe3 0.0417(4) 0.0280(4) 0.0340(4) -0.0031(3) -0.0007(4) 0.0096(3)
Fe4 0.0403(4) 0.0232(4) 0.0317(4) 0.0009(3) -0.0045(3) -0.0032(3)
Fe5 0.0343(4) 0.0264(4) 0.0394(5) -0.0029(3) -0.0068(3) -0.0014(3)
Fe6 0.0248(4) 0.0318(4) 0.0439(5) 0.0030(4) -0.0040(3) 0.0004(3)
Fe7 0.0369(4) 0.0236(4) 0.0336(4) 0.0010(3) -0.0020(3) 0.0050(3)
Fe8 0.0464(5) 0.0323(5) 0.0396(5) -0.0052(4) -0.0122(4) -0.0048(4)
Ta1 0.02544(11) 0.02226(12) 0.02388(12) 0.00254(9) -0.00185(8) 0.00082(8)
Ta2 0.02670(11) 0.02453(12) 0.02529(12) 0.00091(9) -0.00570(9) 0.00352(8)
Ta3 0.02909(11) 0.02477(12) 0.02445(12) 0.00346(9) -0.00087(9) 0.00345(9)
Ta4 0.02390(11) 0.02494(12) 0.02530(12) 0.00178(9) -0.00103(8) -0.00054(8)

loop_
_atom_type_symbol
_atom_type_description
_atom_type_scat_dispersion_real
_atom_type_scat_dispersion_imag
_atom_type_scat_source
C C 0.0033 0.0016 'International Tables Vol C Tables 4.2.6.8 and 6.1.1.4'
H H 0.0000 0.0000 'International Tables Vol C Tables 4.2.6.8 and 6.1.1.4'
B B 0.0013 0.0007 'International Tables Vol C Tables 4.2.6.8 and 6.1.1.4'
O O 0.0106 0.0060 'International Tables Vol C Tables 4.2.6.8 and 6.1.1.4'
Fe Fe 0.3463 0.8444 'International Tables Vol C Tables 4.2.6.8 and 6.1.1.4'
Ta Ta -0.7052 6.5227 'International Tables Vol C Tables 4.2.6.8 and 6.1.1.4'

loop_
_geom_angle_atom_site_label_1
_geom_angle_atom_site_label_2
_geom_angle_atom_site_label_3
_geom_angle
C2 C1 H1A 109.5
C2 C1 H1B 109.5
H1A C1 H1B 109.5
C2 C1 H1C 109.5
H1A C1 H1C 109.5
H1B C1 H1C 109.5
C3 C2 C6 108.2(5)
C3 C2 C1 126.4(6)
C6 C2 C1 124.5(6)
C3 C2 Ta1 73.6(3)
C6 C2 Ta1 74.3(3)
C1 C2 Ta1 126.4(4)
C2 C3 C4 108.1(5)
C2 C3 C7 127.2(6)
C4 C3 C7 124.0(6)
C2 C3 Ta1 72.9(3)
C4 C3 Ta1 71.5(3)
C7 C3 Ta1 128.6(4)
C3 C4 C5 108.0(5)
C3 C4 C8 125.3(7)
C5 C4 C8 126.1(7)
C3 C4 Ta1 74.4(3)
C5 C4 Ta1 75.0(3)
C8 C4 Ta1 123.4(4)
C6 C5 C4 107.6(5)
C6 C5 C9 126.9(6)
C4 C5 C9 124.7(6)
C6 C5 Ta1 73.6(3)
C4 C5 Ta1 70.9(3)
C9 C5 Ta1 128.9(4)
C5 C6 C2 108.0(5)
C5 C6 C10 128.3(6)
C2 C6 C10 123.3(6)
C5 C6 Ta1 73.0(3)
C2 C6 Ta1 71.8(3)
C10 C6 Ta1 126.8(4)
C3 C7 H7A 109.5
C3 C7 H7B 109.5
H7A C7 H7B 109.5
C3 C7 H7C 109.5
H7A C7 H7C 109.5
H7B C7 H7C 109.5
C4 C8 H8A 109.5
C4 C8 H8B 109.5
H8A C8 H8B 109.5
C4 C8 H8C 109.5
H8A C8 H8C 109.5
H8B C8 H8C 109.5
C5 C9 H9A 109.5
C5 C9 H9B 109.5
H9A C9 H9B 109.5
C5 C9 H9C 109.5
H9A C9 H9C 109.5
H9B C9 H9C 109.5
C6 C10 H10A 109.5
C6 C10 H10B 109.5
H10A C10 H10B 109.5
C6 C10 H10C 109.5
H10A C10 H10C 109.5
H10B C10 H10C 109.5
C12 C11 H11A 109.5
C12 C11 H11B 109.5
H11A C11 H11B 109.5
C12 C11 H11C 109.5
H11A C11 H11C 109.5
H11B C11 H11C 109.5
C13 C12 C16 108.6(5)
C13 C12 C11 127.1(6)
C16 C12 C11 123.6(6)
C13 C12 Ta2 72.6(3)
C16 C12 Ta2 71.5(3)
C11 C12 Ta2 129.1(4)
C12 C13 C14 107.9(5)
C12 C13 C17 127.5(6)
C14 C13 C17 123.8(6)
C12 C13 Ta2 73.9(3)
C14 C13 Ta2 72.6(3)
C17 C13 Ta2 127.2(4)
C15 C14 C13 107.8(5)
C15 C14 C18 126.3(6)
C13 C14 C18 125.0(6)
C15 C14 Ta2 73.4(3)
C13 C14 Ta2 73.3(3)
C18 C14 Ta2 127.4(4)
C14 C15 C16 107.9(5)
C14 C15 C19 126.6(6)
C16 C15 C19 124.7(6)
C14 C15 Ta2 72.8(3)
C16 C15 Ta2 71.8(3)
C19 C15 Ta2 128.8(4)
C12 C16 C15 107.6(5)
C12 C16 C20 125.5(6)
C15 C16 C20 126.2(6)
C12 C16 Ta2 74.8(3)
C15 C16 Ta2 73.9(3)
C20 C16 Ta2 124.6(4)
C13 C17 H17A 109.5
C13 C17 H17B 109.5
H17A C17 H17B 109.5
C13 C17 H17C 109.5
H17A C17 H17C 109.5
H17B C17 H17C 109.5
C14 C18 H18A 109.5
C14 C18 H18B 109.5
H18A C18 H18B 109.5
C14 C18 H18C 109.5
H18A C18 H18C 109.5
H18B C18 H18C 109.5
C15 C19 H19A 109.5
C15 C19 H19B 109.5
H19A C19 H19B 109.5
C15 C19 H19C 109.5
H19A C19 H19C 109.5
H19B C19 H19C 109.5
C16 C20 H20A 109.5
C16 C20 H20B 109.5
H20A C20 H20B 109.5
C16 C20 H20C 109.5
H20A C20 H20C 109.5
H20B C20 H20C 109.5
O1 C21 Fe1 175.1(6)
O2 C22 Fe1 172.3(7)
O3 C23 Fe1 178.8(7)
O4 C24 Fe2 174.4(6)
O5 C25 Fe2 177.0(7)
O6 C26 Fe2 176.9(6)
O9 C27 Fe3 175.4(6)
O7 C28 Fe3 172.9(7)
O8 C29 Fe3 176.8(7)
O10 C30 Fe4 177.0(7)
O11 C31 Fe4 178.1(6)
O12 C32 Fe4 173.0(7)
C34 C33 H33A 109.5
C34 C33 H33B 109.5
H33A C33 H33B 109.5
C34 C33 H33C 109.5
H33A C33 H33C 109.5
H33B C33 H33C 109.5
C38 C34 C35 107.5(6)
C38 C34 C33 127.1(8)
C35 C34 C33 124.5(7)
C38 C34 Ta3 72.9(3)
C35 C34 Ta3 71.6(4)
C33 C34 Ta3 129.2(5)
C36 C35 C34 107.3(6)
C36 C35 C39 125.1(8)
C34 C35 C39 127.1(7)
C36 C35 Ta3 73.8(4)
C34 C35 Ta3 74.4(4)
C39 C35 Ta3 123.8(5)
C35 C36 C37 108.9(6)
C35 C36 C40 123.3(7)
C37 C36 C40 127.1(7)
C35 C36 Ta3 72.4(4)
C37 C36 Ta3 73.6(3)
C40 C36 Ta3 127.9(5)
C38 C37 C36 107.3(6)
C38 C37 C41 125.1(7)
C36 C37 C41 127.0(7)
C38 C37 Ta3 73.3(3)
C36 C37 Ta3 72.7(3)
C41 C37 Ta3 126.7(5)
C37 C38 C34 108.9(6)
C37 C38 C42 124.1(7)
C34 C38 C42 126.4(8)
C37 C38 Ta3 73.3(3)
C34 C38 Ta3 73.5(3)
C42 C38 Ta3 126.3(5)
C35 C39 H39A 109.5
C35 C39 H39B 109.5
H39A C39 H39B 109.5
C35 C39 H39C 109.5
H39A C39 H39C 109.5
H39B C39 H39C 109.5
C36 C40 H40A 109.5
C36 C40 H40B 109.5
H40A C40 H40B 109.5
C36 C40 H40C 109.5
H40A C40 H40C 109.5
H40B C40 H40C 109.5
C37 C41 H41A 109.5
C37 C41 H41B 109.5
H41A C41 H41B 109.5
C37 C41 H41C 109.5
H41A C41 H41C 109.5
H41B C41 H41C 109.5
C38 C42 H42A 109.5
C38 C42 H42B 109.5
H42A C42 H42B 109.5
C38 C42 H42C 109.5
H42A C42 H42C 109.5
H42B C42 H42C 109.5
C44 C43 H43A 109.5
C44 C43 H43B 109.5
H43A C43 H43B 109.5
C44 C43 H43C 109.5
H43A C43 H43C 109.5
H43B C43 H43C 109.5
C48 C44 C45 107.8(5)
C48 C44 C43 126.6(6)
C45 C44 C43 124.8(6)
C48 C44 Ta4 72.8(3)
C45 C44 Ta4 72.0(3)
C43 C44 Ta4 128.7(4)
C46 C45 C44 107.9(5)
C46 C45 C49 126.0(6)
C44 C45 C49 125.7(6)
C46 C45 Ta4 75.0(3)
C44 C45 Ta4 73.5(3)
C49 C45 Ta4 123.5(4)
C45 C46 C47 107.7(5)
C45 C46 C50 123.4(6)
C47 C46 C50 128.0(6)
C45 C46 Ta4 71.4(3)
C47 C46 Ta4 72.7(3)
C50 C46 Ta4 129.5(4)
C48 C47 C46 108.3(5)
C48 C47 C51 124.6(6)
C46 C47 C51 126.6(6)
C48 C47 Ta4 72.1(3)
C46 C47 Ta4 73.5(3)
C51 C47 Ta4 126.5(4)
C44 C48 C47 108.1(5)
C44 C48 C52 126.9(6)
C47 C48 C52 124.0(6)
C44 C48 Ta4 73.4(3)
C47 C48 Ta4 74.0(3)
C52 C48 Ta4 127.3(4)
C45 C49 H49A 109.5
C45 C49 H49B 109.5
H49A C49 H49B 109.5
C45 C49 H49C 109.5
H49A C49 H49C 109.5
H49B C49 H49C 109.5
C46 C50 H50A 109.5
C46 C50 H50B 109.5
H50A C50 H50B 109.5
C46 C50 H50C 109.5
H50A C50 H50C 109.5
H50B C50 H50C 109.5
C47 C51 H51A 109.5
C47 C51 H51B 109.5
H51A C51 H51B 109.5
C47 C51 H51C 109.5
H51A C51 H51C 109.5
H51B C51 H51C 109.5
C48 C52 H52A 109.5
C48 C52 H52B 109.5
H52A C52 H52B 109.5
C48 C52 H52C 109.5
H52A C52 H52C 109.5
H52B C52 H52C 109.5
O13 C53 Fe5 178.3(7)
O14 C54 Fe5 175.9(6)
O15 C55 Fe5 173.7(8)
O16 C56 Fe6 175.9(7)
O17 C57 Fe6 177.6(6)
O18 C58 Fe6 174.0(7)
O19 C59 Fe7 177.0(7)
O20 C60 Fe7 178.5(6)
O21 C61 Fe7 172.6(7)
O22 C62 Fe8 178.2(8)
O23 C63 Fe8 175.3(7)
O24 C64 Fe8 172.7(7)
B2 B1 Fe3 61.0(3)
B2 B1 Ta2 69.2(3)
Fe3 B1 Ta2 82.4(2)
B2 B1 Ta1 62.7(3)
Fe3 B1 Ta1 123.3(3)
Ta2 B1 Ta1 84.4(2)
B2 B1 H1B1 145(3)
Fe3 B1 H1B1 118(3)
Ta2 B1 H1B1 145(3)
Ta1 B1 H1B1 103(3)
B2 B1 H1B2 126(4)
Fe3 B1 H1B2 107(4)
Ta2 B1 H1B2 57(4)
Ta1 B1 H1B2 111(4)
H1B1 B1 H1B2 89(4)
B3 B2 B1 126.8(5)
B3 B2 Fe3 140.0(4)
B1 B2 Fe3 70.1(3)
B3 B2 Fe4 64.1(3)
B1 B2 Fe4 135.3(4)
Fe3 B2 Fe4 79.2(2)
B3 B2 Ta1 68.6(3)
B1 B2 Ta1 76.1(3)
Fe3 B2 Ta1 145.4(3)
Fe4 B2 Ta1 132.7(3)
B3 B2 Ta2 72.8(3)
B1 B2 Ta2 68.0(3)
Fe3 B2 Ta2 85.2(2)
Fe4 B2 Ta2 78.00(19)
Ta1 B2 Ta2 88.9(2)
B2 B3 B4 113.9(4)
B2 B3 Fe2 144.3(4)
B4 B3 Fe2 67.5(3)
B2 B3 Fe4 69.8(3)
B4 B3 Fe4 132.2(4)
Fe2 B3 Fe4 138.0(3)
B2 B3 Ta1 68.8(3)
B4 B3 Ta1 68.0(3)
Fe2 B3 Ta1 80.3(2)
Fe4 B3 Ta1 138.6(3)
B2 B3 Ta2 66.5(3)
B4 B3 Ta2 63.5(3)
Fe2 B3 Ta2 130.6(3)
Fe4 B3 Ta2 77.5(2)
Ta1 B3 Ta2 86.6(2)
B5 B4 B3 122.4(4)
B5 B4 Fe1 69.0(3)
B3 B4 Fe1 133.2(4)
B5 B4 Fe2 133.5(4)
B3 B4 Fe2 61.9(3)
Fe1 B4 Fe2 78.2(2)
B5 B4 Ta2 76.5(3)
B3 B4 Ta2 71.7(3)
Fe1 B4 Ta2 145.0(3)
Fe2 B4 Ta2 133.3(3)
B5 B4 Ta1 66.9(3)
B3 B4 Ta1 65.9(3)
Fe1 B4 Ta1 83.2(2)
Fe2 B4 Ta1 77.56(18)
Ta2 B4 Ta1 89.2(2)
B5 B4 H4B1 111(3)
B3 B4 H4B1 87(3)
Fe1 B4 H4B1 135(3)
Fe2 B4 H4B1 116(3)
Ta2 B4 H4B1 54(3)
Ta1 B4 H4B1 140(3)
B4 B5 Fe1 61.9(3)
B4 B5 Ta1 69.4(3)
Fe1 B5 Ta1 81.7(2)
B4 B5 Ta2 62.1(3)
Fe1 B5 Ta2 123.7(3)
Ta1 B5 Ta2 84.6(2)
B4 B5 H5B2 124(3)
Fe1 B5 H5B2 104(3)
Ta1 B5 H5B2 54(3)
Ta2 B5 H5B2 111(3)
B4 B5 H5B1 140(3)
Fe1 B5 H5B1 120(3)
Ta1 B5 H5B1 148(3)
Ta2 B5 H5B1 99(3)
H5B2 B5 H5B1 96(4)
B7 B6 Fe8 60.9(3)
B7 B6 Ta4 69.1(3)
Fe8 B6 Ta4 82.7(2)
B7 B6 Ta3 61.9(3)
Fe8 B6 Ta3 122.4(3)
Ta4 B6 Ta3 84.1(2)
B7 B6 H6B2 122(3)
Fe8 B6 H6B2 107(3)
Ta4 B6 H6B2 53(3)
Ta3 B6 H6B2 108(3)
B7 B6 H6B1 142(2)
Fe8 B6 H6B1 121(2)
Ta4 B6 H6B1 146(2)
Ta3 B6 H6B1 99(2)
H6B2 B6 H6B1 95(4)
B8 B7 B6 127.5(5)
B8 B7 Fe8 140.6(4)
B6 B7 Fe8 69.7(3)
B8 B7 Fe7 64.6(3)
B6 B7 Fe7 134.4(4)
Fe8 B7 Fe7 78.8(2)
B8 B7 Ta3 68.6(3)
B6 B7 Ta3 76.4(3)
Fe8 B7 Ta3 145.2(3)
Fe7 B7 Ta3 133.2(3)
B8 B7 Ta4 73.7(3)
B6 B7 Ta4 67.6(3)
Fe8 B7 Ta4 85.3(2)
Fe7 B7 Ta4 77.92(19)
Ta3 B7 Ta4 88.9(2)
B7 B8 B9 114.0(4)
B7 B8 Fe6 145.1(4)
B9 B8 Fe6 67.6(3)
B7 B8 Fe7 69.9(3)
B9 B8 Fe7 130.7(4)
Fe6 B8 Fe7 137.7(3)
B7 B8 Ta3 69.0(3)
B9 B8 Ta3 68.3(3)
Fe6 B8 Ta3 80.8(2)
Fe7 B8 Ta3 138.9(3)
B7 B8 Ta4 66.3(3)
B9 B8 Ta4 63.1(3)
Fe6 B8 Ta4 130.3(3)
Fe7 B8 Ta4 76.9(2)
Ta3 B8 Ta4 86.29(19)
B10 B9 B8 122.0(4)
B10 B9 Fe5 69.2(3)
B8 B9 Fe5 132.5(4)
B10 B9 Fe6 133.6(4)
B8 B9 Fe6 61.4(3)
Fe5 B9 Fe6 78.3(2)
B10 B9 Ta4 76.2(3)
B8 B9 Ta4 72.1(3)
Fe5 B9 Ta4 144.8(3)
Fe6 B9 Ta4 133.1(3)
B10 B9 Ta3 67.0(3)
B8 B9 Ta3 65.1(3)
Fe5 B9 Ta3 83.3(2)
Fe6 B9 Ta3 77.41(19)
Ta4 B9 Ta3 88.7(2)
B10 B9 H9B1 108(4)
B8 B9 H9B1 92(4)
Fe5 B9 H9B1 131(4)
Fe6 B9 H9B1 118(4)
Ta4 B9 H9B1 55(4)
Ta3 B9 H9B1 143(4)
B9 B10 Fe5 61.5(3)
B9 B10 Ta3 69.2(3)
Fe5 B10 Ta3 81.5(2)
B9 B10 Ta4 62.4(3)
Fe5 B10 Ta4 123.7(3)
Ta3 B10 Ta4 84.4(2)
B9 B10 H10E 138(3)
Fe5 B10 H10E 125(3)
Ta3 B10 H10E 147(3)
Ta4 B10 H10E 94(3)
B9 B10 H10D 123(3)
Fe5 B10 H10D 105(3)
Ta3 B10 H10D 54(3)
Ta4 B10 H10D 109(3)
H10E B10 H10D 97(4)
C21 Fe1 C23 95.5(3)
C21 Fe1 C22 89.5(3)
C23 Fe1 C22 99.0(3)
C21 Fe1 B4 117.7(3)
C23 Fe1 B4 96.8(3)
C22 Fe1 B4 146.9(3)
C21 Fe1 B5 72.1(3)
C23 Fe1 B5 119.7(3)
C22 Fe1 B5 137.9(3)
B4 Fe1 B5 49.1(2)
C21 Fe1 Fe2 168.1(2)
C23 Fe1 Fe2 93.8(2)
C22 Fe1 Fe2 96.4(2)
B4 Fe1 Fe2 53.59(16)
B5 Fe1 Fe2 96.81(17)
C21 Fe1 Ta1 107.4(2)
C23 Fe1 Ta1 148.2(2)
C22 Fe1 Ta1 102.8(2)
B4 Fe1 Ta1 53.20(17)
B5 Fe1 Ta1 51.63(17)
Fe2 Fe1 Ta1 61.17(3)
C25 Fe2 C26 98.9(3)
C25 Fe2 C24 92.5(3)
C26 Fe2 C24 95.2(3)
C25 Fe2 B3 95.7(3)
C26 Fe2 B3 84.4(3)
C24 Fe2 B3 171.8(3)
C25 Fe2 B4 85.2(3)
C26 Fe2 B4 134.9(3)
C24 Fe2 B4 129.7(3)
B3 Fe2 B4 50.6(2)
C25 Fe2 Fe1 97.1(2)
C26 Fe2 Fe1 163.9(2)
C24 Fe2 Fe1 82.5(2)
B3 Fe2 Fe1 95.56(18)
B4 Fe2 Fe1 48.21(17)
C25 Fe2 Ta1 138.1(2)
C26 Fe2 Ta1 104.3(2)
C24 Fe2 Ta1 119.2(2)
B3 Fe2 Ta1 53.32(18)
B4 Fe2 Ta1 53.80(16)
Fe1 Fe2 Ta1 63.84(3)
C25 Fe2 H1 174(2)
C26 Fe2 H1 87(2)
C24 Fe2 H1 84(2)
B3 Fe2 H1 88(2)
B4 Fe2 H1 93(2)
Fe1 Fe2 H1 77(2)
Ta1 Fe2 H1 42(2)
C27 Fe3 C28 88.9(3)
C27 Fe3 C29 94.5(3)
C28 Fe3 C29 100.5(4)
C27 Fe3 B2 118.4(3)
C28 Fe3 B2 147.0(3)
C29 Fe3 B2 95.8(3)
C27 Fe3 B1 73.2(3)
C28 Fe3 B1 137.9(3)
C29 Fe3 B1 118.2(3)
B2 Fe3 B1 48.9(2)
C27 Fe3 Fe4 169.4(2)
C28 Fe3 Fe4 96.6(3)
C29 Fe3 Fe4 93.4(2)
B2 Fe3 Fe4 53.60(18)
B1 Fe3 Fe4 96.82(17)
C27 Fe3 Ta2 109.0(2)
C28 Fe3 Ta2 103.1(3)
C29 Fe3 Ta2 146.8(2)
B2 Fe3 Ta2 52.67(17)
B1 Fe3 Ta2 51.72(18)
Fe4 Fe3 Ta2 60.96(3)
C30 Fe4 C31 95.4(3)
C30 Fe4 C32 92.5(3)
C31 Fe4 C32 94.6(3)
C30 Fe4 B3 89.8(3)
C31 Fe4 B3 93.5(3)
C32 Fe4 B3 171.4(3)
C30 Fe4 B2 135.9(3)
C31 Fe4 B2 87.1(3)
C32 Fe4 B2 131.3(3)
B3 Fe4 B2 46.2(2)
C30 Fe4 Fe3 169.9(2)
C31 Fe4 Fe3 94.3(2)
C32 Fe4 Fe3 84.2(2)
B3 Fe4 Fe3 92.19(17)
B2 Fe4 Fe3 47.24(16)
C30 Fe4 Ta2 108.7(2)
C31 Fe4 Ta2 140.5(2)
C32 Fe4 Ta2 114.5(2)
B3 Fe4 Ta2 56.94(17)
B2 Fe4 Ta2 53.73(15)
Fe3 Fe4 Ta2 64.56(3)
C30 Fe4 H2 90(2)
C31 Fe4 H2 171(2)
C32 Fe4 H2 78(2)
B3 Fe4 H2 94(2)
B2 Fe4 H2 94(2)
Fe3 Fe4 H2 80(2)
Ta2 Fe4 H2 42(2)
C54 Fe5 C53 94.9(3)
C54 Fe5 C55 89.3(3)
C53 Fe5 C55 99.3(3)
C54 Fe5 B9 118.1(3)
C53 Fe5 B9 96.0(3)
C55 Fe5 B9 147.2(3)
C54 Fe5 B10 72.4(3)
C53 Fe5 B10 118.6(3)
C55 Fe5 B10 138.6(3)
B9 Fe5 B10 49.3(2)
C54 Fe5 Fe6 168.6(2)
C53 Fe5 Fe6 94.1(2)
C55 Fe5 Fe6 96.2(2)
B9 Fe5 Fe6 53.75(17)
B10 Fe5 Fe6 97.09(17)
C54 Fe5 Ta3 107.9(2)
C53 Fe5 Ta3 147.7(2)
C55 Fe5 Ta3 103.4(3)
B9 Fe5 Ta3 53.28(17)
B10 Fe5 Ta3 51.82(17)
Fe6 Fe5 Ta3 61.14(3)
C56 Fe6 C57 99.8(3)
C56 Fe6 C58 92.3(3)
C57 Fe6 C58 95.0(3)
C56 Fe6 B8 95.9(3)
C57 Fe6 B8 84.8(3)
C58 Fe6 B8 171.7(3)
C56 Fe6 B9 85.1(3)
C57 Fe6 B9 135.8(3)
C58 Fe6 B9 128.9(3)
B8 Fe6 B9 51.0(2)
C56 Fe6 Fe5 97.2(2)
C57 Fe6 Fe5 162.8(2)
C58 Fe6 Fe5 82.1(2)
B8 Fe6 Fe5 95.60(17)
B9 Fe6 Fe5 47.98(16)
C56 Fe6 Ta3 137.9(2)
C57 Fe6 Ta3 103.9(2)
C58 Fe6 Ta3 119.4(2)
B8 Fe6 Ta3 52.91(16)
B9 Fe6 Ta3 53.85(15)
Fe5 Fe6 Ta3 63.87(3)
C56 Fe6 H6 170(3)
C57 Fe6 H6 89(3)
C58 Fe6 H6 83(3)
B8 Fe6 H6 88(3)
B9 Fe6 H6 91(3)
Fe5 Fe6 H6 74(3)
Ta3 Fe6 H6 41(3)
C59 Fe7 C60 95.6(3)
C59 Fe7 C61 92.7(3)
C60 Fe7 C61 95.1(3)
C59 Fe7 B8 90.4(3)
C60 Fe7 B8 92.6(3)
C61 Fe7 B8 171.4(3)
C59 Fe7 B7 135.9(3)
C60 Fe7 B7 87.5(3)
C61 Fe7 B7 131.0(3)
B8 Fe7 B7 45.5(2)
C59 Fe7 Fe8 169.3(2)
C60 Fe7 Fe8 94.7(2)
C61 Fe7 Fe8 83.6(2)
B8 Fe7 Fe8 91.97(16)
B7 Fe7 Fe8 47.47(17)
C59 Fe7 Ta4 108.0(2)
C60 Fe7 Ta4 140.9(2)
C61 Fe7 Ta4 113.9(2)
B8 Fe7 Ta4 57.48(17)
B7 Fe7 Ta4 53.84(16)
Fe8 Fe7 Ta4 64.85(3)
C59 Fe7 H7 89(3)
C60 Fe7 H7 172(3)
C61 Fe7 H7 78(3)
B8 Fe7 H7 94(3)
B7 Fe7 H7 94(3)
Fe8 Fe7 H7 80(3)
Ta4 Fe7 H7 42(3)
C63 Fe8 C62 94.0(4)
C63 Fe8 C64 88.5(4)
C62 Fe8 C64 100.5(4)
C63 Fe8 B7 118.8(3)
C62 Fe8 B7 95.2(3)
C64 Fe8 B7 147.4(3)
C63 Fe8 B6 73.5(3)
C62 Fe8 B6 118.2(3)
C64 Fe8 B6 137.8(3)
B7 Fe8 B6 49.3(2)
C63 Fe8 Fe7 170.0(2)
C62 Fe8 Fe7 93.3(3)
C64 Fe8 Fe7 96.7(2)
B7 Fe8 Fe7 53.69(17)
B6 Fe8 Fe7 97.12(17)
C63 Fe8 Ta4 109.7(3)
C62 Fe8 Ta4 146.2(3)
C64 Fe8 Ta4 103.8(3)
B7 Fe8 Ta4 52.59(17)
B6 Fe8 Ta4 51.49(17)
Fe7 Fe8 Ta4 60.91(3)
B5 Ta1 B3 85.0(2)
B5 Ta1 B2 96.9(2)
B3 Ta1 B2 42.6(2)
B5 Ta1 B4 43.7(2)
B3 Ta1 B4 46.1(2)
B2 Ta1 B4 78.2(2)
B5 Ta1 C4 161.1(2)
B3 Ta1 C4 113.7(2)
B2 Ta1 C4 99.0(2)
B4 Ta1 C4 150.8(2)
B5 Ta1 C2 107.3(2)
B3 Ta1 C2 156.8(2)
B2 Ta1 C2 115.0(2)
B4 Ta1 C2 150.9(2)
C4 Ta1 C2 56.4(2)
B5 Ta1 C3 136.0(2)
B3 Ta1 C3 125.9(2)
B2 Ta1 C3 90.7(2)
B4 Ta1 C3 168.3(2)
C4 Ta1 C3 34.1(2)
C2 Ta1 C3 33.5(2)
B5 Ta1 C5 130.9(2)
B3 Ta1 C5 129.6(2)
B2 Ta1 C5 132.1(2)
B4 Ta1 C5 135.0(2)
C4 Ta1 C5 34.1(2)
C2 Ta1 C5 56.0(2)
C3 Ta1 C5 56.0(2)
B5 Ta1 C6 105.2(2)
B3 Ta1 C6 162.0(2)
B2 Ta1 C6 146.2(2)
B4 Ta1 C6 135.0(2)
C4 Ta1 C6 56.1(2)
C2 Ta1 C6 33.84(19)
C3 Ta1 C6 55.7(2)
C5 Ta1 C6 33.4(2)
B5 Ta1 B1 79.1(2)
B3 Ta1 B1 77.6(2)
B2 Ta1 B1 41.2(2)
B4 Ta1 B1 90.4(2)
C4 Ta1 B1 106.6(2)
C2 Ta1 B1 85.3(2)
C3 Ta1 B1 78.7(2)
C5 Ta1 B1 134.6(2)
C6 Ta1 B1 118.5(2)
B5 Ta1 Fe2 88.21(16)
B3 Ta1 Fe2 46.37(16)
B2 Ta1 Fe2 87.56(15)
B4 Ta1 Fe2 48.64(14)
C4 Ta1 Fe2 102.53(16)
C2 Ta1 Fe2 149.88(14)
C3 Ta1 Fe2 135.48(16)
C5 Ta1 Fe2 94.22(14)
C6 Ta1 Fe2 117.95(14)
B1 Ta1 Fe2 123.57(15)
B5 Ta1 Fe1 46.68(15)
B3 Ta1 Fe1 84.30(17)
B2 Ta1 Fe1 121.74(15)
B4 Ta1 Fe1 43.63(15)
C4 Ta1 Fe1 128.93(16)
C2 Ta1 Fe1 118.54(15)
C3 Ta1 Fe1 147.58(15)
C5 Ta1 Fe1 97.02(14)
C6 Ta1 Fe1 91.90(14)
B1 Ta1 Fe1 124.14(15)
Fe2 Ta1 Fe1 54.99(2)
B5 Ta1 H5B2 30.2(6)
B3 Ta1 H5B2 113.0(10)
B2 Ta1 H5B2 109.6(17)
B4 Ta1 H5B2 73.9(7)
C4 Ta1 H5B2 132.5(8)
C2 Ta1 H5B2 77.1(7)
C3 Ta1 H5B2 107.0(8)
C5 Ta1 H5B2 112.4(14)
C6 Ta1 H5B2 80.6(12)
B1 Ta1 H5B2 75.7(18)
Fe2 Ta1 H5B2 115.4(10)
Fe1 Ta1 H5B2 63.9(14)
B5 Ta1 H1 110.2(17)
B3 Ta1 H1 72.4(17)
B2 Ta1 H1 106.2(17)
B4 Ta1 H1 78.1(17)
C4 Ta1 H1 74.9(17)
C2 Ta1 H1 118.9(17)
C3 Ta1 H1 108.9(17)
C5 Ta1 H1 62.9(17)
C6 Ta1 H1 89.9(17)
B1 Ta1 H1 147.4(17)
Fe2 Ta1 H1 31.4(17)
Fe1 Ta1 H1 65.6(16)
H5B2 Ta1 H1 128(2)
B4 Ta2 B1 95.9(2)
B4 Ta2 B2 77.8(2)
B1 Ta2 B2 42.8(2)
B4 Ta2 C16 101.6(2)
B1 Ta2 C16 159.8(2)
B2 Ta2 C16 151.6(2)
B4 Ta2 C14 115.0(2)
B1 Ta2 C14 106.6(2)
B2 Ta2 C14 149.3(2)
C16 Ta2 C14 56.7(2)
B4 Ta2 C15 91.7(2)
B1 Ta2 C15 136.3(2)
B2 Ta2 C15 168.8(2)
C16 Ta2 C15 34.3(2)
C14 Ta2 C15 33.8(2)
B4 Ta2 C13 147.3(2)
B1 Ta2 C13 103.4(2)
B2 Ta2 C13 133.5(2)
C16 Ta2 C13 56.4(2)
C14 Ta2 C13 34.1(2)
C15 Ta2 C13 56.2(2)
B4 Ta2 C12 134.8(2)
B1 Ta2 C12 129.2(2)
B2 Ta2 C12 135.0(2)
C16 Ta2 C12 33.8(2)
C14 Ta2 C12 56.0(2)
C15 Ta2 C12 55.9(2)
C13 Ta2 C12 33.5(2)
B4 Ta2 B3 44.8(2)
B1 Ta2 B3 78.4(2)
B2 Ta2 B3 40.7(2)
C16 Ta2 B3 121.3(2)
C14 Ta2 B3 159.7(2)
C15 Ta2 B3 131.7(2)
C13 Ta2 B3 165.3(2)
C12 Ta2 B3 135.7(2)
B4 Ta2 B5 41.4(2)
B1 Ta2 B5 78.0(2)
B2 Ta2 B5 89.4(2)
C16 Ta2 B5 109.1(2)
C14 Ta2 B5 84.8(2)
C15 Ta2 B5 80.0(2)
C13 Ta2 B5 117.7(2)
C12 Ta2 B5 135.5(2)
B3 Ta2 B5 77.0(2)
B4 Ta2 Fe4 86.87(15)
B1 Ta2 Fe4 87.28(17)
B2 Ta2 Fe4 48.27(15)
C16 Ta2 Fe4 103.45(15)
C14 Ta2 Fe4 151.89(14)
C15 Ta2 Fe4 136.20(15)
C13 Ta2 Fe4 119.74(15)
C12 Ta2 Fe4 96.19(14)
B3 Ta2 Fe4 45.55(15)
B5 Ta2 Fe4 122.48(13)
B4 Ta2 Fe3 119.94(15)
B1 Ta2 Fe3 45.87(17)
B2 Ta2 Fe3 42.17(14)
C16 Ta2 Fe3 128.52(15)
C14 Ta2 Fe3 119.32(15)
C15 Ta2 Fe3 148.30(14)
C13 Ta2 Fe3 92.17(15)
C12 Ta2 Fe3 97.26(15)
B3 Ta2 Fe3 78.61(16)
B5 Ta2 Fe3 122.04(15)
Fe4 Ta2 Fe3 54.48(2)
B4 Ta2 H2 103.2(17)
B1 Ta2 H2 108.0(17)
B2 Ta2 H2 74.9(17)
C16 Ta2 H2 77.7(17)
C14 Ta2 H2 124.3(17)
C15 Ta2 H2 111.9(17)
C13 Ta2 H2 95.6(17)
C12 Ta2 H2 68.3(17)
B3 Ta2 H2 70.2(17)
B5 Ta2 H2 144.3(17)
Fe4 Ta2 H2 28.2(17)
Fe3 Ta2 H2 65.0(17)
B4 Ta2 H4B1 31(2)
B1 Ta2 H4B1 126(2)
B2 Ta2 H4B1 97(2)
C16 Ta2 H4B1 73(2)
C14 Ta2 H4B1 107(2)
C15 Ta2 H4B1 75(2)
C13 Ta2 H4B1 128(2)
C12 Ta2 H4B1 105(2)
B3 Ta2 H4B1 57(2)
B5 Ta2 H4B1 64(2)
Fe4 Ta2 H4B1 82(2)
Fe3 Ta2 H4B1 133(2)
H2 Ta2 H4B1 86(3)
B4 Ta2 H1B2 107(2)
B1 Ta2 H1B2 26(2)
B2 Ta2 H1B2 69(2)
C16 Ta2 H1B2 135(2)
C14 Ta2 H1B2 80(2)
C15 Ta2 H1B2 111(2)
C13 Ta2 H1B2 82(2)
C12 Ta2 H1B2 113(2)
B3 Ta2 H1B2 103(2)
B5 Ta2 H1B2 75(2)
Fe4 Ta2 H1B2 111(2)
Fe3 Ta2 H1B2 61(2)
H2 Ta2 H1B2 126(3)
H4B1 Ta2 H1B2 137(3)
B8 Ta3 B7 42.4(2)
B8 Ta3 B10 85.5(2)
B7 Ta3 B10 97.2(2)
B8 Ta3 B9 46.6(2)
B7 Ta3 B9 78.3(2)
B10 Ta3 B9 43.7(2)
B8 Ta3 C35 112.4(2)
B7 Ta3 C35 97.8(2)
B10 Ta3 C35 161.9(2)
B9 Ta3 C35 150.6(2)
B8 Ta3 C36 125.1(2)
B7 Ta3 C36 90.3(2)
B10 Ta3 C36 136.3(2)
B9 Ta3 C36 168.1(2)
C35 Ta3 C36 33.9(2)
B8 Ta3 C37 156.7(2)
B7 Ta3 C37 115.3(2)
B10 Ta3 C37 107.6(2)
B9 Ta3 C37 151.1(2)
C35 Ta3 C37 56.5(2)
C36 Ta3 C37 33.7(2)
B8 Ta3 C38 161.2(2)
B7 Ta3 C38 145.6(2)
B10 Ta3 C38 105.9(2)
B9 Ta3 C38 135.6(2)
C35 Ta3 C38 56.2(2)
C36 Ta3 C38 55.5(2)
C37 Ta3 C38 33.4(2)
B8 Ta3 C34 128.4(2)
B7 Ta3 C34 130.8(2)
B10 Ta3 C34 132.0(2)
B9 Ta3 C34 135.3(2)
C35 Ta3 C34 34.0(3)
C36 Ta3 C34 55.7(2)
C37 Ta3 C34 55.9(2)
C38 Ta3 C34 33.6(2)
B8 Ta3 B6 78.1(2)
B7 Ta3 B6 41.7(2)
B10 Ta3 B6 79.3(2)
B9 Ta3 B6 90.8(2)
C35 Ta3 B6 105.8(2)
C36 Ta3 B6 78.2(2)
C37 Ta3 B6 85.4(2)
C38 Ta3 B6 118.2(2)
C34 Ta3 B6 133.9(2)
B8 Ta3 Fe6 46.25(16)
B7 Ta3 Fe6 87.30(15)
B10 Ta3 Fe6 88.38(15)
B9 Ta3 Fe6 48.74(15)
C35 Ta3 Fe6 102.32(17)
C36 Ta3 Fe6 135.13(17)
C37 Ta3 Fe6 149.43(17)
C38 Ta3 Fe6 117.92(18)
C34 Ta3 Fe6 93.97(17)
B6 Ta3 Fe6 123.85(15)
B8 Ta3 Fe5 84.45(17)
B7 Ta3 Fe5 121.65(15)
B10 Ta3 Fe5 46.70(15)
B9 Ta3 Fe5 43.43(15)
C35 Ta3 Fe5 129.7(2)
C36 Ta3 Fe5 148.09(17)
C37 Ta3 Fe5 118.67(17)
C38 Ta3 Fe5 92.64(17)
C34 Ta3 Fe5 97.88(19)
B6 Ta3 Fe5 124.33(15)
Fe6 Ta3 Fe5 54.99(2)
B8 Ta3 H10D 112.6(10)
B7 Ta3 H10D 108.9(17)
B10 Ta3 H10D 29.6(6)
B9 Ta3 H10D 73.3(7)
C35 Ta3 H10D 134.0(8)
C36 Ta3 H10D 107.7(8)
C37 Ta3 H10D 78.1(7)
C38 Ta3 H10D 82.3(12)
C34 Ta3 H10D 114.5(14)
B6 Ta3 H10D 74.9(18)
Fe6 Ta3 H10D 115.4(10)
Fe5 Ta3 H10D 64.1(14)
B8 Ta3 H6 69.6(18)
B7 Ta3 H6 105.3(18)
B10 Ta3 H6 105.6(18)
B9 Ta3 H6 73.2(18)
C35 Ta3 H6 80.0(18)
C36 Ta3 H6 113.8(18)
C37 Ta3 H6 122.5(18)
C38 Ta3 H6 92.7(18)
C34 Ta3 H6 66.9(18)
B6 Ta3 H6 146.6(18)
Fe6 Ta3 H6 27.1(18)
Fe5 Ta3 H6 61.5(18)
H10D Ta3 H6 125(2)
B9 Ta4 B6 96.4(2)
B9 Ta4 B7 77.5(2)
B6 Ta4 B7 43.3(2)
B9 Ta4 C45 102.6(2)
B6 Ta4 C45 158.5(2)
B7 Ta4 C45 151.8(2)
B9 Ta4 C48 115.2(2)
B6 Ta4 C48 105.7(2)
B7 Ta4 C48 148.8(2)
C45 Ta4 C48 56.9(2)
B9 Ta4 C44 92.3(2)
B6 Ta4 C44 135.6(2)
B7 Ta4 C44 168.9(2)
C45 Ta4 C44 34.5(2)
C48 Ta4 C44 33.8(2)
B9 Ta4 C47 147.5(2)
B6 Ta4 C47 102.2(2)
B7 Ta4 C47 133.3(2)
C45 Ta4 C47 56.3(2)
C48 Ta4 C47 33.9(2)
C44 Ta4 C47 56.0(2)
B9 Ta4 C46 135.6(2)
B6 Ta4 C46 128.0(2)
B7 Ta4 C46 134.6(2)
C45 Ta4 C46 33.7(2)
C48 Ta4 C46 56.4(2)
C44 Ta4 C46 56.3(2)
C47 Ta4 C46 33.83(19)
B9 Ta4 B8 44.8(2)
B6 Ta4 B8 78.3(2)
B7 Ta4 B8 40.0(2)
C45 Ta4 B8 122.6(2)
C48 Ta4 B8 159.9(2)
C44 Ta4 B8 132.7(2)
C47 Ta4 B8 165.9(2)
C46 Ta4 B8 136.45(19)
B9 Ta4 B10 41.45(19)
B6 Ta4 B10 78.5(2)
B7 Ta4 B10 89.5(2)
C45 Ta4 B10 109.4(2)
C48 Ta4 B10 84.5(2)
C44 Ta4 B10 79.9(2)
C47 Ta4 B10 117.1(2)
C46 Ta4 B10 135.8(2)
B8 Ta4 B10 76.9(2)
B9 Ta4 Fe7 86.64(15)
B6 Ta4 Fe7 87.46(17)
B7 Ta4 Fe7 48.24(14)
C45 Ta4 Fe7 103.61(14)
C48 Ta4 Fe7 152.27(15)
C44 Ta4 Fe7 136.56(15)
C47 Ta4 Fe7 120.29(16)
C46 Ta4 Fe7 96.21(14)
B8 Ta4 Fe7 45.60(14)
B10 Ta4 Fe7 122.51(14)
B9 Ta4 Fe8 119.56(15)
B6 Ta4 Fe8 45.80(17)
B7 Ta4 Fe8 42.16(16)
C45 Ta4 Fe8 127.92(15)
C48 Ta4 Fe8 119.25(16)
C44 Ta4 Fe8 148.09(15)
C47 Ta4 Fe8 92.19(15)
C46 Ta4 Fe8 96.70(15)
B8 Ta4 Fe8 77.93(16)
B10 Ta4 Fe8 122.25(14)
Fe7 Ta4 Fe8 54.25(2)
B9 Ta4 H6B2 108.1(17)
B6 Ta4 H6B2 29.7(6)
B7 Ta4 H6B2 72.9(7)
C45 Ta4 H6B2 131.4(8)
C48 Ta4 H6B2 76.0(7)
C44 Ta4 H6B2 106.8(8)
C47 Ta4 H6B2 78.4(12)
C46 Ta4 H6B2 110.5(14)
B8 Ta4 H6B2 105.7(9)
B10 Ta4 H6B2 74.3(18)
Fe7 Ta4 H6B2 114.8(10)
Fe8 Ta4 H6B2 64.1(13)
B9 Ta4 H9B1 29.5(6)
B6 Ta4 H9B1 125.5(8)
B7 Ta4 H9B1 97.9(16)
C45 Ta4 H9B1 74.5(9)
C48 Ta4 H9B1 106(2)
C44 Ta4 H9B1 74.3(18)
C47 Ta4 H9B1 128.0(14)
C46 Ta4 H9B1 106.5(7)
B8 Ta4 H9B1 58.4(18)
B10 Ta4 H9B1 61.8(14)
Fe7 Ta4 H9B1 85(2)
Fe8 Ta4 H9B1 135(2)
H6B2 Ta4 H9B1 135(2)
B9 Ta4 H7 102.8(19)
B6 Ta4 H7 108.6(19)
B7 Ta4 H7 75.4(19)
C45 Ta4 H7 77.2(19)
C48 Ta4 H7 124.5(19)
C44 Ta4 H7 111.7(19)
C47 Ta4 H7 96.2(19)
C46 Ta4 H7 68.2(19)
B8 Ta4 H7 70.5(19)
B10 Ta4 H7 144.1(19)
Fe7 Ta4 H7 28.6(19)
Fe8 Ta4 H7 65.4(19)
H6B2 Ta4 H7 129(2)
H9B1 Ta4 H7 88(3)
C65 C66 C67 107.6(16)
C66 C67 C68 101.8(14)
C69 C68 C67 106.1(14)
C70 C69 C68 136(2)
C73 C72 C71 105.7(15)
C74 C73 C72 113.5(17)
C73 C74 C75 99.8(12)
C76 C75 C74 115.9(13)

loop_
_geom_bond_atom_site_label_1
_geom_bond_atom_site_label_2
_geom_bond_distance
C1 C2 1.515(9)
C1 H1A 0.9600
C1 H1B 0.9600
C1 H1C 0.9600
C2 C3 1.402(9)
C2 C6 1.425(8)
C2 Ta1 2.431(6)
C3 C4 1.419(9)
C3 C7 1.508(9)
C3 Ta1 2.440(6)
C4 C5 1.425(9)
C4 C8 1.507(9)
C4 Ta1 2.402(6)
C5 C6 1.413(8)
C5 C9 1.499(8)
C5 Ta1 2.456(5)
C6 C10 1.470(9)
C6 Ta1 2.464(5)
C7 H7A 0.9600
C7 H7B 0.9600
C7 H7C 0.9600
C8 H8A 0.9600
C8 H8B 0.9600
C8 H8C 0.9600
C9 H9A 0.9600
C9 H9B 0.9600
C9 H9C 0.9600
C10 H10A 0.9600
C10 H10B 0.9600
C10 H10C 0.9600
C11 C12 1.514(9)
C11 H11A 0.9600
C11 H11B 0.9600
C11 H11C 0.9600
C12 C13 1.405(9)
C12 C16 1.410(8)
C12 Ta2 2.448(5)
C13 C14 1.424(9)
C13 C17 1.502(8)
C13 Ta2 2.432(5)
C14 C15 1.411(9)
C14 C18 1.502(9)
C14 Ta2 2.424(5)
C15 C16 1.425(9)
C15 C19 1.495(9)
C15 Ta2 2.432(6)
C16 C20 1.489(9)
C16 Ta2 2.405(6)
C17 H17A 0.9600
C17 H17B 0.9600
C17 H17C 0.9600
C18 H18A 0.9600
C18 H18B 0.9600
C18 H18C 0.9600
C19 H19A 0.9600
C19 H19B 0.9600
C19 H19C 0.9600
C20 H20A 0.9600
C20 H20B 0.9600
C20 H20C 0.9600
C21 O1 1.126(8)
C21 Fe1 1.760(7)
C22 O2 1.137(7)
C22 Fe1 1.796(6)
C23 O3 1.141(8)
C23 Fe1 1.775(7)
C24 O4 1.135(7)
C24 Fe2 1.785(6)
C25 O5 1.144(8)
C25 Fe2 1.766(7)
C26 O6 1.137(8)
C26 Fe2 1.770(7)
C27 O9 1.148(8)
C27 Fe3 1.745(7)
C28 O7 1.159(8)
C28 Fe3 1.771(7)
C29 O8 1.130(8)
C29 Fe3 1.777(7)
C30 O10 1.147(8)
C30 Fe4 1.759(7)
C31 O11 1.142(8)
C31 Fe4 1.780(7)
C32 O12 1.144(8)
C32 Fe4 1.783(7)
C33 C34 1.488(11)
C33 H33A 0.9600
C33 H33B 0.9600
C33 H33C 0.9600
C34 C38 1.418(10)
C34 C35 1.426(11)
C34 Ta3 2.456(6)
C35 C36 1.414(10)
C35 C39 1.499(10)
C35 Ta3 2.419(6)
C36 C37 1.418(10)
C36 C40 1.506(10)
C36 Ta3 2.437(6)
C37 C38 1.406(10)
C37 C41 1.508(10)
C37 Ta3 2.448(6)
C38 C42 1.481(10)
C38 Ta3 2.449(6)
C39 H39A 0.9600
C39 H39B 0.9600
C39 H39C 0.9600
C40 H40A 0.9600
C40 H40B 0.9600
C40 H40C 0.9600
C41 H41A 0.9600
C41 H41B 0.9600
C41 H41C 0.9600
C42 H42A 0.9600
C42 H42B 0.9600
C42 H42C 0.9600
C43 C44 1.503(9)
C43 H43A 0.9600
C43 H43B 0.9600
C43 H43C 0.9600
C44 C48 1.406(9)
C44 C45 1.434(9)
C44 Ta4 2.425(6)
C45 C46 1.409(9)
C45 C49 1.507(8)
C45 Ta4 2.406(5)
C46 C47 1.423(8)
C46 C50 1.498(9)
C46 Ta4 2.452(5)
C47 C48 1.414(9)
C47 C51 1.501(9)
C47 Ta4 2.441(5)
C48 C52 1.507(9)
C48 Ta4 2.417(6)
C49 H49A 0.9600
C49 H49B 0.9600
C49 H49C 0.9600
C50 H50A 0.9600
C50 H50B 0.9600
C50 H50C 0.9600
C51 H51A 0.9600
C51 H51B 0.9600
C51 H51C 0.9600
C52 H52A 0.9600
C52 H52B 0.9600
C52 H52C 0.9600
C53 O13 1.141(8)
C53 Fe5 1.772(7)
C54 O14 1.141(8)
C54 Fe5 1.744(7)
C55 O15 1.145(8)
C55 Fe5 1.781(7)
C56 O16 1.137(8)
C56 Fe6 1.778(7)
C57 O17 1.140(8)
C57 Fe6 1.782(7)
C58 O18 1.130(8)
C58 Fe6 1.801(7)
C59 O19 1.140(8)
C59 Fe7 1.763(7)
C60 O20 1.142(8)
C60 Fe7 1.770(7)
C61 O21 1.141(8)
C61 Fe7 1.789(7)
C62 O22 1.141(9)
C62 Fe8 1.764(8)
C63 O23 1.138(8)
C63 Fe8 1.739(7)
C64 O24 1.154(9)
C64 Fe8 1.776(8)
B1 B2 1.720(9)
B1 Fe3 2.147(7)
B1 Ta2 2.347(7)
B1 Ta1 2.533(6)
B1 H1B1 1.14(2)
B1 H1B2 1.05(7)
B2 B3 1.683(9)
B2 Fe3 1.997(6)
B2 Fe4 2.190(6)
B2 Ta1 2.318(6)
B2 Ta2 2.366(6)
B3 B4 1.828(9)
B3 Fe2 2.089(6)
B3 Fe4 2.099(7)
B3 Ta1 2.315(7)
B3 Ta2 2.464(6)
B4 B5 1.736(9)
B4 Fe1 2.026(6)
B4 Fe2 2.187(6)
B4 Ta2 2.321(6)
B4 Ta1 2.351(6)
B4 H4B1 1.19(7)
B5 Fe1 2.144(6)
B5 Ta1 2.310(6)
B5 Ta2 2.554(6)
B5 H5B2 1.17(2)
B5 H5B1 1.14(2)
B6 B7 1.740(8)
B6 Fe8 2.151(7)
B6 Ta4 2.348(7)
B6 Ta3 2.540(6)
B6 H6B2 1.17(2)
B6 H6B1 1.146(19)
B7 B8 1.665(9)
B7 Fe8 2.004(7)
B7 Fe7 2.192(6)
B7 Ta3 2.306(6)
B7 Ta4 2.372(6)
B8 B9 1.843(9)
B8 Fe6 2.082(6)
B8 Fe7 2.107(6)
B8 Ta3 2.299(6)
B8 Ta4 2.487(6)
B9 B10 1.741(8)
B9 Fe5 2.019(6)
B9 Fe6 2.192(6)
B9 Ta4 2.330(6)
B9 Ta3 2.355(6)
B9 H9B1 1.15(2)
B10 Fe5 2.147(6)
B10 Ta3 2.319(6)
B10 Ta4 2.553(6)
B10 H10E 1.15(2)
B10 H10D 1.15(2)
Fe1 Fe2 2.6603(12)
Fe1 Ta1 2.9155(9)
Fe2 Ta1 2.8456(9)
Fe2 H1 1.55(6)
Fe3 Fe4 2.6719(12)
Fe3 Ta2 2.9644(9)
Fe4 Ta2 2.8701(9)
Fe4 H2 1.44(6)
Fe5 Fe6 2.6613(12)
Fe5 Ta3 2.9173(9)
Fe6 Ta3 2.8457(8)
Fe6 H6 1.40(6)
Fe7 Fe8 2.6684(11)
Fe7 Ta4 2.8731(9)
Fe7 H7 1.46(7)
Fe8 Ta4 2.9762(10)
Ta1 H5B2 1.89(6)
Ta1 H1 1.98(6)
Ta2 H2 2.05(6)
Ta2 H4B1 1.88(7)
Ta2 H1B2 1.98(7)
Ta3 H10D 1.88(6)
Ta3 H6 2.01(6)
Ta4 H6B2 1.88(6)
Ta4 H9B1 1.93(7)
Ta4 H7 2.04(7)
C65 C66 1.510(17)
C66 C67 1.548(19)
C67 C68 1.573(18)
C68 C69 1.508(19)
C69 C70 1.475(19)
C72 C73 1.486(17)
C72 C71 1.493(17)
C73 C74 1.485(18)
C74 C75 1.589(17)
C75 C76 1.434(18)

loop_
_geom_torsion_atom_site_label_1
_geom_torsion_atom_site_label_2
_geom_torsion_atom_site_label_3
_geom_torsion_atom_site_label_4
_geom_torsion
C6 C2 C3 C4 3.5(6)
C1 C2 C3 C4 173.2(6)
Ta1 C2 C3 C4 -63.3(4)
C6 C2 C3 C7 -167.2(6)
C1 C2 C3 C7 2.5(10)
Ta1 C2 C3 C7 125.9(6)
C6 C2 C3 Ta1 66.9(4)
C1 C2 C3 Ta1 -123.4(6)
C2 C3 C4 C5 -3.9(6)
C7 C3 C4 C5 167.2(6)
Ta1 C3 C4 C5 -68.1(4)
C2 C3 C4 C8 -175.5(6)
C7 C3 C4 C8 -4.4(10)
Ta1 C3 C4 C8 120.2(6)
C2 C3 C4 Ta1 64.2(4)
C7 C3 C4 Ta1 -124.6(6)
C3 C4 C5 C6 2.8(6)
C8 C4 C5 C6 174.3(6)
Ta1 C4 C5 C6 -64.9(4)
C3 C4 C5 C9 -167.6(6)
C8 C4 C5 C9 3.9(10)
Ta1 C4 C5 C9 124.7(6)
C3 C4 C5 Ta1 67.7(4)
C8 C4 C5 Ta1 -120.7(6)
C4 C5 C6 C2 -0.6(6)
C9 C5 C6 C2 169.5(6)
Ta1 C5 C6 C2 -63.8(4)
C4 C5 C6 C10 -173.1(6)
C9 C5 C6 C10 -2.9(10)
Ta1 C5 C6 C10 123.8(6)
C4 C5 C6 Ta1 63.2(4)
C9 C5 C6 Ta1 -126.7(6)
C3 C2 C6 C5 -1.8(6)
C1 C2 C6 C5 -171.8(6)
Ta1 C2 C6 C5 64.6(4)
C3 C2 C6 C10 171.1(6)
C1 C2 C6 C10 1.1(9)
Ta1 C2 C6 C10 -122.5(6)
C3 C2 C6 Ta1 -66.4(4)
C1 C2 C6 Ta1 123.7(6)
C16 C12 C13 C14 -2.4(6)
C11 C12 C13 C14 168.6(5)
Ta2 C12 C13 C14 -65.2(4)
C16 C12 C13 C17 -172.3(6)
C11 C12 C13 C17 -1.4(10)
Ta2 C12 C13 C17 124.9(6)
C16 C12 C13 Ta2 62.8(4)
C11 C12 C13 Ta2 -126.3(6)
C12 C13 C14 C15 0.2(6)
C17 C13 C14 C15 170.6(5)
Ta2 C13 C14 C15 -65.8(4)
C12 C13 C14 C18 -169.7(5)
C17 C13 C14 C18 0.7(9)
Ta2 C13 C14 C18 124.3(6)
C12 C13 C14 Ta2 66.0(4)
C17 C13 C14 Ta2 -123.6(6)
C13 C14 C15 C16 2.0(6)
C18 C14 C15 C16 171.7(5)
Ta2 C14 C15 C16 -63.7(4)
C13 C14 C15 C19 -168.3(5)
C18 C14 C15 C19 1.4(9)
Ta2 C14 C15 C19 126.0(6)
C13 C14 C15 Ta2 65.7(4)
C18 C14 C15 Ta2 -124.6(6)
C13 C12 C16 C15 3.6(6)
C11 C12 C16 C15 -167.7(5)
Ta2 C12 C16 C15 67.2(4)
C13 C12 C16 C20 174.5(6)
C11 C12 C16 C20 3.2(9)
Ta2 C12 C16 C20 -121.9(6)
C13 C12 C16 Ta2 -63.6(4)
C11 C12 C16 Ta2 125.1(5)
C14 C15 C16 C12 -3.4(6)
C19 C15 C16 C12 167.1(5)
Ta2 C15 C16 C12 -67.8(4)
C14 C15 C16 C20 -174.3(6)
C19 C15 C16 C20 -3.7(9)
Ta2 C15 C16 C20 121.4(6)
C14 C15 C16 Ta2 64.3(4)
C19 C15 C16 Ta2 -125.1(6)
C38 C34 C35 C36 -2.5(7)
C33 C34 C35 C36 167.6(7)
Ta3 C34 C35 C36 -67.0(4)
C38 C34 C35 C39 -174.6(6)
C33 C34 C35 C39 -4.5(11)
Ta3 C34 C35 C39 120.8(7)
C38 C34 C35 Ta3 64.5(4)
C33 C34 C35 Ta3 -125.4(7)
C34 C35 C36 C37 2.4(7)
C39 C35 C36 C37 174.8(6)
Ta3 C35 C36 C37 -65.0(4)
C34 C35 C36 C40 -168.4(6)
C39 C35 C36 C40 4.0(10)
Ta3 C35 C36 C40 124.2(6)
C34 C35 C36 Ta3 67.4(4)
C39 C35 C36 Ta3 -120.2(7)
C35 C36 C37 C38 -1.5(7)
C40 C36 C37 C38 168.9(6)
Ta3 C36 C37 C38 -65.7(4)
C35 C36 C37 C41 -172.5(6)
C40 C36 C37 C41 -2.2(11)
Ta3 C36 C37 C41 123.2(7)
C35 C36 C37 Ta3 64.2(4)
C40 C36 C37 Ta3 -125.4(7)
C36 C37 C38 C34 -0.1(7)
C41 C37 C38 C34 171.2(6)
Ta3 C37 C38 C34 -65.4(4)
C36 C37 C38 C42 -171.8(6)
C41 C37 C38 C42 -0.5(10)
Ta3 C37 C38 C42 122.9(7)
C36 C37 C38 Ta3 65.3(4)
C41 C37 C38 Ta3 -123.5(6)
C35 C34 C38 C37 1.6(7)
C33 C34 C38 C37 -168.1(7)
Ta3 C34 C38 C37 65.3(4)
C35 C34 C38 C42 173.1(7)
C33 C34 C38 C42 3.3(11)
Ta3 C34 C38 C42 -123.3(7)
C35 C34 C38 Ta3 -63.7(4)
C33 C34 C38 Ta3 126.6(7)
C48 C44 C45 C46 3.2(6)
C43 C44 C45 C46 -167.3(6)
Ta4 C44 C45 C46 67.6(4)
C48 C44 C45 C49 175.8(6)
C43 C44 C45 C49 5.4(10)
Ta4 C44 C45 C49 -119.7(6)
C48 C44 C45 Ta4 -64.5(4)
C43 C44 C45 Ta4 125.1(6)
C44 C45 C46 C47 -2.6(6)
C49 C45 C46 C47 -175.2(6)
Ta4 C45 C46 C47 64.0(4)
C44 C45 C46 C50 167.8(5)
C49 C45 C46 C50 -4.8(10)
Ta4 C45 C46 C50 -125.6(6)
C44 C45 C46 Ta4 -66.6(4)
C49 C45 C46 Ta4 120.7(6)
C45 C46 C47 C48 1.1(6)
C50 C46 C47 C48 -168.8(6)
Ta4 C46 C47 C48 64.2(4)
C45 C46 C47 C51 173.3(6)
C50 C46 C47 C51 3.5(10)
Ta4 C46 C47 C51 -123.5(6)
C45 C46 C47 Ta4 -63.2(4)
C50 C46 C47 Ta4 127.0(6)
C45 C44 C48 C47 -2.5(6)
C43 C44 C48 C47 167.7(6)
Ta4 C44 C48 C47 -66.4(4)
C45 C44 C48 C52 -171.5(6)
C43 C44 C48 C52 -1.3(10)
Ta4 C44 C48 C52 124.6(6)
C45 C44 C48 Ta4 63.9(4)
C43 C44 C48 Ta4 -125.9(6)
C46 C47 C48 C44 0.9(6)
C51 C47 C48 C44 -171.5(6)
Ta4 C47 C48 C44 66.0(4)
C46 C47 C48 C52 170.3(6)
C51 C47 C48 C52 -2.1(10)
Ta4 C47 C48 C52 -124.6(6)
C46 C47 C48 Ta4 -65.1(4)
C51 C47 C48 Ta4 122.4(6)
Fe3 B1 B2 B3 -138.3(6)
Ta2 B1 B2 B3 -45.4(5)
Ta1 B1 B2 B3 49.1(5)
Ta2 B1 B2 Fe3 92.82(18)
Ta1 B1 B2 Fe3 -172.7(3)
Fe3 B1 B2 Fe4 -49.4(5)
Ta2 B1 B2 Fe4 43.4(5)
Ta1 B1 B2 Fe4 137.9(6)
Fe3 B1 B2 Ta1 172.7(3)
Ta2 B1 B2 Ta1 -94.52(17)
Fe3 B1 B2 Ta2 -92.82(18)
Ta1 B1 B2 Ta2 94.52(17)
B1 B2 B3 B4 0.3(8)
Fe3 B2 B3 B4 -103.0(7)
Fe4 B2 B3 B4 -128.3(5)
Ta1 B2 B3 B4 52.3(4)
Ta2 B2 B3 B4 -43.5(4)
B1 B2 B3 Fe2 -83.9(9)
Fe3 B2 B3 Fe2 172.8(4)
Fe4 B2 B3 Fe2 147.5(7)
Ta1 B2 B3 Fe2 -31.9(6)
Ta2 B2 B3 Fe2 -127.7(7)
B1 B2 B3 Fe4 128.6(5)
Fe3 B2 B3 Fe4 25.2(6)
Ta1 B2 B3 Fe4 -179.5(2)
Ta2 B2 B3 Fe4 84.77(17)
B1 B2 B3 Ta1 -52.0(5)
Fe3 B2 B3 Ta1 -155.3(6)
Fe4 B2 B3 Ta1 179.5(2)
Ta2 B2 B3 Ta1 -95.75(17)
B1 B2 B3 Ta2 43.8(5)
Fe3 B2 B3 Ta2 -59.5(6)
Fe4 B2 B3 Ta2 -84.77(17)
Ta1 B2 B3 Ta2 95.75(17)
B2 B3 B4 B5 -15.2(7)
Fe2 B3 B4 B5 125.9(5)
Fe4 B3 B4 B5 -98.9(6)
Ta1 B3 B4 B5 37.5(4)
Ta2 B3 B4 B5 -60.0(4)
B2 B3 B4 Fe1 -105.9(5)
Fe2 B3 B4 Fe1 35.1(4)
Fe4 B3 B4 Fe1 170.3(3)
Ta1 B3 B4 Fe1 -53.2(4)
Ta2 B3 B4 Fe1 -150.8(5)
B2 B3 B4 Fe2 -141.0(5)
Fe4 B3 B4 Fe2 135.2(5)
Ta1 B3 B4 Fe2 -88.35(18)
Ta2 B3 B4 Fe2 174.1(2)
B2 B3 B4 Ta2 44.9(4)
Fe2 B3 B4 Ta2 -174.1(2)
Fe4 B3 B4 Ta2 -38.9(4)
Ta1 B3 B4 Ta2 97.55(17)
B2 B3 B4 Ta1 -52.7(4)
Fe2 B3 B4 Ta1 88.35(18)
Fe4 B3 B4 Ta1 -136.4(5)
Ta2 B3 B4 Ta1 -97.55(17)
B3 B4 B5 Fe1 -128.6(5)
Fe2 B4 B5 Fe1 -48.2(4)
Ta2 B4 B5 Fe1 173.6(2)
Ta1 B4 B5 Fe1 -91.46(17)
B3 B4 B5 Ta1 -37.2(4)
Fe1 B4 B5 Ta1 91.46(17)
Fe2 B4 B5 Ta1 43.3(5)
Ta2 B4 B5 Ta1 -94.95(17)
B3 B4 B5 Ta2 57.8(4)
Fe1 B4 B5 Ta2 -173.6(2)
Fe2 B4 B5 Ta2 138.2(5)
Ta1 B4 B5 Ta2 94.95(17)
Fe8 B6 B7 B8 139.0(6)
Ta4 B6 B7 B8 45.8(5)
Ta3 B6 B7 B8 -48.7(5)
Ta4 B6 B7 Fe8 -93.25(19)
Ta3 B6 B7 Fe8 172.3(3)
Fe8 B6 B7 Fe7 49.4(5)
Ta4 B6 B7 Fe7 -43.9(5)
Ta3 B6 B7 Fe7 -138.4(5)
Fe8 B6 B7 Ta3 -172.3(3)
Ta4 B6 B7 Ta3 94.49(17)
Fe8 B6 B7 Ta4 93.25(19)
Ta3 B6 B7 Ta4 -94.49(17)
B6 B7 B8 B9 -1.1(8)
Fe8 B7 B8 B9 103.1(7)
Fe7 B7 B8 B9 126.6(5)
Ta3 B7 B8 B9 -52.8(4)
Ta4 B7 B8 B9 42.5(4)
B6 B7 B8 Fe6 83.6(9)
Fe8 B7 B8 Fe6 -172.2(4)
Fe7 B7 B8 Fe6 -148.6(8)
Ta3 B7 B8 Fe6 32.0(7)
Ta4 B7 B8 Fe6 127.3(7)
B6 B7 B8 Fe7 -127.8(6)
Fe8 B7 B8 Fe7 -23.5(6)
Ta3 B7 B8 Fe7 -179.4(3)
Ta4 B7 B8 Fe7 -84.11(17)
B6 B7 B8 Ta3 51.7(5)
Fe8 B7 B8 Ta3 155.9(6)
Fe7 B7 B8 Ta3 179.4(3)
Ta4 B7 B8 Ta3 95.32(17)
B6 B7 B8 Ta4 -43.6(5)
Fe8 B7 B8 Ta4 60.6(6)
Fe7 B7 B8 Ta4 84.11(17)
Ta3 B7 B8 Ta4 -95.32(17)
B7 B8 B9 B10 16.1(7)
Fe6 B8 B9 B10 -125.9(5)
Fe7 B8 B9 B10 99.6(6)
Ta3 B8 B9 B10 -37.1(4)
Ta4 B8 B9 B10 60.1(4)
B7 B8 B9 Fe5 106.3(5)
Fe6 B8 B9 Fe5 -35.6(4)
Fe7 B8 B9 Fe5 -170.2(3)
Ta3 B8 B9 Fe5 53.2(4)
Ta4 B8 B9 Fe5 150.3(5)
B7 B8 B9 Fe6 142.0(5)
Fe7 B8 B9 Fe6 -134.5(5)
Ta3 B8 B9 Fe6 88.81(18)
Ta4 B8 B9 Fe6 -174.0(2)
B7 B8 B9 Ta4 -44.0(4)
Fe6 B8 B9 Ta4 174.0(2)
Fe7 B8 B9 Ta4 39.5(4)
Ta3 B8 B9 Ta4 -97.15(16)
B7 B8 B9 Ta3 53.2(4)
Fe6 B8 B9 Ta3 -88.81(18)
Fe7 B8 B9 Ta3 136.7(4)
Ta4 B8 B9 Ta3 97.15(16)
B8 B9 B10 Fe5 127.9(5)
Fe6 B9 B10 Fe5 48.4(4)
Ta4 B9 B10 Fe5 -174.0(2)
Ta3 B9 B10 Fe5 91.46(18)
B8 B9 B10 Ta3 36.4(4)
Fe5 B9 B10 Ta3 -91.46(18)
Fe6 B9 B10 Ta3 -43.0(5)
Ta4 B9 B10 Ta3 94.58(17)
B8 B9 B10 Ta4 -58.1(4)
Fe5 B9 B10 Ta4 174.0(2)
Fe6 B9 B10 Ta4 -137.6(5)
Ta3 B9 B10 Ta4 -94.58(17)
O1 C21 Fe1 C23 68(9)
O1 C21 Fe1 C22 -31(9)
O1 C21 Fe1 B4 168(9)
O1 C21 Fe1 B5 -173(9)
O1 C21 Fe1 Fe2 -151(8)
O1 C21 Fe1 Ta1 -135(9)
O3 C23 Fe1 C21 -12(35)
O3 C23 Fe1 C22 78(35)
O3 C23 Fe1 B4 -131(35)
O3 C23 Fe1 B5 -85(35)
O3 C23 Fe1 Fe2 175(100)
O3 C23 Fe1 Ta1 -149(35)
O2 C22 Fe1 C21 42(5)
O2 C22 Fe1 C23 -53(5)
O2 C22 Fe1 B4 -171(4)
O2 C22 Fe1 B5 104(5)
O2 C22 Fe1 Fe2 -148(5)
O2 C22 Fe1 Ta1 150(5)
B5 B4 Fe1 C21 23.9(4)
B3 B4 Fe1 C21 139.1(5)
Fe2 B4 Fe1 C21 170.4(3)
Ta2 B4 Fe1 C21 13.0(6)
Ta1 B4 Fe1 C21 91.7(3)
B5 B4 Fe1 C23 123.8(4)
B3 B4 Fe1 C23 -121.0(5)
Fe2 B4 Fe1 C23 -89.7(3)
Ta2 B4 Fe1 C23 112.9(5)
Ta1 B4 Fe1 C23 -168.4(3)
B5 B4 Fe1 C22 -118.0(5)
B3 B4 Fe1 C22 -2.8(8)
Fe2 B4 Fe1 C22 28.5(5)
Ta2 B4 Fe1 C22 -128.9(5)
Ta1 B4 Fe1 C22 -50.2(5)
B3 B4 Fe1 B5 115.2(6)
Fe2 B4 Fe1 B5 146.5(3)
Ta2 B4 Fe1 B5 -10.9(4)
Ta1 B4 Fe1 B5 67.8(3)
B5 B4 Fe1 Fe2 -146.5(3)
B3 B4 Fe1 Fe2 -31.3(4)
Ta2 B4 Fe1 Fe2 -157.4(6)
Ta1 B4 Fe1 Fe2 -78.67(16)
B5 B4 Fe1 Ta1 -67.8(3)
B3 B4 Fe1 Ta1 47.4(4)
Fe2 B4 Fe1 Ta1 78.67(15)
Ta2 B4 Fe1 Ta1 -78.7(5)
B4 B5 Fe1 C21 -157.8(4)
Ta1 B5 Fe1 C21 131.1(3)
Ta2 B5 Fe1 C21 -151.0(4)
B4 B5 Fe1 C23 -71.7(4)
Ta1 B5 Fe1 C23 -142.8(3)
Ta2 B5 Fe1 C23 -64.9(4)
B4 B5 Fe1 C22 134.0(4)
Ta1 B5 Fe1 C22 63.0(4)
Ta2 B5 Fe1 C22 140.8(4)
Ta1 B5 Fe1 B4 -71.0(3)
Ta2 B5 Fe1 B4 6.8(3)
B4 B5 Fe1 Fe2 26.6(3)
Ta1 B5 Fe1 Fe2 -44.45(15)
Ta2 B5 Fe1 Fe2 33.4(3)
B4 B5 Fe1 Ta1 71.0(3)
Ta2 B5 Fe1 Ta1 77.8(3)
O5 C25 Fe2 C26 135(13)
O5 C25 Fe2 C24 40(13)
O5 C25 Fe2 B3 -139(13)
O5 C25 Fe2 B4 -90(13)
O5 C25 Fe2 Fe1 -43(13)
O5 C25 Fe2 Ta1 -101(13)
O6 C26 Fe2 C25 -169(11)
O6 C26 Fe2 C24 -76(11)
O6 C26 Fe2 B3 96(11)
O6 C26 Fe2 B4 99(11)
O6 C26 Fe2 Fe1 5(12)
O6 C26 Fe2 Ta1 46(11)
O4 C24 Fe2 C25 67(7)
O4 C24 Fe2 C26 -33(7)
O4 C24 Fe2 B3 -119(7)
O4 C24 Fe2 B4 152(7)
O4 C24 Fe2 Fe1 164(7)
O4 C24 Fe2 Ta1 -142(7)
B2 B3 Fe2 C25 179.1(7)
B4 B3 Fe2 C25 79.0(3)
Fe4 B3 Fe2 C25 -49.7(6)
Ta1 B3 Fe2 C25 149.1(3)
Ta2 B3 Fe2 C25 72.0(4)
B2 B3 Fe2 C26 -82.4(7)
B4 B3 Fe2 C26 177.5(3)
Fe4 B3 Fe2 C26 48.8(5)
Ta1 B3 Fe2 C26 -112.5(3)
Ta2 B3 Fe2 C26 170.5(4)
B2 B3 Fe2 C24 5(2)
B4 B3 Fe2 C24 -95(2)
Fe4 B3 Fe2 C24 136.4(18)
Ta1 B3 Fe2 C24 -25(2)
Ta2 B3 Fe2 C24 -102(2)
B2 B3 Fe2 B4 100.1(8)
Fe4 B3 Fe2 B4 -128.7(6)
Ta1 B3 Fe2 B4 70.1(3)
Ta2 B3 Fe2 B4 -7.0(3)
B2 B3 Fe2 Fe1 81.4(7)
B4 B3 Fe2 Fe1 -18.7(3)
Fe4 B3 Fe2 Fe1 -147.4(5)
Ta1 B3 Fe2 Fe1 51.33(15)
Ta2 B3 Fe2 Fe1 -25.7(4)
B2 B3 Fe2 Ta1 30.0(6)
B4 B3 Fe2 Ta1 -70.1(3)
Fe4 B3 Fe2 Ta1 161.2(6)
Ta2 B3 Fe2 Ta1 -77.0(3)
B5 B4 Fe2 C25 149.3(6)
B3 B4 Fe2 C25 -101.4(4)
Fe1 B4 Fe2 C25 104.0(3)
Ta2 B4 Fe2 C25 -93.7(4)
Ta1 B4 Fe2 C25 -170.5(3)
B5 B4 Fe2 C26 -112.9(6)
B3 B4 Fe2 C26 -3.6(5)
Fe1 B4 Fe2 C26 -158.2(3)
Ta2 B4 Fe2 C26 4.2(6)
Ta1 B4 Fe2 C26 -72.7(4)
B5 B4 Fe2 C24 60.0(7)
B3 B4 Fe2 C24 169.4(4)
Fe1 B4 Fe2 C24 14.7(4)
Ta2 B4 Fe2 C24 177.1(4)
Ta1 B4 Fe2 C24 100.2(3)
B5 B4 Fe2 B3 -109.3(6)
Fe1 B4 Fe2 B3 -154.6(4)
Ta2 B4 Fe2 B3 7.7(3)
Ta1 B4 Fe2 B3 -69.1(3)
B5 B4 Fe2 Fe1 45.3(5)
B3 B4 Fe2 Fe1 154.6(4)
Ta2 B4 Fe2 Fe1 162.3(5)
Ta1 B4 Fe2 Fe1 85.50(18)
B5 B4 Fe2 Ta1 -40.2(5)
B3 B4 Fe2 Ta1 69.1(3)
Fe1 B4 Fe2 Ta1 -85.50(18)
Ta2 B4 Fe2 Ta1 76.8(3)
C21 Fe1 Fe2 C25 -122.7(12)
C23 Fe1 Fe2 C25 18.6(3)
C22 Fe1 Fe2 C25 118.1(3)
B4 Fe1 Fe2 C25 -77.1(3)
B5 Fe1 Fe2 C25 -101.9(3)
Ta1 Fe1 Fe2 C25 -140.7(2)
C21 Fe1 Fe2 C26 62.8(14)
C23 Fe1 Fe2 C26 -155.8(7)
C22 Fe1 Fe2 C26 -56.3(7)
B4 Fe1 Fe2 C26 108.5(7)
B5 Fe1 Fe2 C26 83.7(7)
Ta1 Fe1 Fe2 C26 44.9(7)
C21 Fe1 Fe2 C24 145.7(12)
C23 Fe1 Fe2 C24 -73.0(3)
C22 Fe1 Fe2 C24 26.6(3)
B4 Fe1 Fe2 C24 -168.6(3)
B5 Fe1 Fe2 C24 166.5(3)
Ta1 Fe1 Fe2 C24 127.7(2)
C21 Fe1 Fe2 B3 -26.3(12)
C23 Fe1 Fe2 B3 115.1(3)
C22 Fe1 Fe2 B3 -145.4(3)
B4 Fe1 Fe2 B3 19.4(3)
B5 Fe1 Fe2 B3 -5.4(3)
Ta1 Fe1 Fe2 B3 -44.23(19)
C21 Fe1 Fe2 B4 -45.7(12)
C23 Fe1 Fe2 B4 95.7(3)
C22 Fe1 Fe2 B4 -164.8(3)
B5 Fe1 Fe2 B4 -24.9(3)
Ta1 Fe1 Fe2 B4 -63.7(2)
C21 Fe1 Fe2 Ta1 18.0(12)
C23 Fe1 Fe2 Ta1 159.3(2)
C22 Fe1 Fe2 Ta1 -101.1(2)
B4 Fe1 Fe2 Ta1 63.7(2)
B5 Fe1 Fe2 Ta1 38.81(17)
O9 C27 Fe3 C28 -55(8)
O9 C27 Fe3 C29 45(8)
O9 C27 Fe3 B2 144(8)
O9 C27 Fe3 B1 163(8)
O9 C27 Fe3 Fe4 -177(7)
O9 C27 Fe3 Ta2 -159(8)
O7 C28 Fe3 C27 39(7)
O7 C28 Fe3 C29 -55(7)
O7 C28 Fe3 B2 -174(6)
O7 C28 Fe3 B1 102(7)
O7 C28 Fe3 Fe4 -150(7)
O7 C28 Fe3 Ta2 148(7)
O8 C29 Fe3 C27 17(13)
O8 C29 Fe3 C28 107(13)
O8 C29 Fe3 B2 -102(13)
O8 C29 Fe3 B1 -56(14)
O8 C29 Fe3 Fe4 -156(13)
O8 C29 Fe3 Ta2 -118(13)
B3 B2 Fe3 C27 148.7(6)
B1 B2 Fe3 C27 24.6(4)
Fe4 B2 Fe3 C27 171.7(3)
Ta1 B2 Fe3 C27 12.0(6)
Ta2 B2 Fe3 C27 93.0(3)
B3 B2 Fe3 C28 6.3(10)
B1 B2 Fe3 C28 -117.8(6)
Fe4 B2 Fe3 C28 29.3(6)
Ta1 B2 Fe3 C28 -130.4(6)
Ta2 B2 Fe3 C28 -49.4(6)
B3 B2 Fe3 C29 -113.0(7)
B1 B2 Fe3 C29 122.9(4)
Fe4 B2 Fe3 C29 -90.0(3)
Ta1 B2 Fe3 C29 110.3(5)
Ta2 B2 Fe3 C29 -168.7(3)
B3 B2 Fe3 B1 124.1(7)
Fe4 B2 Fe3 B1 147.1(4)
Ta1 B2 Fe3 B1 -12.6(4)
Ta2 B2 Fe3 B1 68.4(3)
B3 B2 Fe3 Fe4 -23.0(5)
B1 B2 Fe3 Fe4 -147.1(4)
Ta1 B2 Fe3 Fe4 -159.7(6)
Ta2 B2 Fe3 Fe4 -78.68(17)
B3 B2 Fe3 Ta2 55.7(6)
B1 B2 Fe3 Ta2 -68.4(3)
Fe4 B2 Fe3 Ta2 78.68(17)
Ta1 B2 Fe3 Ta2 -81.0(5)
B2 B1 Fe3 C27 -157.5(4)
Ta2 B1 Fe3 C27 132.2(3)
Ta1 B1 Fe3 C27 -149.7(4)
B2 B1 Fe3 C28 133.9(5)
Ta2 B1 Fe3 C28 63.6(5)
Ta1 B1 Fe3 C28 141.7(4)
B2 B1 Fe3 C29 -71.5(4)
Ta2 B1 Fe3 C29 -141.8(3)
Ta1 B1 Fe3 C29 -63.7(4)
Ta2 B1 Fe3 B2 -70.3(3)
Ta1 B1 Fe3 B2 7.8(3)
B2 B1 Fe3 Fe4 26.2(3)
Ta2 B1 Fe3 Fe4 -44.18(15)
Ta1 B1 Fe3 Fe4 34.0(3)
B2 B1 Fe3 Ta2 70.3(3)
Ta1 B1 Fe3 Ta2 78.1(3)
O10 C30 Fe4 C31 -84(13)
O10 C30 Fe4 C32 11(13)
O10 C30 Fe4 B3 -177(100)
O10 C30 Fe4 B2 -175(100)
O10 C30 Fe4 Fe3 82(13)
O10 C30 Fe4 Ta2 128(13)
O11 C31 Fe4 C30 125(20)
O11 C31 Fe4 C32 32(20)
O11 C31 Fe4 B3 -145(20)
O11 C31 Fe4 B2 -99(20)
O11 C31 Fe4 Fe3 -53(20)
O11 C31 Fe4 Ta2 -107(20)
O12 C32 Fe4 C30 -6(5)
O12 C32 Fe4 C31 90(5)
O12 C32 Fe4 B3 -111(5)
O12 C32 Fe4 B2 -180(100)
O12 C32 Fe4 Fe3 -176(5)
O12 C32 Fe4 Ta2 -117(5)
B2 B3 Fe4 C30 178.0(4)
B4 B3 Fe4 C30 -77.5(5)
Fe2 B3 Fe4 C30 26.0(5)
Ta1 B3 Fe4 C30 177.3(5)
Ta2 B3 Fe4 C30 -112.7(3)
B2 B3 Fe4 C31 82.6(3)
B4 B3 Fe4 C31 -173.0(5)
Fe2 B3 Fe4 C31 -69.5(5)
Ta1 B3 Fe4 C31 81.9(5)
Ta2 B3 Fe4 C31 151.9(2)
B2 B3 Fe4 C32 -77(2)
B4 B3 Fe4 C32 28(2)
Fe2 B3 Fe4 C32 131.3(19)
Ta1 B3 Fe4 C32 -77(2)
Ta2 B3 Fe4 C32 -7(2)
B4 B3 Fe4 B2 104.4(6)
Fe2 B3 Fe4 B2 -152.1(7)
Ta1 B3 Fe4 B2 -0.7(3)
Ta2 B3 Fe4 B2 69.3(3)
B2 B3 Fe4 Fe3 -11.8(3)
B4 B3 Fe4 Fe3 92.6(5)
Fe2 B3 Fe4 Fe3 -163.9(5)
Ta1 B3 Fe4 Fe3 -12.6(5)
Ta2 B3 Fe4 Fe3 57.46(13)
B2 B3 Fe4 Ta2 -69.3(3)
B4 B3 Fe4 Ta2 35.1(4)
Fe2 B3 Fe4 Ta2 138.6(6)
Ta1 B3 Fe4 Ta2 -70.0(4)
B3 B2 Fe4 C30 -2.8(5)
B1 B2 Fe4 C30 -120.0(6)
Fe3 B2 Fe4 C30 -166.6(3)
Ta1 B2 Fe4 C30 -2.2(6)
Ta2 B2 Fe4 C30 -79.3(4)
B3 B2 Fe4 C31 -97.6(4)
B1 B2 Fe4 C31 145.2(6)
Fe3 B2 Fe4 C31 98.6(3)
Ta1 B2 Fe4 C31 -97.0(4)
Ta2 B2 Fe4 C31 -174.1(2)
B3 B2 Fe4 C32 168.8(4)
B1 B2 Fe4 C32 51.7(7)
Fe3 B2 Fe4 C32 5.0(4)
Ta1 B2 Fe4 C32 169.5(4)
Ta2 B2 Fe4 C32 92.3(3)
B1 B2 Fe4 B3 -117.2(7)
Fe3 B2 Fe4 B3 -163.8(4)
Ta1 B2 Fe4 B3 0.7(3)
Ta2 B2 Fe4 B3 -76.5(3)
B3 B2 Fe4 Fe3 163.8(4)
B1 B2 Fe4 Fe3 46.6(5)
Ta1 B2 Fe4 Fe3 164.4(5)
Ta2 B2 Fe4 Fe3 87.29(17)
B3 B2 Fe4 Ta2 76.5(3)
B1 B2 Fe4 Ta2 -40.7(5)
Fe3 B2 Fe4 Ta2 -87.29(17)
Ta1 B2 Fe4 Ta2 77.2(3)
C27 Fe3 Fe4 C30 69.0(18)
C28 Fe3 Fe4 C30 -51.7(13)
C29 Fe3 Fe4 C30 -152.6(13)
B2 Fe3 Fe4 C30 112.8(13)
B1 Fe3 Fe4 C30 88.4(13)
Ta2 Fe3 Fe4 C30 49.7(13)
C27 Fe3 Fe4 C31 -125.8(12)
C28 Fe3 Fe4 C31 113.5(3)
C29 Fe3 Fe4 C31 12.6(3)
B2 Fe3 Fe4 C31 -82.0(3)
B1 Fe3 Fe4 C31 -106.4(3)
Ta2 Fe3 Fe4 C31 -145.1(2)
C27 Fe3 Fe4 C32 140.1(12)
C28 Fe3 Fe4 C32 19.4(4)
C29 Fe3 Fe4 C32 -81.6(3)
B2 Fe3 Fe4 C32 -176.2(3)
B1 Fe3 Fe4 C32 159.4(3)
Ta2 Fe3 Fe4 C32 120.7(2)
C27 Fe3 Fe4 B3 -32.1(12)
C28 Fe3 Fe4 B3 -152.8(3)
C29 Fe3 Fe4 B3 106.2(3)
B2 Fe3 Fe4 B3 11.6(3)
B1 Fe3 Fe4 B3 -12.7(3)
Ta2 Fe3 Fe4 B3 -51.48(19)
C27 Fe3 Fe4 B2 -43.7(12)
C28 Fe3 Fe4 B2 -164.4(3)
C29 Fe3 Fe4 B2 94.6(3)
B1 Fe3 Fe4 B2 -24.4(3)
Ta2 Fe3 Fe4 B2 -63.1(2)
C27 Fe3 Fe4 Ta2 19.4(12)
C28 Fe3 Fe4 Ta2 -101.3(3)
C29 Fe3 Fe4 Ta2 157.7(2)
B2 Fe3 Fe4 Ta2 63.1(2)
B1 Fe3 Fe4 Ta2 38.73(18)
O14 C54 Fe5 C53 -62(11)
O14 C54 Fe5 C55 37(11)
O14 C54 Fe5 B9 -161(11)
O14 C54 Fe5 B10 180(100)
O14 C54 Fe5 Fe6 156(10)
O14 C54 Fe5 Ta3 141(11)
O13 C53 Fe5 C54 -17(25)
O13 C53 Fe5 C55 -107(25)
O13 C53 Fe5 B9 102(25)
O13 C53 Fe5 B10 56(25)
O13 C53 Fe5 Fe6 156(25)
O13 C53 Fe5 Ta3 118(25)
O15 C55 Fe5 C54 -45(7)
O15 C55 Fe5 C53 50(7)
O15 C55 Fe5 B9 167(6)
O15 C55 Fe5 B10 -107(7)
O15 C55 Fe5 Fe6 145(7)
O15 C55 Fe5 Ta3 -153(7)
B10 B9 Fe5 C54 -24.1(4)
B8 B9 Fe5 C54 -139.1(5)
Fe6 B9 Fe5 C54 -170.6(3)
Ta4 B9 Fe5 C54 -13.9(6)
Ta3 B9 Fe5 C54 -92.1(3)
B10 B9 Fe5 C53 -123.0(4)
B8 B9 Fe5 C53 122.1(5)
Fe6 B9 Fe5 C53 90.6(3)
Ta4 B9 Fe5 C53 -112.8(5)
Ta3 B9 Fe5 C53 169.1(3)
B10 B9 Fe5 C55 119.5(6)
B8 B9 Fe5 C55 4.5(8)
Fe6 B9 Fe5 C55 -27.0(6)
Ta4 B9 Fe5 C55 129.7(6)
Ta3 B9 Fe5 C55 51.5(6)
B8 B9 Fe5 B10 -114.9(6)
Fe6 B9 Fe5 B10 -146.4(3)
Ta4 B9 Fe5 B10 10.2(4)
Ta3 B9 Fe5 B10 -67.9(3)
B10 B9 Fe5 Fe6 146.4(3)
B8 B9 Fe5 Fe6 31.5(4)
Ta4 B9 Fe5 Fe6 156.6(6)
Ta3 B9 Fe5 Fe6 78.47(16)
B10 B9 Fe5 Ta3 67.9(3)
B8 B9 Fe5 Ta3 -47.0(4)
Fe6 B9 Fe5 Ta3 -78.47(16)
Ta4 B9 Fe5 Ta3 78.2(5)
B9 B10 Fe5 C54 157.8(4)
Ta3 B10 Fe5 C54 -131.3(3)
Ta4 B10 Fe5 C54 151.3(4)
B9 B10 Fe5 C53 71.9(4)
Ta3 B10 Fe5 C53 142.8(3)
Ta4 B10 Fe5 C53 65.4(4)
B9 B10 Fe5 C55 -134.5(5)
Ta3 B10 Fe5 C55 -63.6(5)
Ta4 B10 Fe5 C55 -140.9(4)
Ta3 B10 Fe5 B9 70.9(3)
Ta4 B10 Fe5 B9 -6.4(3)
B9 B10 Fe5 Fe6 -26.7(3)
Ta3 B10 Fe5 Fe6 44.22(14)
Ta4 B10 Fe5 Fe6 -33.1(3)
B9 B10 Fe5 Ta3 -70.9(3)
Ta4 B10 Fe5 Ta3 -77.4(3)
O16 C56 Fe6 C57 -144(10)
O16 C56 Fe6 C58 -48(10)
O16 C56 Fe6 B8 131(10)
O16 C56 Fe6 B9 81(10)
O16 C56 Fe6 Fe5 34(10)
O16 C56 Fe6 Ta3 93(10)
O17 C57 Fe6 C56 139(15)
O17 C57 Fe6 C58 46(15)
O17 C57 Fe6 B8 -126(15)
O17 C57 Fe6 B9 -128(15)
O17 C57 Fe6 Fe5 -34(16)
O17 C57 Fe6 Ta3 -76(15)
O18 C58 Fe6 C56 -53(8)
O18 C58 Fe6 C57 47(8)
O18 C58 Fe6 B8 135(7)
O18 C58 Fe6 B9 -139(8)
O18 C58 Fe6 Fe5 -150(8)
O18 C58 Fe6 Ta3 156(8)
B7 B8 Fe6 C56 -178.9(8)
B9 B8 Fe6 C56 -78.7(3)
Fe7 B8 Fe6 C56 47.7(6)
Ta3 B8 Fe6 C56 -148.9(3)
Ta4 B8 Fe6 C56 -71.8(4)
B7 B8 Fe6 C57 81.7(8)
B9 B8 Fe6 C57 -178.1(3)
Fe7 B8 Fe6 C57 -51.6(5)
Ta3 B8 Fe6 C57 111.7(3)
Ta4 B8 Fe6 C57 -171.1(4)
B7 B8 Fe6 C58 -7(3)
B9 B8 Fe6 C58 93(2)
Fe7 B8 Fe6 C58 -140.8(19)
Ta3 B8 Fe6 C58 23(2)
Ta4 B8 Fe6 C58 100(2)
B7 B8 Fe6 B9 -100.2(8)
Fe7 B8 Fe6 B9 126.5(6)
Ta3 B8 Fe6 B9 -70.2(2)
Ta4 B8 Fe6 B9 7.0(3)
B7 B8 Fe6 Fe5 -81.1(7)
B9 B8 Fe6 Fe5 19.1(2)
Fe7 B8 Fe6 Fe5 145.6(5)
Ta3 B8 Fe6 Fe5 -51.03(16)
Ta4 B8 Fe6 Fe5 26.1(3)
B7 B8 Fe6 Ta3 -30.0(6)
B9 B8 Fe6 Ta3 70.2(2)
Fe7 B8 Fe6 Ta3 -163.4(6)
Ta4 B8 Fe6 Ta3 77.1(3)
B10 B9 Fe6 C56 -149.9(6)
B8 B9 Fe6 C56 101.7(3)
Fe5 B9 Fe6 C56 -104.3(3)
Ta4 B9 Fe6 C56 93.9(4)
Ta3 B9 Fe6 C56 170.0(3)
B10 B9 Fe6 C57 111.1(6)
B8 B9 Fe6 C57 2.7(5)
Fe5 B9 Fe6 C57 156.7(3)
Ta4 B9 Fe6 C57 -5.1(6)
Ta3 B9 Fe6 C57 71.0(4)
B10 B9 Fe6 C58 -61.0(7)
B8 B9 Fe6 C58 -169.3(4)
Fe5 B9 Fe6 C58 -15.4(4)
Ta4 B9 Fe6 C58 -177.1(4)
Ta3 B9 Fe6 C58 -101.0(4)
B10 B9 Fe6 B8 108.4(6)
Fe5 B9 Fe6 B8 154.0(3)
Ta4 B9 Fe6 B8 -7.8(3)
Ta3 B9 Fe6 B8 68.3(3)
B10 B9 Fe6 Fe5 -45.6(5)
B8 B9 Fe6 Fe5 -154.0(3)
Ta4 B9 Fe6 Fe5 -161.7(5)
Ta3 B9 Fe6 Fe5 -85.65(17)
B10 B9 Fe6 Ta3 40.1(5)
B8 B9 Fe6 Ta3 -68.3(3)
Fe5 B9 Fe6 Ta3 85.65(17)
Ta4 B9 Fe6 Ta3 -76.1(3)
C54 Fe5 Fe6 C56 123.8(13)
C53 Fe5 Fe6 C56 -17.9(3)
C55 Fe5 Fe6 C56 -117.6(3)
B9 Fe5 Fe6 C56 76.7(3)
B10 Fe5 Fe6 C56 101.6(3)
Ta3 Fe5 Fe6 C56 140.4(2)
C54 Fe5 Fe6 C57 -63.5(15)
C53 Fe5 Fe6 C57 154.8(7)
C55 Fe5 Fe6 C57 55.1(8)
B9 Fe5 Fe6 C57 -110.6(7)
B10 Fe5 Fe6 C57 -85.7(7)
Ta3 Fe5 Fe6 C57 -46.9(7)
C54 Fe5 Fe6 C58 -144.9(13)
C53 Fe5 Fe6 C58 73.5(3)
C55 Fe5 Fe6 C58 -26.3(4)
B9 Fe5 Fe6 C58 168.0(3)
B10 Fe5 Fe6 C58 -167.0(3)
Ta3 Fe5 Fe6 C58 -128.3(3)
C54 Fe5 Fe6 B8 27.1(13)
C53 Fe5 Fe6 B8 -114.6(3)
C55 Fe5 Fe6 B8 145.7(3)
B9 Fe5 Fe6 B8 -20.0(3)
B10 Fe5 Fe6 B8 4.9(2)
Ta3 Fe5 Fe6 B8 43.69(18)
C54 Fe5 Fe6 B9 47.1(13)
C53 Fe5 Fe6 B9 -94.5(3)
C55 Fe5 Fe6 B9 165.7(3)
B10 Fe5 Fe6 B9 25.0(3)
Ta3 Fe5 Fe6 B9 63.7(2)
C54 Fe5 Fe6 Ta3 -16.6(13)
C53 Fe5 Fe6 Ta3 -158.3(2)
C55 Fe5 Fe6 Ta3 102.0(3)
B9 Fe5 Fe6 Ta3 -63.7(2)
B10 Fe5 Fe6 Ta3 -38.76(17)
O19 C59 Fe7 C60 101(13)
O19 C59 Fe7 C61 5(13)
O19 C59 Fe7 B8 -166(13)
O19 C59 Fe7 B7 -167(12)
O19 C59 Fe7 Fe8 -64(13)
O19 C59 Fe7 Ta4 -111(13)
O20 C60 Fe7 C59 -106(24)
O20 C60 Fe7 C61 -13(24)
O20 C60 Fe7 B8 163(24)
O20 C60 Fe7 B7 118(24)
O20 C60 Fe7 Fe8 71(24)
O20 C60 Fe7 Ta4 126(24)
O21 C61 Fe7 C59 5(5)
O21 C61 Fe7 C60 -90(5)
O21 C61 Fe7 B8 116(5)
O21 C61 Fe7 B7 178(100)
O21 C61 Fe7 Fe8 175(5)
O21 C61 Fe7 Ta4 116(5)
B7 B8 Fe7 C59 -179.5(4)
B9 B8 Fe7 C59 75.7(5)
Fe6 B8 Fe7 C59 -25.7(5)
Ta3 B8 Fe7 C59 179.7(5)
Ta4 B8 Fe7 C59 111.3(3)
B7 B8 Fe7 C60 -83.8(4)
B9 B8 Fe7 C60 171.3(5)
Fe6 B8 Fe7 C60 69.9(5)
Ta3 B8 Fe7 C60 -84.6(5)
Ta4 B8 Fe7 C60 -153.1(2)
B7 B8 Fe7 C61 70(2)
B9 B8 Fe7 C61 -35(2)
Fe6 B8 Fe7 C61 -136.8(18)
Ta3 B8 Fe7 C61 69(2)
Ta4 B8 Fe7 C61 0(2)
B9 B8 Fe7 B7 -104.9(6)
Fe6 B8 Fe7 B7 153.7(7)
Ta3 B8 Fe7 B7 -0.8(4)
Ta4 B8 Fe7 B7 -69.2(3)
B7 B8 Fe7 Fe8 11.0(3)
B9 B8 Fe7 Fe8 -93.9(4)
Fe6 B8 Fe7 Fe8 164.7(5)
Ta3 B8 Fe7 Fe8 10.2(5)
Ta4 B8 Fe7 Fe8 -58.25(12)
B7 B8 Fe7 Ta4 69.2(3)
B9 B8 Fe7 Ta4 -35.6(4)
Fe6 B8 Fe7 Ta4 -137.1(6)
Ta3 B8 Fe7 Ta4 68.4(4)
B8 B7 Fe7 C59 0.8(5)
B6 B7 Fe7 C59 119.3(6)
Fe8 B7 Fe7 C59 165.8(3)
Ta3 B7 Fe7 C59 1.5(6)
Ta4 B7 Fe7 C59 78.3(4)
B8 B7 Fe7 C60 96.2(4)
B6 B7 Fe7 C60 -145.3(6)
Fe8 B7 Fe7 C60 -98.8(3)
Ta3 B7 Fe7 C60 96.9(4)
Ta4 B7 Fe7 C60 173.8(3)
B8 B7 Fe7 C61 -169.3(4)
B6 B7 Fe7 C61 -50.8(7)
Fe8 B7 Fe7 C61 -4.3(4)
Ta3 B7 Fe7 C61 -168.6(4)
Ta4 B7 Fe7 C61 -91.8(3)
B6 B7 Fe7 B8 118.5(7)
Fe8 B7 Fe7 B8 165.0(4)
Ta3 B7 Fe7 B8 0.7(3)
Ta4 B7 Fe7 B8 77.6(3)
B8 B7 Fe7 Fe8 -165.0(4)
B6 B7 Fe7 Fe8 -46.5(5)
Ta3 B7 Fe7 Fe8 -164.3(5)
Ta4 B7 Fe7 Fe8 -87.47(19)
B8 B7 Fe7 Ta4 -77.6(3)
B6 B7 Fe7 Ta4 41.0(5)
Fe8 B7 Fe7 Ta4 87.47(19)
Ta3 B7 Fe7 Ta4 -76.8(3)
O23 C63 Fe8 C62 -66(10)
O23 C63 Fe8 C64 35(10)
O23 C63 Fe8 B7 -164(10)
O23 C63 Fe8 B6 176(10)
O23 C63 Fe8 Fe7 157(9)
O23 C63 Fe8 Ta4 139(10)
O22 C62 Fe8 C63 -52(28)
O22 C62 Fe8 C64 -141(28)
O22 C62 Fe8 B7 68(28)
O22 C62 Fe8 B6 22(28)
O22 C62 Fe8 Fe7 122(28)
O22 C62 Fe8 Ta4 84(28)
O24 C64 Fe8 C63 -20(6)
O24 C64 Fe8 C62 74(6)
O24 C64 Fe8 B7 -169(6)
O24 C64 Fe8 B6 -83(6)
O24 C64 Fe8 Fe7 168(6)
O24 C64 Fe8 Ta4 -130(6)
B8 B7 Fe8 C63 -150.6(7)
B6 B7 Fe8 C63 -25.7(5)
Fe7 B7 Fe8 C63 -172.2(3)
Ta3 B7 Fe8 C63 -12.5(7)
Ta4 B7 Fe8 C63 -93.6(4)
B8 B7 Fe8 C62 111.9(7)
B6 B7 Fe8 C62 -123.2(4)
Fe7 B7 Fe8 C62 90.3(3)
Ta3 B7 Fe8 C62 -109.9(6)
Ta4 B7 Fe8 C62 168.9(3)
B8 B7 Fe8 C64 -6.8(10)
B6 B7 Fe8 C64 118.1(6)
Fe7 B7 Fe8 C64 -28.4(6)
Ta3 B7 Fe8 C64 131.3(6)
Ta4 B7 Fe8 C64 50.2(6)
B8 B7 Fe8 B6 -124.9(8)
Fe7 B7 Fe8 B6 -146.5(4)
Ta3 B7 Fe8 B6 13.3(4)
Ta4 B7 Fe8 B6 -67.9(3)
B8 B7 Fe8 Fe7 21.6(6)
B6 B7 Fe8 Fe7 146.5(4)
Ta3 B7 Fe8 Fe7 159.8(6)
Ta4 B7 Fe8 Fe7 78.60(16)
B8 B7 Fe8 Ta4 -57.0(6)
B6 B7 Fe8 Ta4 67.9(3)
Fe7 B7 Fe8 Ta4 -78.60(16)
Ta3 B7 Fe8 Ta4 81.2(5)
B7 B6 Fe8 C63 156.6(4)
Ta4 B6 Fe8 C63 -133.3(3)
Ta3 B6 Fe8 C63 148.5(4)
B7 B6 Fe8 C62 71.0(4)
Ta4 B6 Fe8 C62 141.1(3)
Ta3 B6 Fe8 C62 62.9(4)
B7 B6 Fe8 C64 -135.0(4)
Ta4 B6 Fe8 C64 -64.8(4)
Ta3 B6 Fe8 C64 -143.0(4)
Ta4 B6 Fe8 B7 70.1(3)
Ta3 B6 Fe8 B7 -8.1(3)
B7 B6 Fe8 Fe7 -26.6(3)
Ta4 B6 Fe8 Fe7 43.48(16)
Ta3 B6 Fe8 Fe7 -34.7(3)
B7 B6 Fe8 Ta4 -70.1(3)
Ta3 B6 Fe8 Ta4 -78.2(3)
C59 Fe7 Fe8 C63 -70(2)
C60 Fe7 Fe8 C63 125.6(16)
C61 Fe7 Fe8 C63 -139.9(16)
B8 Fe7 Fe8 C63 32.8(16)
B7 Fe7 Fe8 C63 43.4(16)
Ta4 Fe7 Fe8 C63 -19.6(16)
C59 Fe7 Fe8 C62 152.9(12)
C60 Fe7 Fe8 C62 -11.8(4)
C61 Fe7 Fe8 C62 82.8(4)
B8 Fe7 Fe8 C62 -104.6(3)
B7 Fe7 Fe8 C62 -94.0(4)
Ta4 Fe7 Fe8 C62 -157.0(3)
C59 Fe7 Fe8 C64 52.0(12)
C60 Fe7 Fe8 C64 -112.8(3)
C61 Fe7 Fe8 C64 -18.2(3)
B8 Fe7 Fe8 C64 154.4(3)
B7 Fe7 Fe8 C64 165.1(3)
Ta4 Fe7 Fe8 C64 102.0(3)
C59 Fe7 Fe8 B7 -113.1(12)
C60 Fe7 Fe8 B7 82.2(3)
C61 Fe7 Fe8 B7 176.7(3)
B8 Fe7 Fe8 B7 -10.6(3)
Ta4 Fe7 Fe8 B7 -63.0(2)
C59 Fe7 Fe8 B6 -88.1(12)
C60 Fe7 Fe8 B6 107.2(3)
C61 Fe7 Fe8 B6 -158.3(3)
B8 Fe7 Fe8 B6 14.3(3)
B7 Fe7 Fe8 B6 25.0(3)
Ta4 Fe7 Fe8 B6 -38.04(19)
C59 Fe7 Fe8 Ta4 -50.1(12)
C60 Fe7 Fe8 Ta4 145.2(2)
C61 Fe7 Fe8 Ta4 -120.2(2)
B8 Fe7 Fe8 Ta4 52.39(18)
B7 Fe7 Fe8 Ta4 63.0(2)
B4 B5 Ta1 B3 23.9(3)
Fe1 B5 Ta1 B3 86.9(2)
Ta2 B5 Ta1 B3 -38.3(2)
B4 B5 Ta1 B2 64.9(3)
Fe1 B5 Ta1 B2 127.9(2)
Ta2 B5 Ta1 B2 2.7(2)
Fe1 B5 Ta1 B4 63.0(3)
Ta2 B5 Ta1 B4 -62.2(3)
B4 B5 Ta1 C4 -148.0(6)
Fe1 B5 Ta1 C4 -84.9(7)
Ta2 B5 Ta1 C4 149.9(6)
B4 B5 Ta1 C2 -176.2(3)
Fe1 B5 Ta1 C2 -113.2(2)
Ta2 B5 Ta1 C2 121.62(19)
B4 B5 Ta1 C3 163.0(3)
Fe1 B5 Ta1 C3 -133.9(2)
Ta2 B5 Ta1 C3 100.9(3)
B4 B5 Ta1 C5 -116.5(3)
Fe1 B5 Ta1 C5 -53.5(3)
Ta2 B5 Ta1 C5 -178.67(18)
B4 B5 Ta1 C6 -141.0(3)
Fe1 B5 Ta1 C6 -78.0(2)
Ta2 B5 Ta1 C6 156.85(17)
B4 B5 Ta1 B1 102.2(3)
Fe1 B5 Ta1 B1 165.3(2)
Ta2 B5 Ta1 B1 40.07(19)
B4 B5 Ta1 Fe2 -22.5(3)
Fe1 B5 Ta1 Fe2 40.57(15)
Ta2 B5 Ta1 Fe2 -84.63(13)
B4 B5 Ta1 Fe1 -63.0(3)
Ta2 B5 Ta1 Fe1 -125.2(3)
B2 B3 Ta1 B5 105.9(3)
B4 B3 Ta1 B5 -22.8(3)
Fe2 B3 Ta1 B5 -92.3(2)
Fe4 B3 Ta1 B5 106.7(5)
Ta2 B3 Ta1 B5 39.8(2)
B4 B3 Ta1 B2 -128.7(4)
Fe2 B3 Ta1 B2 161.7(4)
Fe4 B3 Ta1 B2 0.7(3)
Ta2 B3 Ta1 B2 -66.1(3)
B2 B3 Ta1 B4 128.7(4)
Fe2 B3 Ta1 B4 -69.5(3)
Fe4 B3 Ta1 B4 129.5(6)
Ta2 B3 Ta1 B4 62.7(2)
B2 B3 Ta1 C4 -77.0(3)
B4 B3 Ta1 C4 154.3(3)
Fe2 B3 Ta1 C4 84.8(3)
Fe4 B3 Ta1 C4 -76.2(5)
Ta2 B3 Ta1 C4 -143.0(2)
B2 B3 Ta1 C2 -17.7(7)
B4 B3 Ta1 C2 -146.4(5)
Fe2 B3 Ta1 C2 144.0(4)
Fe4 B3 Ta1 C2 -17.0(9)
Ta2 B3 Ta1 C2 -83.8(6)
B2 B3 Ta1 C3 -40.0(4)
B4 B3 Ta1 C3 -168.8(3)
Fe2 B3 Ta1 C3 121.7(2)
Fe4 B3 Ta1 C3 -39.3(6)
Ta2 B3 Ta1 C3 -106.1(2)
B2 B3 Ta1 C5 -112.8(3)
B4 B3 Ta1 C5 118.5(3)
Fe2 B3 Ta1 C5 49.0(3)
Fe4 B3 Ta1 C5 -112.0(5)
Ta2 B3 Ta1 C5 -178.85(19)
B2 B3 Ta1 C6 -128.7(7)
B4 B3 Ta1 C6 102.6(7)
Fe2 B3 Ta1 C6 33.0(8)
Fe4 B3 Ta1 C6 -128.0(6)
Ta2 B3 Ta1 C6 165.2(6)
B2 B3 Ta1 B1 26.0(3)
B4 B3 Ta1 B1 -102.8(3)
Fe2 B3 Ta1 B1 -172.3(3)
Fe4 B3 Ta1 B1 26.7(5)
Ta2 B3 Ta1 B1 -40.1(2)
B2 B3 Ta1 Fe2 -161.7(4)
B4 B3 Ta1 Fe2 69.5(3)
Fe4 B3 Ta1 Fe2 -161.0(6)
Ta2 B3 Ta1 Fe2 132.2(3)
B2 B3 Ta1 Fe1 152.8(3)
B4 B3 Ta1 Fe1 24.1(2)
Fe2 B3 Ta1 Fe1 -45.45(15)
Fe4 B3 Ta1 Fe1 153.6(5)
Ta2 B3 Ta1 Fe1 86.74(15)
B3 B2 Ta1 B5 -74.8(3)
B1 B2 Ta1 B5 64.7(3)
Fe3 B2 Ta1 B5 76.9(5)
Fe4 B2 Ta1 B5 -75.4(4)
Ta2 B2 Ta1 B5 -2.9(2)
B1 B2 Ta1 B3 139.5(5)
Fe3 B2 Ta1 B3 151.7(7)
Fe4 B2 Ta1 B3 -0.6(3)
Ta2 B2 Ta1 B3 71.9(3)
B3 B2 Ta1 B4 -35.1(3)
B1 B2 Ta1 B4 104.4(3)
Fe3 B2 Ta1 B4 116.7(5)
Fe4 B2 Ta1 B4 -35.7(3)
Ta2 B2 Ta1 B4 36.83(19)
B3 B2 Ta1 C4 115.4(3)
B1 B2 Ta1 C4 -105.1(3)
Fe3 B2 Ta1 C4 -92.8(5)
Fe4 B2 Ta1 C4 114.8(4)
Ta2 B2 Ta1 C4 -172.7(2)
B3 B2 Ta1 C2 172.4(3)
B1 B2 Ta1 C2 -48.1(4)
Fe3 B2 Ta1 C2 -35.9(6)
Fe4 B2 Ta1 C2 171.8(3)
Ta2 B2 Ta1 C2 -115.7(2)
B3 B2 Ta1 C3 148.6(3)
B1 B2 Ta1 C3 -71.9(3)
Fe3 B2 Ta1 C3 -59.7(5)
Fe4 B2 Ta1 C3 148.0(4)
Ta2 B2 Ta1 C3 -139.5(2)
B3 B2 Ta1 C5 106.6(4)
B1 B2 Ta1 C5 -113.9(3)
Fe3 B2 Ta1 C5 -101.7(5)
Fe4 B2 Ta1 C5 106.0(4)
Ta2 B2 Ta1 C5 178.49(19)
B3 B2 Ta1 C6 154.3(4)
B1 B2 Ta1 C6 -66.2(5)
Fe3 B2 Ta1 C6 -54.0(7)
Fe4 B2 Ta1 C6 153.7(3)
Ta2 B2 Ta1 C6 -133.8(3)
B3 B2 Ta1 B1 -139.5(5)
Fe3 B2 Ta1 B1 12.2(4)
Fe4 B2 Ta1 B1 -140.1(5)
Ta2 B2 Ta1 B1 -67.6(3)
B3 B2 Ta1 Fe2 13.1(3)
B1 B2 Ta1 Fe2 152.6(3)
Fe3 B2 Ta1 Fe2 164.8(5)
Fe4 B2 Ta1 Fe2 12.5(3)
Ta2 B2 Ta1 Fe2 85.01(15)
B3 B2 Ta1 Fe1 -32.3(3)
B1 B2 Ta1 Fe1 107.2(3)
Fe3 B2 Ta1 Fe1 119.4(5)
Fe4 B2 Ta1 Fe1 -33.0(4)
Ta2 B2 Ta1 Fe1 39.6(2)
B3 B4 Ta1 B5 146.0(4)
Fe1 B4 Ta1 B5 -70.0(3)
Fe2 B4 Ta1 B5 -149.4(3)
Ta2 B4 Ta1 B5 75.7(3)
B5 B4 Ta1 B3 -146.0(4)
Fe1 B4 Ta1 B3 144.0(3)
Fe2 B4 Ta1 B3 64.6(3)
Ta2 B4 Ta1 B3 -70.3(3)
B5 B4 Ta1 B2 -113.4(3)
B3 B4 Ta1 B2 32.6(3)
Fe1 B4 Ta1 B2 176.6(2)
Fe2 B4 Ta1 B2 97.2(2)
Ta2 B4 Ta1 B2 -37.7(2)
B5 B4 Ta1 C4 159.4(4)
B3 B4 Ta1 C4 -54.6(5)
Fe1 B4 Ta1 C4 89.4(5)
Fe2 B4 Ta1 C4 10.0(5)
Ta2 B4 Ta1 C4 -124.9(4)
B5 B4 Ta1 C2 7.4(5)
B3 B4 Ta1 C2 153.4(4)
Fe1 B4 Ta1 C2 -62.6(4)
Fe2 B4 Ta1 C2 -142.0(3)
Ta2 B4 Ta1 C2 83.1(4)
B5 B4 Ta1 C3 -94.9(11)
B3 B4 Ta1 C3 51.1(11)
Fe1 B4 Ta1 C3 -165.0(10)
Fe2 B4 Ta1 C3 115.7(10)
Ta2 B4 Ta1 C3 -19.2(11)
B5 B4 Ta1 C5 107.2(3)
B3 B4 Ta1 C5 -106.8(3)
Fe1 B4 Ta1 C5 37.1(3)
Fe2 B4 Ta1 C5 -42.2(3)
Ta2 B4 Ta1 C5 -177.1(2)
B5 B4 Ta1 C6 59.3(4)
B3 B4 Ta1 C6 -154.7(3)
Fe1 B4 Ta1 C6 -10.8(3)
Fe2 B4 Ta1 C6 -90.1(3)
Ta2 B4 Ta1 C6 135.0(2)
B5 B4 Ta1 B1 -73.7(3)
B3 B4 Ta1 B1 72.3(3)
Fe1 B4 Ta1 B1 -143.7(2)
Fe2 B4 Ta1 B1 136.9(2)
Ta2 B4 Ta1 B1 2.0(2)
B5 B4 Ta1 Fe2 149.4(3)
B3 B4 Ta1 Fe2 -64.6(3)
Fe1 B4 Ta1 Fe2 79.37(17)
Ta2 B4 Ta1 Fe2 -134.9(3)
B5 B4 Ta1 Fe1 70.0(3)
B3 B4 Ta1 Fe1 -144.0(3)
Fe2 B4 Ta1 Fe1 -79.37(17)
Ta2 B4 Ta1 Fe1 145.7(3)
C3 C4 Ta1 B5 -69.3(8)
C5 C4 Ta1 B5 44.7(8)
C8 C4 Ta1 B5 168.4(7)
C3 C4 Ta1 B3 119.6(4)
C5 C4 Ta1 B3 -126.4(4)
C8 C4 Ta1 B3 -2.7(7)
C3 C4 Ta1 B2 77.7(4)
C5 C4 Ta1 B2 -168.3(4)
C8 C4 Ta1 B2 -44.6(7)
C3 C4 Ta1 B4 159.6(4)
C5 C4 Ta1 B4 -86.5(5)
C8 C4 Ta1 B4 37.2(9)
C3 C4 Ta1 C2 -36.4(3)
C5 C4 Ta1 C2 77.6(4)
C8 C4 Ta1 C2 -158.7(7)
C5 C4 Ta1 C3 114.0(5)
C8 C4 Ta1 C3 -122.3(8)
C3 C4 Ta1 C5 -114.0(5)
C8 C4 Ta1 C5 123.7(8)
C3 C4 Ta1 C6 -77.4(4)
C5 C4 Ta1 C6 36.6(3)
C8 C4 Ta1 C6 160.3(7)
C3 C4 Ta1 B1 36.1(4)
C5 C4 Ta1 B1 150.1(4)
C8 C4 Ta1 B1 -86.2(7)
C3 C4 Ta1 Fe2 167.2(3)
C5 C4 Ta1 Fe2 -78.8(3)
C8 C4 Ta1 Fe2 44.9(7)
C3 C4 Ta1 Fe1 -137.9(3)
C5 C4 Ta1 Fe1 -24.0(4)
C8 C4 Ta1 Fe1 99.7(6)
C3 C2 Ta1 B5 -153.5(4)
C6 C2 Ta1 B5 91.5(4)
C1 C2 Ta1 B5 -30.1(6)
C3 C2 Ta1 B3 -33.9(7)
C6 C2 Ta1 B3 -148.8(5)
C1 C2 Ta1 B3 89.6(8)
C3 C2 Ta1 B2 -47.0(4)
C6 C2 Ta1 B2 -161.9(3)
C1 C2 Ta1 B2 76.4(6)
C3 C2 Ta1 B4 -158.9(4)
C6 C2 Ta1 B4 86.2(5)
C1 C2 Ta1 B4 -35.4(8)
C3 C2 Ta1 C4 37.0(4)
C6 C2 Ta1 C4 -77.9(4)
C1 C2 Ta1 C4 160.5(7)
C6 C2 Ta1 C3 -114.9(5)
C1 C2 Ta1 C3 123.5(7)
C3 C2 Ta1 C5 78.3(4)
C6 C2 Ta1 C5 -36.6(3)
C1 C2 Ta1 C5 -158.2(7)
C3 C2 Ta1 C6 114.9(5)
C1 C2 Ta1 C6 -121.6(8)
C3 C2 Ta1 B1 -76.5(4)
C6 C2 Ta1 B1 168.6(4)
C1 C2 Ta1 B1 47.0(6)
C3 C2 Ta1 Fe2 88.2(4)
C6 C2 Ta1 Fe2 -26.7(5)
C1 C2 Ta1 Fe2 -148.3(5)
C3 C2 Ta1 Fe1 156.9(3)
C6 C2 Ta1 Fe1 42.0(4)
C1 C2 Ta1 Fe1 -79.7(6)
C2 C3 Ta1 B5 37.8(5)
C4 C3 Ta1 B5 154.2(4)
C7 C3 Ta1 B5 -86.6(7)
C2 C3 Ta1 B3 164.3(3)
C4 C3 Ta1 B3 -79.3(4)
C7 C3 Ta1 B3 39.9(7)
C2 C3 Ta1 B2 138.5(4)
C4 C3 Ta1 B2 -105.1(4)
C7 C3 Ta1 B2 14.1(7)
C2 C3 Ta1 B4 120.5(10)
C4 C3 Ta1 B4 -123.1(10)
C7 C3 Ta1 B4 -3.9(15)
C2 C3 Ta1 C4 -116.4(5)
C7 C3 Ta1 C4 119.2(8)
C4 C3 Ta1 C2 116.4(5)
C7 C3 Ta1 C2 -124.3(8)
C2 C3 Ta1 C5 -78.3(4)
C4 C3 Ta1 C5 38.1(4)
C7 C3 Ta1 C5 157.4(7)
C2 C3 Ta1 C6 -37.7(3)
C4 C3 Ta1 C6 78.7(4)
C7 C3 Ta1 C6 -162.0(7)
C2 C3 Ta1 B1 98.8(4)
C4 C3 Ta1 B1 -144.8(4)
C7 C3 Ta1 B1 -25.6(7)
C2 C3 Ta1 Fe2 -134.3(3)
C4 C3 Ta1 Fe2 -17.9(5)
C7 C3 Ta1 Fe2 101.3(6)
C2 C3 Ta1 Fe1 -40.0(5)
C4 C3 Ta1 Fe1 76.4(5)
C7 C3 Ta1 Fe1 -164.4(5)
C6 C5 Ta1 B5 -46.6(4)
C4 C5 Ta1 B5 -162.5(4)
C9 C5 Ta1 B5 77.8(7)
C6 C5 Ta1 B3 -171.1(3)
C4 C5 Ta1 B3 73.0(4)
C9 C5 Ta1 B3 -46.7(7)
C6 C5 Ta1 B2 131.5(4)
C4 C5 Ta1 B2 15.7(5)
C9 C5 Ta1 B2 -104.0(6)
C6 C5 Ta1 B4 -107.6(4)
C4 C5 Ta1 B4 136.6(4)
C9 C5 Ta1 B4 16.9(7)
C6 C5 Ta1 C4 115.8(5)
C9 C5 Ta1 C4 -119.7(8)
C6 C5 Ta1 C2 37.1(3)
C4 C5 Ta1 C2 -78.7(4)
C9 C5 Ta1 C2 161.6(7)
C6 C5 Ta1 C3 77.7(4)
C4 C5 Ta1 C3 -38.1(4)
C9 C5 Ta1 C3 -157.8(7)
C4 C5 Ta1 C6 -115.8(5)
C9 C5 Ta1 C6 124.5(8)
C6 C5 Ta1 B1 73.6(5)
C4 C5 Ta1 B1 -42.2(5)
C9 C5 Ta1 B1 -161.9(6)
C6 C5 Ta1 Fe2 -137.9(3)
C4 C5 Ta1 Fe2 106.2(3)
C9 C5 Ta1 Fe2 -13.5(6)
C6 C5 Ta1 Fe1 -82.7(3)
C4 C5 Ta1 Fe1 161.4(3)
C9 C5 Ta1 Fe1 41.7(6)
C5 C6 Ta1 B5 145.3(4)
C2 C6 Ta1 B5 -98.6(4)
C10 C6 Ta1 B5 19.8(6)
C5 C6 Ta1 B3 22.6(9)
C2 C6 Ta1 B3 138.7(7)
C10 C6 Ta1 B3 -102.9(8)
C5 C6 Ta1 B2 -85.7(5)
C2 C6 Ta1 B2 30.4(6)
C10 C6 Ta1 B2 148.8(5)
C5 C6 Ta1 B4 107.3(4)
C2 C6 Ta1 B4 -136.6(4)
C10 C6 Ta1 B4 -18.2(7)
C5 C6 Ta1 C4 -37.4(4)
C2 C6 Ta1 C4 78.7(4)
C10 C6 Ta1 C4 -162.9(6)
C5 C6 Ta1 C2 -116.1(5)
C10 C6 Ta1 C2 118.4(7)
C5 C6 Ta1 C3 -78.8(4)
C2 C6 Ta1 C3 37.3(4)
C10 C6 Ta1 C3 155.7(6)
C2 C6 Ta1 C5 116.1(5)
C10 C6 Ta1 C5 -125.5(7)
C5 C6 Ta1 B1 -129.0(4)
C2 C6 Ta1 B1 -13.0(4)
C10 C6 Ta1 B1 105.5(5)
C5 C6 Ta1 Fe2 49.1(4)
C2 C6 Ta1 Fe2 165.2(3)
C10 C6 Ta1 Fe2 -76.3(5)
C5 C6 Ta1 Fe1 99.9(3)
C2 C6 Ta1 Fe1 -144.0(3)
C10 C6 Ta1 Fe1 -25.6(5)
B2 B1 Ta1 B5 -113.9(3)
Fe3 B1 Ta1 B5 -121.6(4)
Ta2 B1 Ta1 B5 -44.5(2)
B2 B1 Ta1 B3 -26.7(3)
Fe3 B1 Ta1 B3 -34.4(3)
Ta2 B1 Ta1 B3 42.7(2)
Fe3 B1 Ta1 B2 -7.7(3)
Ta2 B1 Ta1 B2 69.4(3)
B2 B1 Ta1 B4 -71.4(3)
Fe3 B1 Ta1 B4 -79.1(3)
Ta2 B1 Ta1 B4 -2.0(2)
B2 B1 Ta1 C4 84.6(3)
Fe3 B1 Ta1 C4 76.9(4)
Ta2 B1 Ta1 C4 154.0(2)
B2 B1 Ta1 C2 137.4(3)
Fe3 B1 Ta1 C2 129.7(4)
Ta2 B1 Ta1 C2 -153.2(2)
B2 B1 Ta1 C3 104.3(3)
Fe3 B1 Ta1 C3 96.6(4)
Ta2 B1 Ta1 C3 173.7(2)
B2 B1 Ta1 C5 107.7(4)
Fe3 B1 Ta1 C5 100.0(4)
Ta2 B1 Ta1 C5 177.1(2)
B2 B1 Ta1 C6 144.6(3)
Fe3 B1 Ta1 C6 136.9(3)
Ta2 B1 Ta1 C6 -145.97(19)
B2 B1 Ta1 Fe2 -33.5(3)
Fe3 B1 Ta1 Fe2 -41.1(4)
Ta2 B1 Ta1 Fe2 36.0(2)
B2 B1 Ta1 Fe1 -101.0(3)
Fe3 B1 Ta1 Fe1 -108.7(3)
Ta2 B1 Ta1 Fe1 -31.6(3)
C25 Fe2 Ta1 B5 34.8(4)
C26 Fe2 Ta1 B5 156.4(3)
C24 Fe2 Ta1 B5 -99.2(3)
B3 Fe2 Ta1 B5 84.7(3)
B4 Fe2 Ta1 B5 20.6(3)
Fe1 Fe2 Ta1 B5 -35.29(15)
C25 Fe2 Ta1 B3 -49.9(4)
C26 Fe2 Ta1 B3 71.6(3)
C24 Fe2 Ta1 B3 176.1(3)
B4 Fe2 Ta1 B3 -64.1(3)
Fe1 Fe2 Ta1 B3 -120.0(2)
C25 Fe2 Ta1 B2 -62.2(4)
C26 Fe2 Ta1 B2 59.4(2)
C24 Fe2 Ta1 B2 163.8(3)
B3 Fe2 Ta1 B2 -12.3(3)
B4 Fe2 Ta1 B2 -76.4(2)
Fe1 Fe2 Ta1 B2 -132.29(15)
C25 Fe2 Ta1 B4 14.2(4)
C26 Fe2 Ta1 B4 135.8(3)
C24 Fe2 Ta1 B4 -119.8(3)
B3 Fe2 Ta1 B4 64.1(3)
Fe1 Fe2 Ta1 B4 -55.9(2)
C25 Fe2 Ta1 C4 -160.8(4)
C26 Fe2 Ta1 C4 -39.3(3)
C24 Fe2 Ta1 C4 65.2(3)
B3 Fe2 Ta1 C4 -110.9(3)
B4 Fe2 Ta1 C4 -175.0(3)
Fe1 Fe2 Ta1 C4 129.07(16)
C25 Fe2 Ta1 C2 157.5(5)
C26 Fe2 Ta1 C2 -80.9(4)
C24 Fe2 Ta1 C2 23.5(4)
B3 Fe2 Ta1 C2 -152.6(4)
B4 Fe2 Ta1 C2 143.3(4)
Fe1 Fe2 Ta1 C2 87.4(3)
C25 Fe2 Ta1 C3 -150.7(4)
C26 Fe2 Ta1 C3 -29.1(3)
C24 Fe2 Ta1 C3 75.3(3)
B3 Fe2 Ta1 C3 -100.7(3)
B4 Fe2 Ta1 C3 -164.9(3)
Fe1 Fe2 Ta1 C3 139.2(2)
C25 Fe2 Ta1 C5 165.7(4)
C26 Fe2 Ta1 C5 -72.7(3)
C24 Fe2 Ta1 C5 31.7(3)
B3 Fe2 Ta1 C5 -144.4(3)
B4 Fe2 Ta1 C5 151.5(3)
Fe1 Fe2 Ta1 C5 95.62(15)
C25 Fe2 Ta1 C6 141.1(4)
C26 Fe2 Ta1 C6 -97.4(3)
C24 Fe2 Ta1 C6 7.1(3)
B3 Fe2 Ta1 C6 -169.0(3)
B4 Fe2 Ta1 C6 126.9(3)
Fe1 Fe2 Ta1 C6 70.97(16)
C25 Fe2 Ta1 B1 -40.9(4)
C26 Fe2 Ta1 B1 80.7(3)
C24 Fe2 Ta1 B1 -174.9(3)
B3 Fe2 Ta1 B1 9.1(3)
B4 Fe2 Ta1 B1 -55.1(3)
Fe1 Fe2 Ta1 B1 -110.95(19)
C25 Fe2 Ta1 Fe1 70.1(4)
C26 Fe2 Ta1 Fe1 -168.3(2)
C24 Fe2 Ta1 Fe1 -63.9(3)
B3 Fe2 Ta1 Fe1 120.0(2)
B4 Fe2 Ta1 Fe1 55.9(2)
C21 Fe1 Ta1 B5 -48.7(3)
C23 Fe1 Ta1 B5 85.5(5)
C22 Fe1 Ta1 B5 -142.2(3)
B4 Fe1 Ta1 B5 63.2(3)
Fe2 Fe1 Ta1 B5 127.5(2)
C21 Fe1 Ta1 B3 -137.1(3)
C23 Fe1 Ta1 B3 -2.9(5)
C22 Fe1 Ta1 B3 129.3(3)
B4 Fe1 Ta1 B3 -25.2(3)
B5 Fe1 Ta1 B3 -88.4(3)
Fe2 Fe1 Ta1 B3 39.03(16)
C21 Fe1 Ta1 B2 -115.8(3)
C23 Fe1 Ta1 B2 18.4(5)
C22 Fe1 Ta1 B2 150.7(3)
B4 Fe1 Ta1 B2 -3.9(3)
B5 Fe1 Ta1 B2 -67.1(3)
Fe2 Fe1 Ta1 B2 60.36(17)
C21 Fe1 Ta1 B4 -111.9(3)
C23 Fe1 Ta1 B4 22.3(5)
C22 Fe1 Ta1 B4 154.5(3)
B5 Fe1 Ta1 B4 -63.2(3)
Fe2 Fe1 Ta1 B4 64.3(2)
C21 Fe1 Ta1 C4 106.8(3)
C23 Fe1 Ta1 C4 -118.9(5)
C22 Fe1 Ta1 C4 13.3(3)
B4 Fe1 Ta1 C4 -141.2(3)
B5 Fe1 Ta1 C4 155.6(3)
Fe2 Fe1 Ta1 C4 -77.0(2)
C21 Fe1 Ta1 C2 38.6(3)
C23 Fe1 Ta1 C2 172.8(5)
C22 Fe1 Ta1 C2 -54.9(3)
B4 Fe1 Ta1 C2 150.5(3)
B5 Fe1 Ta1 C2 87.3(3)
Fe2 Fe1 Ta1 C2 -145.21(16)
C21 Fe1 Ta1 C3 62.4(4)
C23 Fe1 Ta1 C3 -163.3(5)
C22 Fe1 Ta1 C3 -31.1(4)
B4 Fe1 Ta1 C3 174.4(3)
B5 Fe1 Ta1 C3 111.1(4)
Fe2 Fe1 Ta1 C3 -121.4(3)
C21 Fe1 Ta1 C5 93.6(3)
C23 Fe1 Ta1 C5 -132.2(4)
C22 Fe1 Ta1 C5 0.0(3)
B4 Fe1 Ta1 C5 -154.5(2)
B5 Fe1 Ta1 C5 142.3(3)
Fe2 Fe1 Ta1 C5 -90.24(15)
C21 Fe1 Ta1 C6 60.5(3)
C23 Fe1 Ta1 C6 -165.3(4)
C22 Fe1 Ta1 C6 -33.0(3)
B4 Fe1 Ta1 C6 172.4(2)
B5 Fe1 Ta1 C6 109.2(3)
Fe2 Fe1 Ta1 C6 -123.33(14)
C21 Fe1 Ta1 B1 -66.3(3)
C23 Fe1 Ta1 B1 68.0(5)
C22 Fe1 Ta1 B1 -159.8(3)
B4 Fe1 Ta1 B1 45.7(3)
B5 Fe1 Ta1 B1 -17.6(3)
Fe2 Fe1 Ta1 B1 109.91(19)
C21 Fe1 Ta1 Fe2 -176.2(3)
C23 Fe1 Ta1 Fe2 -42.0(4)
C22 Fe1 Ta1 Fe2 90.3(2)
B4 Fe1 Ta1 Fe2 -64.3(2)
B5 Fe1 Ta1 Fe2 -127.5(2)
B5 B4 Ta2 B1 64.2(3)
B3 B4 Ta2 B1 -67.0(3)
Fe1 B4 Ta2 B1 74.7(5)
Fe2 B4 Ta2 B1 -74.2(4)
Ta1 B4 Ta2 B1 -2.2(2)
B5 B4 Ta2 B2 103.2(3)
B3 B4 Ta2 B2 -28.0(3)
Fe1 B4 Ta2 B2 113.7(5)
Fe2 B4 Ta2 B2 -35.2(4)
Ta1 B4 Ta2 B2 36.8(2)
B5 B4 Ta2 C16 -105.8(3)
B3 B4 Ta2 C16 123.0(3)
Fe1 B4 Ta2 C16 -95.3(5)
Fe2 B4 Ta2 C16 115.9(4)
Ta1 B4 Ta2 C16 -172.16(19)
B5 B4 Ta2 C14 -47.3(3)
B3 B4 Ta2 C14 -178.5(3)
Fe1 B4 Ta2 C14 -36.8(6)
Fe2 B4 Ta2 C14 174.4(3)
Ta1 B4 Ta2 C14 -113.7(2)
B5 B4 Ta2 C15 -72.7(3)
B3 B4 Ta2 C15 156.1(3)
Fe1 B4 Ta2 C15 -62.2(5)
Fe2 B4 Ta2 C15 148.9(4)
Ta1 B4 Ta2 C15 -139.1(2)
B5 B4 Ta2 C13 -62.3(5)
B3 B4 Ta2 C13 166.5(4)
Fe1 B4 Ta2 C13 -51.8(7)
Fe2 B4 Ta2 C13 159.4(3)
Ta1 B4 Ta2 C13 -128.7(3)
B5 B4 Ta2 C12 -113.2(3)
B3 B4 Ta2 C12 115.5(3)
Fe1 B4 Ta2 C12 -102.8(5)
Fe2 B4 Ta2 C12 108.4(4)
Ta1 B4 Ta2 C12 -179.6(2)
B5 B4 Ta2 B3 131.2(4)
Fe1 B4 Ta2 B3 141.7(7)
Fe2 B4 Ta2 B3 -7.2(3)
Ta1 B4 Ta2 B3 64.8(3)
B3 B4 Ta2 B5 -131.2(4)
Fe1 B4 Ta2 B5 10.5(4)
Fe2 B4 Ta2 B5 -138.4(5)
Ta1 B4 Ta2 B5 -66.4(3)
B5 B4 Ta2 Fe4 151.1(3)
B3 B4 Ta2 Fe4 19.9(3)
Fe1 B4 Ta2 Fe4 161.6(5)
Fe2 B4 Ta2 Fe4 12.8(3)
Ta1 B4 Ta2 Fe4 84.74(15)
B5 B4 Ta2 Fe3 105.8(3)
B3 B4 Ta2 Fe3 -25.4(3)
Fe1 B4 Ta2 Fe3 116.3(5)
Fe2 B4 Ta2 Fe3 -32.6(4)
Ta1 B4 Ta2 Fe3 39.4(2)
B2 B1 Ta2 B4 64.9(3)
Fe3 B1 Ta2 B4 126.7(2)
Ta1 B1 Ta2 B4 2.0(2)
Fe3 B1 Ta2 B2 61.8(3)
Ta1 B1 Ta2 B2 -62.9(3)
B2 B1 Ta2 C16 -144.7(6)
Fe3 B1 Ta2 C16 -82.9(7)
Ta1 B1 Ta2 C16 152.4(6)
B2 B1 Ta2 C14 -176.8(3)
Fe3 B1 Ta2 C14 -115.0(2)
Ta1 B1 Ta2 C14 120.3(2)
B2 B1 Ta2 C15 163.7(3)
Fe3 B1 Ta2 C15 -134.5(2)
Ta1 B1 Ta2 C15 100.8(3)
B2 B1 Ta2 C13 -141.6(3)
Fe3 B1 Ta2 C13 -79.8(2)
Ta1 B1 Ta2 C13 155.53(19)
B2 B1 Ta2 C12 -117.4(3)
Fe3 B1 Ta2 C12 -55.6(3)
Ta1 B1 Ta2 C12 179.71(18)
B2 B1 Ta2 B3 23.4(3)
Fe3 B1 Ta2 B3 85.3(2)
Ta1 B1 Ta2 B3 -39.4(2)
B2 B1 Ta2 B5 102.4(3)
Fe3 B1 Ta2 B5 164.2(2)
Ta1 B1 Ta2 B5 39.52(18)
B2 B1 Ta2 Fe4 -21.7(3)
Fe3 B1 Ta2 Fe4 40.16(15)
Ta1 B1 Ta2 Fe4 -84.52(14)
B2 B1 Ta2 Fe3 -61.8(3)
Ta1 B1 Ta2 Fe3 -124.7(3)
B3 B2 Ta2 B4 30.5(3)
B1 B2 Ta2 B4 -112.9(3)
Fe3 B2 Ta2 B4 176.7(3)
Fe4 B2 Ta2 B4 96.7(2)
Ta1 B2 Ta2 B4 -37.4(2)
B3 B2 Ta2 B1 143.3(5)
Fe3 B2 Ta2 B1 -70.5(3)
Fe4 B2 Ta2 B1 -150.4(4)
Ta1 B2 Ta2 B1 75.4(3)
B3 B2 Ta2 C16 -61.5(5)
B1 B2 Ta2 C16 155.2(4)
Fe3 B2 Ta2 C16 84.7(4)
Fe4 B2 Ta2 C16 4.8(5)
Ta1 B2 Ta2 C16 -129.4(4)
B3 B2 Ta2 C14 149.3(4)
B1 B2 Ta2 C14 6.0(5)
Fe3 B2 Ta2 C14 -64.5(5)
Fe4 B2 Ta2 C14 -144.4(3)
Ta1 B2 Ta2 C14 81.4(4)
B3 B2 Ta2 C15 52.0(12)
B1 B2 Ta2 C15 -91.3(11)
Fe3 B2 Ta2 C15 -161.7(10)
Fe4 B2 Ta2 C15 118.3(10)
Ta1 B2 Ta2 C15 -15.9(12)
B3 B2 Ta2 C13 -160.3(3)
B1 B2 Ta2 C13 56.4(4)
Fe3 B2 Ta2 C13 -14.1(4)
Fe4 B2 Ta2 C13 -94.0(3)
Ta1 B2 Ta2 C13 131.8(2)
B3 B2 Ta2 C12 -112.9(4)
B1 B2 Ta2 C12 103.7(4)
Fe3 B2 Ta2 C12 33.3(4)
Fe4 B2 Ta2 C12 -46.7(3)
Ta1 B2 Ta2 C12 179.1(2)
B1 B2 Ta2 B3 -143.3(5)
Fe3 B2 Ta2 B3 146.2(4)
Fe4 B2 Ta2 B3 66.3(3)
Ta1 B2 Ta2 B3 -67.9(3)
B3 B2 Ta2 B5 70.5(3)
B1 B2 Ta2 B5 -72.8(3)
Fe3 B2 Ta2 B5 -143.3(2)
Fe4 B2 Ta2 B5 136.8(2)
Ta1 B2 Ta2 B5 2.6(2)
B3 B2 Ta2 Fe4 -66.3(3)
B1 B2 Ta2 Fe4 150.4(4)
Fe3 B2 Ta2 Fe4 79.92(19)
Ta1 B2 Ta2 Fe4 -134.2(3)
B3 B2 Ta2 Fe3 -146.2(4)
B1 B2 Ta2 Fe3 70.5(3)
Fe4 B2 Ta2 Fe3 -79.92(19)
Ta1 B2 Ta2 Fe3 145.9(3)
C12 C16 Ta2 B4 -170.4(4)
C15 C16 Ta2 B4 75.7(4)
C20 C16 Ta2 B4 -47.5(6)
C12 C16 Ta2 B1 39.7(8)
C15 C16 Ta2 B1 -74.2(7)
C20 C16 Ta2 B1 162.6(6)
C12 C16 Ta2 B2 -84.6(5)
C15 C16 Ta2 B2 161.6(4)
C20 C16 Ta2 B2 38.3(8)
C12 C16 Ta2 C14 77.2(4)
C15 C16 Ta2 C14 -36.7(3)
C20 C16 Ta2 C14 -159.9(7)
C12 C16 Ta2 C15 113.9(5)
C20 C16 Ta2 C15 -123.2(7)
C12 C16 Ta2 C13 36.1(3)
C15 C16 Ta2 C13 -77.8(4)
C20 C16 Ta2 C13 159.0(7)
C15 C16 Ta2 C12 -113.9(5)
C20 C16 Ta2 C12 122.9(8)
C12 C16 Ta2 B3 -126.7(4)
C15 C16 Ta2 B3 119.4(3)
C20 C16 Ta2 B3 -3.8(7)
C12 C16 Ta2 B5 147.3(3)
C15 C16 Ta2 B5 33.4(4)
C20 C16 Ta2 B5 -89.8(6)
C12 C16 Ta2 Fe4 -80.9(3)
C15 C16 Ta2 Fe4 165.2(3)
C20 C16 Ta2 Fe4 42.0(6)
C12 C16 Ta2 Fe3 -25.9(4)
C15 C16 Ta2 Fe3 -139.7(3)
C20 C16 Ta2 Fe3 97.0(6)
C15 C14 Ta2 B4 -50.5(4)
C13 C14 Ta2 B4 -165.5(3)
C18 C14 Ta2 B4 72.8(6)
C15 C14 Ta2 B1 -155.5(4)
C13 C14 Ta2 B1 89.5(4)
C18 C14 Ta2 B1 -32.1(7)
C15 C14 Ta2 B2 -159.7(4)
C13 C14 Ta2 B2 85.2(5)
C18 C14 Ta2 B2 -36.4(8)
C15 C14 Ta2 C16 37.2(3)
C13 C14 Ta2 C16 -77.8(4)
C18 C14 Ta2 C16 160.5(7)
C13 C14 Ta2 C15 -115.0(5)
C18 C14 Ta2 C15 123.3(8)
C15 C14 Ta2 C13 115.0(5)
C18 C14 Ta2 C13 -121.6(8)
C15 C14 Ta2 C12 78.0(4)
C13 C14 Ta2 C12 -37.0(3)
C18 C14 Ta2 C12 -158.6(7)
C15 C14 Ta2 B3 -53.6(7)
C13 C14 Ta2 B3 -168.7(5)
C18 C14 Ta2 B3 69.7(9)
C15 C14 Ta2 B5 -79.7(4)
C13 C14 Ta2 B5 165.3(4)
C18 C14 Ta2 B5 43.7(6)
C15 C14 Ta2 Fe4 87.5(5)
C13 C14 Ta2 Fe4 -27.5(5)
C18 C14 Ta2 Fe4 -149.1(5)
C15 C14 Ta2 Fe3 156.3(3)
C13 C14 Ta2 Fe3 41.2(4)
C18 C14 Ta2 Fe3 -80.4(6)
C14 C15 Ta2 B4 135.6(4)
C16 C15 Ta2 B4 -108.3(4)
C19 C15 Ta2 B4 12.1(6)
C14 C15 Ta2 B1 35.1(5)
C16 C15 Ta2 B1 151.3(3)
C19 C15 Ta2 B1 -88.4(7)
C14 C15 Ta2 B2 114.5(10)
C16 C15 Ta2 B2 -129.4(10)
C19 C15 Ta2 B2 -9.0(15)
C14 C15 Ta2 C16 -116.1(5)
C19 C15 Ta2 C16 120.3(8)
C16 C15 Ta2 C14 116.1(5)
C19 C15 Ta2 C14 -123.5(8)
C14 C15 Ta2 C13 -37.7(3)
C16 C15 Ta2 C13 78.5(4)
C19 C15 Ta2 C13 -161.2(7)
C14 C15 Ta2 C12 -78.3(4)
C16 C15 Ta2 C12 37.9(3)
C19 C15 Ta2 C12 158.2(7)
C14 C15 Ta2 B3 158.1(3)
C16 C15 Ta2 B3 -85.8(4)
C19 C15 Ta2 B3 34.5(7)
C14 C15 Ta2 B5 95.7(4)
C16 C15 Ta2 B5 -148.1(4)
C19 C15 Ta2 B5 -27.8(6)
C14 C15 Ta2 Fe4 -137.1(3)
C16 C15 Ta2 Fe4 -21.0(4)
C19 C15 Ta2 Fe4 99.3(6)
C14 C15 Ta2 Fe3 -41.9(5)
C16 C15 Ta2 Fe3 74.2(4)
C19 C15 Ta2 Fe3 -165.4(5)
C12 C13 Ta2 B4 -90.4(5)
C14 C13 Ta2 B4 24.8(6)
C17 C13 Ta2 B4 144.4(6)
C12 C13 Ta2 B1 144.9(4)
C14 C13 Ta2 B1 -99.9(4)
C17 C13 Ta2 B1 19.7(6)
C12 C13 Ta2 B2 109.3(4)
C14 C13 Ta2 B2 -135.5(4)
C17 C13 Ta2 B2 -15.9(7)
C12 C13 Ta2 C16 -36.4(4)
C14 C13 Ta2 C16 78.8(4)
C17 C13 Ta2 C16 -161.6(7)
C12 C13 Ta2 C14 -115.2(5)
C17 C13 Ta2 C14 119.6(7)
C12 C13 Ta2 C15 -77.9(4)
C14 C13 Ta2 C15 37.3(3)
C17 C13 Ta2 C15 157.0(7)
C14 C13 Ta2 C12 115.2(5)
C17 C13 Ta2 C12 -125.2(8)
C12 C13 Ta2 B3 49.2(10)
C14 C13 Ta2 B3 164.4(7)
C17 C13 Ta2 B3 -75.9(11)
C12 C13 Ta2 B5 -131.8(4)
C14 C13 Ta2 B5 -16.6(4)
C17 C13 Ta2 B5 103.0(6)
C12 C13 Ta2 Fe4 50.3(4)
C14 C13 Ta2 Fe4 165.5(3)
C17 C13 Ta2 Fe4 -74.9(6)
C12 C13 Ta2 Fe3 99.9(3)
C14 C13 Ta2 Fe3 -144.9(3)
C17 C13 Ta2 Fe3 -25.3(6)
C13 C12 Ta2 B4 130.5(4)
C16 C12 Ta2 B4 13.3(5)
C11 C12 Ta2 B4 -105.4(6)
C13 C12 Ta2 B1 -46.3(5)
C16 C12 Ta2 B1 -163.5(4)
C11 C12 Ta2 B1 77.9(6)
C13 C12 Ta2 B2 -104.7(4)
C16 C12 Ta2 B2 138.1(4)
C11 C12 Ta2 B2 19.4(7)
C13 C12 Ta2 C16 117.2(5)
C11 C12 Ta2 C16 -118.7(7)
C13 C12 Ta2 C14 37.7(4)
C16 C12 Ta2 C14 -79.5(4)
C11 C12 Ta2 C14 161.8(7)
C13 C12 Ta2 C15 78.8(4)
C16 C12 Ta2 C15 -38.4(3)
C11 C12 Ta2 C15 -157.1(7)
C16 C12 Ta2 C13 -117.2(5)
C11 C12 Ta2 C13 124.1(7)
C13 C12 Ta2 B3 -164.0(4)
C16 C12 Ta2 B3 78.8(4)
C11 C12 Ta2 B3 -39.9(7)
C13 C12 Ta2 B5 70.4(5)
C16 C12 Ta2 B5 -46.8(5)
C11 C12 Ta2 B5 -165.5(5)
C13 C12 Ta2 Fe4 -137.8(3)
C16 C12 Ta2 Fe4 105.0(3)
C11 C12 Ta2 Fe4 -13.7(6)
C13 C12 Ta2 Fe3 -82.9(4)
C16 C12 Ta2 Fe3 159.9(3)
C11 C12 Ta2 Fe3 41.2(6)
B2 B3 Ta2 B4 -135.3(4)
Fe2 B3 Ta2 B4 7.2(3)
Fe4 B3 Ta2 B4 151.5(4)
Ta1 B3 Ta2 B4 -67.0(3)
B2 B3 Ta2 B1 -24.5(3)
B4 B3 Ta2 B1 110.8(3)
Fe2 B3 Ta2 B1 118.0(4)
Fe4 B3 Ta2 B1 -97.6(2)
Ta1 B3 Ta2 B1 43.8(2)
B4 B3 Ta2 B2 135.3(4)
Fe2 B3 Ta2 B2 142.5(6)
Fe4 B3 Ta2 B2 -73.2(3)
Ta1 B3 Ta2 B2 68.3(3)
B2 B3 Ta2 C16 150.8(3)
B4 B3 Ta2 C16 -73.9(3)
Fe2 B3 Ta2 C16 -66.7(5)
Fe4 B3 Ta2 C16 77.6(3)
Ta1 B3 Ta2 C16 -140.9(2)
B2 B3 Ta2 C14 -131.3(6)
B4 B3 Ta2 C14 4.0(7)
Fe2 B3 Ta2 C14 11.2(9)
Fe4 B3 Ta2 C14 155.5(5)
Ta1 B3 Ta2 C14 -63.0(7)
B2 B3 Ta2 C15 -168.2(3)
B4 B3 Ta2 C15 -32.8(4)
Fe2 B3 Ta2 C15 -25.7(5)
Fe4 B3 Ta2 C15 118.7(3)
Ta1 B3 Ta2 C15 -99.9(3)
B2 B3 Ta2 C13 74.4(9)
B4 B3 Ta2 C13 -150.3(8)
Fe2 B3 Ta2 C13 -143.1(7)
Fe4 B3 Ta2 C13 1.3(9)
Ta1 B3 Ta2 C13 142.7(7)
B2 B3 Ta2 C12 111.1(4)
B4 B3 Ta2 C12 -113.5(3)
Fe2 B3 Ta2 C12 -106.4(4)
Fe4 B3 Ta2 C12 38.0(4)
Ta1 B3 Ta2 C12 179.4(2)
B2 B3 Ta2 B5 -104.6(3)
B4 B3 Ta2 B5 30.7(3)
Fe2 B3 Ta2 B5 37.9(4)
Fe4 B3 Ta2 B5 -177.8(2)
Ta1 B3 Ta2 B5 -36.3(2)
B2 B3 Ta2 Fe4 73.2(3)
B4 B3 Ta2 Fe4 -151.5(4)
Fe2 B3 Ta2 Fe4 -144.3(5)
Ta1 B3 Ta2 Fe4 141.5(3)
B2 B3 Ta2 Fe3 22.4(3)
B4 B3 Ta2 Fe3 157.7(3)
Fe2 B3 Ta2 Fe3 164.9(4)
Fe4 B3 Ta2 Fe3 -50.76(14)
Ta1 B3 Ta2 Fe3 90.69(16)
Fe1 B5 Ta2 B4 -6.8(3)
Ta1 B5 Ta2 B4 69.5(3)
B4 B5 Ta2 B1 -113.7(3)
Fe1 B5 Ta2 B1 -120.5(4)
Ta1 B5 Ta2 B1 -44.2(2)
B4 B5 Ta2 B2 -72.1(3)
Fe1 B5 Ta2 B2 -78.9(3)
Ta1 B5 Ta2 B2 -2.6(2)
B4 B5 Ta2 C16 86.0(3)
Fe1 B5 Ta2 C16 79.2(3)
Ta1 B5 Ta2 C16 155.46(18)
B4 B5 Ta2 C14 138.1(3)
Fe1 B5 Ta2 C14 131.3(3)
Ta1 B5 Ta2 C14 -152.4(2)
B4 B5 Ta2 C15 104.3(3)
Fe1 B5 Ta2 C15 97.5(3)
Ta1 B5 Ta2 C15 173.8(2)
B4 B5 Ta2 C13 147.3(3)
Fe1 B5 Ta2 C13 140.5(3)
Ta1 B5 Ta2 C13 -143.20(19)
B4 B5 Ta2 C12 111.4(3)
Fe1 B5 Ta2 C12 104.6(4)
Ta1 B5 Ta2 C12 -179.1(2)
B4 B5 Ta2 B3 -33.0(3)
Fe1 B5 Ta2 B3 -39.8(3)
Ta1 B5 Ta2 B3 36.5(2)
B4 B5 Ta2 Fe4 -34.8(3)
Fe1 B5 Ta2 Fe4 -41.6(4)
Ta1 B5 Ta2 Fe4 34.7(2)
B4 B5 Ta2 Fe3 -100.4(3)
Fe1 B5 Ta2 Fe3 -107.2(3)
Ta1 B5 Ta2 Fe3 -30.9(2)
C30 Fe4 Ta2 B4 57.3(3)
C31 Fe4 Ta2 B4 -67.2(4)
C32 Fe4 Ta2 B4 159.1(3)
B3 Fe4 Ta2 B4 -19.7(3)
B2 Fe4 Ta2 B4 -76.5(2)
Fe3 Fe4 Ta2 B4 -130.78(15)
C30 Fe4 Ta2 B1 153.4(3)
C31 Fe4 Ta2 B1 28.9(4)
C32 Fe4 Ta2 B1 -104.8(3)
B3 Fe4 Ta2 B1 76.5(3)
B2 Fe4 Ta2 B1 19.6(2)
Fe3 Fe4 Ta2 B1 -34.66(15)
C30 Fe4 Ta2 B2 133.8(3)
C31 Fe4 Ta2 B2 9.2(4)
C32 Fe4 Ta2 B2 -124.4(3)
B3 Fe4 Ta2 B2 56.8(3)
Fe3 Fe4 Ta2 B2 -54.31(19)
C30 Fe4 Ta2 C16 -43.9(3)
C31 Fe4 Ta2 C16 -168.4(4)
C32 Fe4 Ta2 C16 57.9(3)
B3 Fe4 Ta2 C16 -120.9(3)
B2 Fe4 Ta2 C16 -177.7(2)
Fe3 Fe4 Ta2 C16 128.02(15)
C30 Fe4 Ta2 C14 -85.3(4)
C31 Fe4 Ta2 C14 150.1(5)
C32 Fe4 Ta2 C14 16.5(4)
B3 Fe4 Ta2 C14 -162.3(4)
B2 Fe4 Ta2 C14 140.9(4)
Fe3 Fe4 Ta2 C14 86.6(3)
C30 Fe4 Ta2 C15 -31.9(3)
C31 Fe4 Ta2 C15 -156.5(4)
C32 Fe4 Ta2 C15 69.9(3)
B3 Fe4 Ta2 C15 -108.9(3)
B2 Fe4 Ta2 C15 -165.7(3)
Fe3 Fe4 Ta2 C15 140.0(2)
C30 Fe4 Ta2 C13 -102.7(3)
C31 Fe4 Ta2 C13 132.8(4)
C32 Fe4 Ta2 C13 -0.8(3)
B3 Fe4 Ta2 C13 -179.6(3)
B2 Fe4 Ta2 C13 123.6(3)
Fe3 Fe4 Ta2 C13 69.26(17)
C30 Fe4 Ta2 C12 -77.4(3)
C31 Fe4 Ta2 C12 158.0(4)
C32 Fe4 Ta2 C12 24.4(3)
B3 Fe4 Ta2 C12 -154.4(3)
B2 Fe4 Ta2 C12 148.8(2)
Fe3 Fe4 Ta2 C12 94.51(15)
C30 Fe4 Ta2 B3 77.0(3)
C31 Fe4 Ta2 B3 -47.6(4)
C32 Fe4 Ta2 B3 178.8(3)
B2 Fe4 Ta2 B3 -56.8(3)
Fe3 Fe4 Ta2 B3 -111.1(2)
C30 Fe4 Ta2 B5 79.5(3)
C31 Fe4 Ta2 B5 -45.0(4)
C32 Fe4 Ta2 B5 -178.7(3)
B3 Fe4 Ta2 B5 2.6(3)
B2 Fe4 Ta2 B5 -54.3(3)
Fe3 Fe4 Ta2 B5 -108.56(18)
C30 Fe4 Ta2 Fe3 -171.9(3)
C31 Fe4 Ta2 Fe3 63.5(3)
C32 Fe4 Ta2 Fe3 -70.1(3)
B3 Fe4 Ta2 Fe3 111.1(2)
B2 Fe4 Ta2 Fe3 54.31(19)
C27 Fe3 Ta2 B4 -115.5(3)
C28 Fe3 Ta2 B4 151.1(3)
C29 Fe3 Ta2 B4 17.1(5)
B2 Fe3 Ta2 B4 -3.8(3)
B1 Fe3 Ta2 B4 -66.9(3)
Fe4 Fe3 Ta2 B4 60.76(18)
C27 Fe3 Ta2 B1 -48.6(3)
C28 Fe3 Ta2 B1 -142.0(4)
C29 Fe3 Ta2 B1 84.0(5)
B2 Fe3 Ta2 B1 63.2(3)
Fe4 Fe3 Ta2 B1 127.7(2)
C27 Fe3 Ta2 B2 -111.8(3)
C28 Fe3 Ta2 B2 154.9(4)
C29 Fe3 Ta2 B2 20.8(5)
B1 Fe3 Ta2 B2 -63.2(3)
Fe4 Fe3 Ta2 B2 64.5(2)
C27 Fe3 Ta2 C16 105.4(3)
C28 Fe3 Ta2 C16 12.0(3)
C29 Fe3 Ta2 C16 -122.0(5)
B2 Fe3 Ta2 C16 -142.8(3)
B1 Fe3 Ta2 C16 154.0(3)
Fe4 Fe3 Ta2 C16 -78.30(18)
C27 Fe3 Ta2 C14 36.3(3)
C28 Fe3 Ta2 C14 -57.0(3)
C29 Fe3 Ta2 C14 168.9(5)
B2 Fe3 Ta2 C14 148.1(3)
B1 Fe3 Ta2 C14 85.0(3)
Fe4 Fe3 Ta2 C14 -147.35(16)
C27 Fe3 Ta2 C15 61.6(4)
C28 Fe3 Ta2 C15 -31.8(4)
C29 Fe3 Ta2 C15 -165.8(5)
B2 Fe3 Ta2 C15 173.3(4)
B1 Fe3 Ta2 C15 110.2(4)
Fe4 Fe3 Ta2 C15 -122.1(3)
C27 Fe3 Ta2 C13 58.0(3)
C28 Fe3 Ta2 C13 -35.3(3)
C29 Fe3 Ta2 C13 -169.4(5)
B2 Fe3 Ta2 C13 169.8(3)
B1 Fe3 Ta2 C13 106.7(3)
Fe4 Fe3 Ta2 C13 -125.65(15)
C27 Fe3 Ta2 C12 91.3(3)
C28 Fe3 Ta2 C12 -2.1(3)
C29 Fe3 Ta2 C12 -136.1(5)
B2 Fe3 Ta2 C12 -157.0(3)
B1 Fe3 Ta2 C12 139.9(3)
Fe4 Fe3 Ta2 C12 -92.45(15)
C27 Fe3 Ta2 B3 -133.5(3)
C28 Fe3 Ta2 B3 133.1(3)
C29 Fe3 Ta2 B3 -0.9(5)
B2 Fe3 Ta2 B3 -21.7(3)
B1 Fe3 Ta2 B3 -84.9(3)
Fe4 Fe3 Ta2 B3 42.79(16)
C27 Fe3 Ta2 B5 -66.9(3)
C28 Fe3 Ta2 B5 -160.3(3)
C29 Fe3 Ta2 B5 65.7(5)
B2 Fe3 Ta2 B5 44.8(3)
B1 Fe3 Ta2 B5 -18.3(3)
Fe4 Fe3 Ta2 B5 109.37(16)
C27 Fe3 Ta2 Fe4 -176.3(2)
C28 Fe3 Ta2 Fe4 90.3(3)
C29 Fe3 Ta2 Fe4 -43.7(4)
B2 Fe3 Ta2 Fe4 -64.5(2)
B1 Fe3 Ta2 Fe4 -127.7(2)
B9 B8 Ta3 B7 128.4(4)
Fe6 B8 Ta3 B7 -162.2(4)
Fe7 B8 Ta3 B7 0.8(4)
Ta4 B8 Ta3 B7 66.0(3)
B7 B8 Ta3 B10 -105.8(3)
B9 B8 Ta3 B10 22.6(3)
Fe6 B8 Ta3 B10 92.0(2)
Fe7 B8 Ta3 B10 -105.0(5)
Ta4 B8 Ta3 B10 -39.8(2)
B7 B8 Ta3 B9 -128.4(4)
Fe6 B8 Ta3 B9 69.4(3)
Fe7 B8 Ta3 B9 -127.6(6)
Ta4 B8 Ta3 B9 -62.4(3)
B7 B8 Ta3 C35 76.5(4)
B9 B8 Ta3 C35 -155.1(3)
Fe6 B8 Ta3 C35 -85.7(3)
Fe7 B8 Ta3 C35 77.3(5)
Ta4 B8 Ta3 C35 142.5(2)
B7 B8 Ta3 C36 40.4(4)
B9 B8 Ta3 C36 168.8(3)
Fe6 B8 Ta3 C36 -121.8(3)
Fe7 B8 Ta3 C36 41.2(6)
Ta4 B8 Ta3 C36 106.4(3)
B7 B8 Ta3 C37 19.9(7)
B9 B8 Ta3 C37 148.4(5)
Fe6 B8 Ta3 C37 -142.2(5)
Fe7 B8 Ta3 C37 20.8(9)
Ta4 B8 Ta3 C37 85.9(6)
B7 B8 Ta3 C38 125.5(7)
B9 B8 Ta3 C38 -106.1(7)
Fe6 B8 Ta3 C38 -36.6(8)
Fe7 B8 Ta3 C38 126.3(7)
Ta4 B8 Ta3 C38 -168.5(6)
B7 B8 Ta3 C34 111.7(4)
B9 B8 Ta3 C34 -119.9(3)
Fe6 B8 Ta3 C34 -50.5(4)
Fe7 B8 Ta3 C34 112.5(5)
Ta4 B8 Ta3 C34 177.7(2)
B7 B8 Ta3 B6 -25.8(3)
B9 B8 Ta3 B6 102.6(3)
Fe6 B8 Ta3 B6 172.0(3)
Fe7 B8 Ta3 B6 -25.0(5)
Ta4 B8 Ta3 B6 40.2(2)
B7 B8 Ta3 Fe6 162.2(4)
B9 B8 Ta3 Fe6 -69.4(3)
Fe7 B8 Ta3 Fe6 163.0(6)
Ta4 B8 Ta3 Fe6 -131.8(3)
B7 B8 Ta3 Fe5 -152.7(3)
B9 B8 Ta3 Fe5 -24.2(2)
Fe6 B8 Ta3 Fe5 45.17(15)
Fe7 B8 Ta3 Fe5 -151.9(5)
Ta4 B8 Ta3 Fe5 -86.68(15)
B6 B7 Ta3 B8 -140.2(5)
Fe8 B7 Ta3 B8 -153.0(7)
Fe7 B7 Ta3 B8 -0.7(3)
Ta4 B7 Ta3 B8 -72.9(3)
B8 B7 Ta3 B10 75.2(3)
B6 B7 Ta3 B10 -64.9(3)
Fe8 B7 Ta3 B10 -77.7(5)
Fe7 B7 Ta3 B10 74.5(4)
Ta4 B7 Ta3 B10 2.3(2)
B8 B7 Ta3 B9 35.6(3)
B6 B7 Ta3 B9 -104.6(3)
Fe8 B7 Ta3 B9 -117.4(6)
Fe7 B7 Ta3 B9 34.9(4)
Ta4 B7 Ta3 B9 -37.38(19)
B8 B7 Ta3 C35 -114.9(3)
B6 B7 Ta3 C35 105.0(3)
Fe8 B7 Ta3 C35 92.2(5)
Fe7 B7 Ta3 C35 -115.6(4)
Ta4 B7 Ta3 C35 172.2(2)
B8 B7 Ta3 C36 -148.0(3)
B6 B7 Ta3 C36 71.9(3)
Fe8 B7 Ta3 C36 59.1(5)
Fe7 B7 Ta3 C36 -148.7(4)
Ta4 B7 Ta3 C36 139.1(2)
B8 B7 Ta3 C37 -171.4(3)
B6 B7 Ta3 C37 48.4(4)
Fe8 B7 Ta3 C37 35.6(6)
Fe7 B7 Ta3 C37 -172.1(3)
Ta4 B7 Ta3 C37 115.7(2)
B8 B7 Ta3 C38 -152.4(4)
B6 B7 Ta3 C38 67.5(5)
Fe8 B7 Ta3 C38 54.7(7)
Fe7 B7 Ta3 C38 -153.1(4)
Ta4 B7 Ta3 C38 134.7(3)
B8 B7 Ta3 C34 -105.7(4)
B6 B7 Ta3 C34 114.1(4)
Fe8 B7 Ta3 C34 101.3(6)
Fe7 B7 Ta3 C34 -106.4(4)
Ta4 B7 Ta3 C34 -178.7(2)
B8 B7 Ta3 B6 140.2(5)
Fe8 B7 Ta3 B6 -12.8(4)
Fe7 B7 Ta3 B6 139.5(6)
Ta4 B7 Ta3 B6 67.2(3)
B8 B7 Ta3 Fe6 -12.8(3)
B6 B7 Ta3 Fe6 -153.0(3)
Fe8 B7 Ta3 Fe6 -165.8(5)
Fe7 B7 Ta3 Fe6 -13.5(4)
Ta4 B7 Ta3 Fe6 -85.74(14)
B8 B7 Ta3 Fe5 32.5(4)
B6 B7 Ta3 Fe5 -107.7(3)
Fe8 B7 Ta3 Fe5 -120.5(5)
Fe7 B7 Ta3 Fe5 31.8(5)
Ta4 B7 Ta3 Fe5 -40.5(2)
B9 B10 Ta3 B8 -23.9(3)
Fe5 B10 Ta3 B8 -86.6(2)
Ta4 B10 Ta3 B8 38.70(19)
B9 B10 Ta3 B7 -64.7(3)
Fe5 B10 Ta3 B7 -127.4(2)
Ta4 B10 Ta3 B7 -2.1(2)
Fe5 B10 Ta3 B9 -62.7(3)
Ta4 B10 Ta3 B9 62.6(3)
B9 B10 Ta3 C35 149.3(7)
Fe5 B10 Ta3 C35 86.6(8)
Ta4 B10 Ta3 C35 -148.1(7)
B9 B10 Ta3 C36 -162.7(3)
Fe5 B10 Ta3 C36 134.6(3)
Ta4 B10 Ta3 C36 -100.1(3)
B9 B10 Ta3 C37 175.8(3)
Fe5 B10 Ta3 C37 113.1(2)
Ta4 B10 Ta3 C37 -121.6(2)
B9 B10 Ta3 C38 141.0(3)
Fe5 B10 Ta3 C38 78.3(2)
Ta4 B10 Ta3 C38 -156.4(2)
B9 B10 Ta3 C34 116.2(3)
Fe5 B10 Ta3 C34 53.5(3)
Ta4 B10 Ta3 C34 178.8(2)
B9 B10 Ta3 B6 -102.6(3)
Fe5 B10 Ta3 B6 -165.3(2)
Ta4 B10 Ta3 B6 -39.99(18)
B9 B10 Ta3 Fe6 22.4(3)
Fe5 B10 Ta3 Fe6 -40.36(14)
Ta4 B10 Ta3 Fe6 84.94(12)
B9 B10 Ta3 Fe5 62.7(3)
Ta4 B10 Ta3 Fe5 125.3(2)
B10 B9 Ta3 B8 146.3(4)
Fe5 B9 Ta3 B8 -143.5(3)
Fe6 B9 Ta3 B8 -64.1(3)
Ta4 B9 Ta3 B8 70.8(3)
B10 B9 Ta3 B7 113.7(3)
B8 B9 Ta3 B7 -32.6(3)
Fe5 B9 Ta3 B7 -176.2(2)
Fe6 B9 Ta3 B7 -96.7(2)
Ta4 B9 Ta3 B7 38.2(2)
B8 B9 Ta3 B10 -146.3(4)
Fe5 B9 Ta3 B10 70.2(3)
Fe6 B9 Ta3 B10 149.6(4)
Ta4 B9 Ta3 B10 -75.5(3)
B10 B9 Ta3 C35 -161.2(5)
B8 B9 Ta3 C35 52.5(6)
Fe5 B9 Ta3 C35 -91.0(5)
Fe6 B9 Ta3 C35 -11.6(6)
Ta4 B9 Ta3 C35 123.3(4)
B10 B9 Ta3 C36 96.3(11)
B8 B9 Ta3 C36 -50.0(11)
Fe5 B9 Ta3 C36 166.5(10)
Fe6 B9 Ta3 C36 -114.1(10)
Ta4 B9 Ta3 C36 20.8(11)
B10 B9 Ta3 C37 -8.3(6)
B8 B9 Ta3 C37 -154.5(5)
Fe5 B9 Ta3 C37 61.9(5)
Fe6 B9 Ta3 C37 141.4(4)
Ta4 B9 Ta3 C37 -83.7(5)
B10 B9 Ta3 C38 -60.0(4)
B8 B9 Ta3 C38 153.8(3)
Fe5 B9 Ta3 C38 10.2(4)
Fe6 B9 Ta3 C38 89.7(3)
Ta4 B9 Ta3 C38 -135.4(3)
B10 B9 Ta3 C34 -108.6(4)
B8 B9 Ta3 C34 105.1(4)
Fe5 B9 Ta3 C34 -38.4(4)
Fe6 B9 Ta3 C34 41.0(4)
Ta4 B9 Ta3 C34 175.9(2)
B10 B9 Ta3 B6 73.5(3)
B8 B9 Ta3 B6 -72.7(3)
Fe5 B9 Ta3 B6 143.7(2)
Fe6 B9 Ta3 B6 -136.8(2)
Ta4 B9 Ta3 B6 -1.9(2)
B10 B9 Ta3 Fe6 -149.6(4)
B8 B9 Ta3 Fe6 64.1(3)
Fe5 B9 Ta3 Fe6 -79.43(19)
Ta4 B9 Ta3 Fe6 134.9(3)
B10 B9 Ta3 Fe5 -70.2(3)
B8 B9 Ta3 Fe5 143.5(3)
Fe6 B9 Ta3 Fe5 79.43(18)
Ta4 B9 Ta3 Fe5 -145.7(3)
C36 C35 Ta3 B8 -120.1(4)
C34 C35 Ta3 B8 126.1(4)
C39 C35 Ta3 B8 1.6(8)
C36 C35 Ta3 B7 -78.7(4)
C34 C35 Ta3 B7 167.6(4)
C39 C35 Ta3 B7 43.1(8)
C36 C35 Ta3 B10 67.2(9)
C34 C35 Ta3 B10 -46.5(9)
C39 C35 Ta3 B10 -171.0(7)
C36 C35 Ta3 B9 -158.7(4)
C34 C35 Ta3 B9 87.5(6)
C39 C35 Ta3 B9 -37.0(10)
C34 C35 Ta3 C36 -113.8(6)
C39 C35 Ta3 C36 121.7(9)
C36 C35 Ta3 C37 36.6(4)
C34 C35 Ta3 C37 -77.2(4)
C39 C35 Ta3 C37 158.3(8)
C36 C35 Ta3 C38 76.9(4)
C34 C35 Ta3 C38 -36.9(4)
C39 C35 Ta3 C38 -161.4(8)
C36 C35 Ta3 C34 113.8(6)
C39 C35 Ta3 C34 -124.5(9)
C36 C35 Ta3 B6 -36.8(5)
C34 C35 Ta3 B6 -150.5(4)
C39 C35 Ta3 B6 85.0(7)
C36 C35 Ta3 Fe6 -167.6(4)
C34 C35 Ta3 Fe6 78.6(4)
C39 C35 Ta3 Fe6 -45.9(7)
C36 C35 Ta3 Fe5 138.0(4)
C34 C35 Ta3 Fe5 24.2(5)
C39 C35 Ta3 Fe5 -100.3(7)
C35 C36 Ta3 B8 77.8(5)
C37 C36 Ta3 B8 -165.6(4)
C40 C36 Ta3 B8 -41.0(8)
C35 C36 Ta3 B7 103.7(4)
C37 C36 Ta3 B7 -139.7(4)
C40 C36 Ta3 B7 -15.1(7)
C35 C36 Ta3 B10 -155.6(4)
C37 C36 Ta3 B10 -39.0(6)
C40 C36 Ta3 B10 85.6(8)
C35 C36 Ta3 B9 120.7(10)
C37 C36 Ta3 B9 -122.7(10)
C40 C36 Ta3 B9 1.9(15)
C37 C36 Ta3 C35 116.6(6)
C40 C36 Ta3 C35 -118.8(9)
C35 C36 Ta3 C37 -116.6(6)
C40 C36 Ta3 C37 124.6(9)
C35 C36 Ta3 C38 -79.3(5)
C37 C36 Ta3 C38 37.3(4)
C40 C36 Ta3 C38 161.9(8)
C35 C36 Ta3 C34 -38.3(4)
C37 C36 Ta3 C34 78.3(5)
C40 C36 Ta3 C34 -157.1(8)
C35 C36 Ta3 B6 144.0(5)
C37 C36 Ta3 B6 -99.4(4)
C40 C36 Ta3 B6 25.2(7)
C35 C36 Ta3 Fe6 17.3(5)
C37 C36 Ta3 Fe6 133.9(4)
C40 C36 Ta3 Fe6 -101.5(7)
C35 C36 Ta3 Fe5 -77.0(5)
C37 C36 Ta3 Fe5 39.6(6)
C40 C36 Ta3 Fe5 164.2(6)
C38 C37 Ta3 B8 145.7(6)
C36 C37 Ta3 B8 31.0(8)
C41 C37 Ta3 B8 -92.6(8)
C38 C37 Ta3 B7 160.4(4)
C36 C37 Ta3 B7 45.7(5)
C41 C37 Ta3 B7 -77.9(7)
C38 C37 Ta3 B10 -92.4(4)
C36 C37 Ta3 B10 152.9(4)
C41 C37 Ta3 B10 29.3(7)
C38 C37 Ta3 B9 -86.4(6)
C36 C37 Ta3 B9 158.8(4)
C41 C37 Ta3 B9 35.3(10)
C38 C37 Ta3 C35 78.1(4)
C36 C37 Ta3 C35 -36.7(4)
C41 C37 Ta3 C35 -160.3(8)
C38 C37 Ta3 C36 114.7(6)
C41 C37 Ta3 C36 -123.6(9)
C36 C37 Ta3 C38 -114.7(6)
C41 C37 Ta3 C38 121.7(8)
C38 C37 Ta3 C34 36.8(4)
C36 C37 Ta3 C34 -77.9(5)
C41 C37 Ta3 C34 158.5(8)
C38 C37 Ta3 B6 -169.6(4)
C36 C37 Ta3 B6 75.7(4)
C41 C37 Ta3 B6 -47.9(7)
C38 C37 Ta3 Fe6 26.2(6)
C36 C37 Ta3 Fe6 -88.5(5)
C41 C37 Ta3 Fe6 147.9(6)
C38 C37 Ta3 Fe5 -42.7(4)
C36 C37 Ta3 Fe5 -157.4(4)
C41 C37 Ta3 Fe5 79.0(7)
C37 C38 Ta3 B8 -136.1(7)
C34 C38 Ta3 B8 -19.8(10)
C42 C38 Ta3 B8 103.5(9)
C37 C38 Ta3 B7 -32.4(6)
C34 C38 Ta3 B7 83.8(6)
C42 C38 Ta3 B7 -152.9(7)
C37 C38 Ta3 B10 98.0(4)
C34 C38 Ta3 B10 -145.8(4)
C42 C38 Ta3 B10 -22.5(8)
C37 C38 Ta3 B9 136.4(4)
C34 C38 Ta3 B9 -107.3(5)
C42 C38 Ta3 B9 16.0(9)
C37 C38 Ta3 C35 -78.9(4)
C34 C38 Ta3 C35 37.3(4)
C42 C38 Ta3 C35 160.6(8)
C37 C38 Ta3 C36 -37.8(4)
C34 C38 Ta3 C36 78.5(5)
C42 C38 Ta3 C36 -158.2(8)
C34 C38 Ta3 C37 116.2(6)
C42 C38 Ta3 C37 -120.4(9)
C37 C38 Ta3 C34 -116.2(6)
C42 C38 Ta3 C34 123.3(9)
C37 C38 Ta3 B6 11.8(5)
C34 C38 Ta3 B6 128.0(4)
C42 C38 Ta3 B6 -108.6(7)
C37 C38 Ta3 Fe6 -165.3(3)
C34 C38 Ta3 Fe6 -49.0(5)
C42 C38 Ta3 Fe6 74.3(7)
C37 C38 Ta3 Fe5 143.5(4)
C34 C38 Ta3 Fe5 -100.3(4)
C42 C38 Ta3 Fe5 23.0(7)
C38 C34 Ta3 B8 172.0(4)
C35 C34 Ta3 B8 -72.3(5)
C33 C34 Ta3 B8 47.7(9)
C38 C34 Ta3 B7 -132.1(4)
C35 C34 Ta3 B7 -16.4(5)
C33 C34 Ta3 B7 103.6(8)
C38 C34 Ta3 B10 46.6(5)
C35 C34 Ta3 B10 162.4(4)
C33 C34 Ta3 B10 -77.7(8)
C38 C34 Ta3 B9 108.4(5)
C35 C34 Ta3 B9 -135.9(4)
C33 C34 Ta3 B9 -15.9(9)
C38 C34 Ta3 C35 -115.7(6)
C33 C34 Ta3 C35 119.9(9)
C38 C34 Ta3 C36 -77.6(5)
C35 C34 Ta3 C36 38.1(4)
C33 C34 Ta3 C36 158.0(9)
C38 C34 Ta3 C37 -36.6(4)
C35 C34 Ta3 C37 79.2(4)
C33 C34 Ta3 C37 -160.9(9)
C35 C34 Ta3 C38 115.7(6)
C33 C34 Ta3 C38 -124.3(10)
C38 C34 Ta3 B6 -74.6(5)
C35 C34 Ta3 B6 41.1(5)
C33 C34 Ta3 B6 161.1(7)
C38 C34 Ta3 Fe6 138.0(4)
C35 C34 Ta3 Fe6 -106.2(4)
C33 C34 Ta3 Fe6 13.7(8)
C38 C34 Ta3 Fe5 82.9(4)
C35 C34 Ta3 Fe5 -161.4(4)
C33 C34 Ta3 Fe5 -41.5(8)
B7 B6 Ta3 B8 26.2(3)
Fe8 B6 Ta3 B8 34.2(3)
Ta4 B6 Ta3 B8 -43.3(2)
Fe8 B6 Ta3 B7 8.0(3)
Ta4 B6 Ta3 B7 -69.5(3)
B7 B6 Ta3 B10 113.8(3)
Fe8 B6 Ta3 B10 121.8(4)
Ta4 B6 Ta3 B10 44.4(2)
B7 B6 Ta3 B9 71.4(3)
Fe8 B6 Ta3 B9 79.4(3)
Ta4 B6 Ta3 B9 1.9(2)
B7 B6 Ta3 C35 -84.0(3)
Fe8 B6 Ta3 C35 -76.0(4)
Ta4 B6 Ta3 C35 -153.5(2)
B7 B6 Ta3 C36 -103.9(3)
Fe8 B6 Ta3 C36 -95.9(4)
Ta4 B6 Ta3 C36 -173.4(2)
B7 B6 Ta3 C37 -137.3(3)
Fe8 B6 Ta3 C37 -129.2(4)
Ta4 B6 Ta3 C37 153.3(2)
B7 B6 Ta3 C38 -143.7(3)
Fe8 B6 Ta3 C38 -135.7(3)
Ta4 B6 Ta3 C38 146.8(2)
B7 B6 Ta3 C34 -106.5(4)
Fe8 B6 Ta3 C34 -98.5(4)
Ta4 B6 Ta3 C34 -175.9(2)
B7 B6 Ta3 Fe6 33.1(3)
Fe8 B6 Ta3 Fe6 41.1(4)
Ta4 B6 Ta3 Fe6 -36.3(2)
B7 B6 Ta3 Fe5 100.9(3)
Fe8 B6 Ta3 Fe5 108.9(3)
Ta4 B6 Ta3 Fe5 31.4(2)
C56 Fe6 Ta3 B8 50.0(4)
C57 Fe6 Ta3 B8 -72.4(3)
C58 Fe6 Ta3 B8 -176.4(4)
B9 Fe6 Ta3 B8 64.9(3)
Fe5 Fe6 Ta3 B8 120.5(2)
C56 Fe6 Ta3 B7 61.9(4)
C57 Fe6 Ta3 B7 -60.4(3)
C58 Fe6 Ta3 B7 -164.4(3)
B8 Fe6 Ta3 B7 11.9(3)
B9 Fe6 Ta3 B7 76.8(3)
Fe5 Fe6 Ta3 B7 132.41(15)
C56 Fe6 Ta3 B10 -35.4(4)
C57 Fe6 Ta3 B10 -157.7(3)
C58 Fe6 Ta3 B10 98.3(3)
B8 Fe6 Ta3 B10 -85.3(3)
B9 Fe6 Ta3 B10 -20.5(3)
Fe5 Fe6 Ta3 B10 35.12(16)
C56 Fe6 Ta3 B9 -14.9(4)
C57 Fe6 Ta3 B9 -137.2(3)
C58 Fe6 Ta3 B9 118.8(4)
B8 Fe6 Ta3 B9 -64.9(3)
Fe5 Fe6 Ta3 B9 55.6(2)
C56 Fe6 Ta3 C35 159.3(4)
C57 Fe6 Ta3 C35 37.0(3)
C58 Fe6 Ta3 C35 -67.0(4)
B8 Fe6 Ta3 C35 109.3(3)
B9 Fe6 Ta3 C35 174.2(3)
Fe5 Fe6 Ta3 C35 -130.18(19)
C56 Fe6 Ta3 C36 149.6(4)
C57 Fe6 Ta3 C36 27.2(3)
C58 Fe6 Ta3 C36 -76.8(4)
B8 Fe6 Ta3 C36 99.6(3)
B9 Fe6 Ta3 C36 164.5(3)
Fe5 Fe6 Ta3 C36 -139.9(2)
C56 Fe6 Ta3 C37 -158.5(5)
C57 Fe6 Ta3 C37 79.1(4)
C58 Fe6 Ta3 C37 -24.9(4)
B8 Fe6 Ta3 C37 151.5(4)
B9 Fe6 Ta3 C37 -143.6(4)
Fe5 Fe6 Ta3 C37 -88.0(3)
C56 Fe6 Ta3 C38 -142.6(4)
C57 Fe6 Ta3 C38 95.1(3)
C58 Fe6 Ta3 C38 -8.9(4)
B8 Fe6 Ta3 C38 167.4(3)
B9 Fe6 Ta3 C38 -127.7(3)
Fe5 Fe6 Ta3 C38 -72.08(19)
C56 Fe6 Ta3 C34 -167.3(4)
C57 Fe6 Ta3 C34 70.3(3)
C58 Fe6 Ta3 C34 -33.7(4)
B8 Fe6 Ta3 C34 142.7(3)
B9 Fe6 Ta3 C34 -152.4(3)
Fe5 Fe6 Ta3 C34 -96.84(19)
C56 Fe6 Ta3 B6 40.6(4)
C57 Fe6 Ta3 B6 -81.8(3)
C58 Fe6 Ta3 B6 174.2(4)
B8 Fe6 Ta3 B6 -9.4(3)
B9 Fe6 Ta3 B6 55.5(3)
Fe5 Fe6 Ta3 B6 111.05(19)
C56 Fe6 Ta3 Fe5 -70.5(4)
C57 Fe6 Ta3 Fe5 167.2(2)
C58 Fe6 Ta3 Fe5 63.2(3)
B8 Fe6 Ta3 Fe5 -120.5(2)
B9 Fe6 Ta3 Fe5 -55.6(2)
C54 Fe5 Ta3 B8 137.9(3)
C53 Fe5 Ta3 B8 5.1(5)
C55 Fe5 Ta3 B8 -128.4(3)
B9 Fe5 Ta3 B8 25.7(3)
B10 Fe5 Ta3 B8 89.1(3)
Fe6 Fe5 Ta3 B8 -38.72(16)
C54 Fe5 Ta3 B7 116.6(3)
C53 Fe5 Ta3 B7 -16.2(5)
C55 Fe5 Ta3 B7 -149.7(3)
B9 Fe5 Ta3 B7 4.4(3)
B10 Fe5 Ta3 B7 67.8(3)
Fe6 Fe5 Ta3 B7 -60.04(18)
C54 Fe5 Ta3 B10 48.8(3)
C53 Fe5 Ta3 B10 -84.0(5)
C55 Fe5 Ta3 B10 142.5(3)
B9 Fe5 Ta3 B10 -63.3(3)
Fe6 Fe5 Ta3 B10 -127.8(2)
C54 Fe5 Ta3 B9 112.1(3)
C53 Fe5 Ta3 B9 -20.6(5)
C55 Fe5 Ta3 B9 -154.2(3)
B10 Fe5 Ta3 B9 63.3(3)
Fe6 Fe5 Ta3 B9 -64.5(2)
C54 Fe5 Ta3 C35 -107.5(3)
C53 Fe5 Ta3 C35 119.8(5)
C55 Fe5 Ta3 C35 -13.8(3)
B9 Fe5 Ta3 C35 140.4(3)
B10 Fe5 Ta3 C35 -156.3(3)
Fe6 Fe5 Ta3 C35 75.9(2)
C54 Fe5 Ta3 C36 -62.6(4)
C53 Fe5 Ta3 C36 164.6(5)
C55 Fe5 Ta3 C36 31.1(4)
B9 Fe5 Ta3 C36 -174.7(4)
B10 Fe5 Ta3 C36 -111.4(4)
Fe6 Fe5 Ta3 C36 120.8(3)
C54 Fe5 Ta3 C37 -38.8(3)
C53 Fe5 Ta3 C37 -171.6(5)
C55 Fe5 Ta3 C37 54.9(3)
B9 Fe5 Ta3 C37 -150.9(3)
B10 Fe5 Ta3 C37 -87.6(3)
Fe6 Fe5 Ta3 C37 144.60(19)
C54 Fe5 Ta3 C38 -60.7(3)
C53 Fe5 Ta3 C38 166.5(5)
C55 Fe5 Ta3 C38 33.0(3)
B9 Fe5 Ta3 C38 -172.9(3)
B10 Fe5 Ta3 C38 -109.5(3)
Fe6 Fe5 Ta3 C38 122.69(18)
C54 Fe5 Ta3 C34 -94.1(3)
C53 Fe5 Ta3 C34 133.2(5)
C55 Fe5 Ta3 C34 -0.4(3)
B9 Fe5 Ta3 C34 153.8(3)
B10 Fe5 Ta3 C34 -142.9(3)
Fe6 Fe5 Ta3 C34 89.34(17)
C54 Fe5 Ta3 B6 66.4(3)
C53 Fe5 Ta3 B6 -66.4(5)
C55 Fe5 Ta3 B6 160.1(3)
B9 Fe5 Ta3 B6 -45.7(3)
B10 Fe5 Ta3 B6 17.6(3)
Fe6 Fe5 Ta3 B6 -110.19(18)
C54 Fe5 Ta3 Fe6 176.6(3)
C53 Fe5 Ta3 Fe6 43.8(4)
C55 Fe5 Ta3 Fe6 -89.7(2)
B9 Fe5 Ta3 Fe6 64.5(2)
B10 Fe5 Ta3 Fe6 127.8(2)
B10 B9 Ta4 B6 -64.5(3)
B8 B9 Ta4 B6 66.3(3)
Fe5 B9 Ta4 B6 -74.4(5)
Fe6 B9 Ta4 B6 73.5(4)
Ta3 B9 Ta4 B6 2.1(2)
B10 B9 Ta4 B7 -103.7(3)
B8 B9 Ta4 B7 27.1(3)
Fe5 B9 Ta4 B7 -113.5(5)
Fe6 B9 Ta4 B7 34.3(3)
Ta3 B9 Ta4 B7 -37.05(19)
B10 B9 Ta4 C45 105.2(3)
B8 B9 Ta4 C45 -124.0(3)
Fe5 B9 Ta4 C45 95.4(5)
Fe6 B9 Ta4 C45 -116.8(4)
Ta3 B9 Ta4 C45 171.84(18)
B10 B9 Ta4 C48 46.1(3)
B8 B9 Ta4 C48 177.0(3)
Fe5 B9 Ta4 C48 36.3(6)
Fe6 B9 Ta4 C48 -175.9(3)
Ta3 B9 Ta4 C48 112.8(2)
B10 B9 Ta4 C44 71.9(3)
B8 B9 Ta4 C44 -157.3(3)
Fe5 B9 Ta4 C44 62.1(5)
Fe6 B9 Ta4 C44 -150.1(4)
Ta3 B9 Ta4 C44 138.5(2)
B10 B9 Ta4 C47 60.3(5)
B8 B9 Ta4 C47 -168.9(3)
Fe5 B9 Ta4 C47 50.4(7)
Fe6 B9 Ta4 C47 -161.7(3)
Ta3 B9 Ta4 C47 126.9(3)
B10 B9 Ta4 C46 112.9(3)
B8 B9 Ta4 C46 -116.2(3)
Fe5 B9 Ta4 C46 103.1(5)
Fe6 B9 Ta4 C46 -109.0(4)
Ta3 B9 Ta4 C46 179.6(2)
B10 B9 Ta4 B8 -130.8(4)
Fe5 B9 Ta4 B8 -140.7(6)
Fe6 B9 Ta4 B8 7.2(3)
Ta3 B9 Ta4 B8 -64.2(3)
B8 B9 Ta4 B10 130.8(4)
Fe5 B9 Ta4 B10 -9.8(4)
Fe6 B9 Ta4 B10 138.0(5)
Ta3 B9 Ta4 B10 66.6(3)
B10 B9 Ta4 Fe7 -151.6(3)
B8 B9 Ta4 Fe7 -20.8(2)
Fe5 B9 Ta4 Fe7 -161.4(5)
Fe6 B9 Ta4 Fe7 -13.6(3)
Ta3 B9 Ta4 Fe7 -84.96(14)
B10 B9 Ta4 Fe8 -106.5(3)
B8 B9 Ta4 Fe8 24.3(3)
Fe5 B9 Ta4 Fe8 -116.3(5)
Fe6 B9 Ta4 Fe8 31.5(4)
Ta3 B9 Ta4 Fe8 -39.9(2)
B7 B6 Ta4 B9 -64.1(3)
Fe8 B6 Ta4 B9 -125.7(2)
Ta3 B6 Ta4 B9 -2.0(2)
Fe8 B6 Ta4 B7 -61.6(3)
Ta3 B6 Ta4 B7 62.2(3)
B7 B6 Ta4 C45 144.2(6)
Fe8 B6 Ta4 C45 82.6(6)
Ta3 B6 Ta4 C45 -153.7(5)
B7 B6 Ta4 C48 177.4(3)
Fe8 B6 Ta4 C48 115.8(2)
Ta3 B6 Ta4 C48 -120.4(2)
B7 B6 Ta4 C44 -164.0(3)
Fe8 B6 Ta4 C44 134.4(2)
Ta3 B6 Ta4 C44 -101.9(3)
B7 B6 Ta4 C47 142.7(3)
Fe8 B6 Ta4 C47 81.1(2)
Ta3 B6 Ta4 C47 -155.16(19)
B7 B6 Ta4 C46 118.1(3)
Fe8 B6 Ta4 C46 56.5(3)
Ta3 B6 Ta4 C46 -179.73(18)
B7 B6 Ta4 B8 -22.9(3)
Fe8 B6 Ta4 B8 -84.5(2)
Ta3 B6 Ta4 B8 39.29(19)
B7 B6 Ta4 B10 -101.7(3)
Fe8 B6 Ta4 B10 -163.3(2)
Ta3 B6 Ta4 B10 -39.55(18)
B7 B6 Ta4 Fe7 22.2(3)
Fe8 B6 Ta4 Fe7 -39.40(15)
Ta3 B6 Ta4 Fe7 84.37(14)
B7 B6 Ta4 Fe8 61.6(3)
Ta3 B6 Ta4 Fe8 123.8(3)
B8 B7 Ta4 B9 -30.0(3)
B6 B7 Ta4 B9 113.7(3)
Fe8 B7 Ta4 B9 -176.3(2)
Fe7 B7 Ta4 B9 -96.8(2)
Ta3 B7 Ta4 B9 37.97(19)
B8 B7 Ta4 B6 -143.7(5)
Fe8 B7 Ta4 B6 70.0(3)
Fe7 B7 Ta4 B6 149.6(4)
Ta3 B7 Ta4 B6 -75.7(3)
B8 B7 Ta4 C45 63.4(6)
B6 B7 Ta4 C45 -153.0(4)
Fe8 B7 Ta4 C45 -83.0(5)
Fe7 B7 Ta4 C45 -3.4(5)
Ta3 B7 Ta4 C45 131.3(4)
B8 B7 Ta4 C48 -148.5(4)
B6 B7 Ta4 C48 -4.8(6)
Fe8 B7 Ta4 C48 65.2(5)
Fe7 B7 Ta4 C48 144.8(3)
Ta3 B7 Ta4 C48 -80.5(4)
B8 B7 Ta4 C44 -53.6(11)
B6 B7 Ta4 C44 90.1(11)
Fe8 B7 Ta4 C44 160.1(10)
Fe7 B7 Ta4 C44 -120.4(10)
Ta3 B7 Ta4 C44 14.4(11)
B8 B7 Ta4 C47 161.7(3)
B6 B7 Ta4 C47 -54.6(4)
Fe8 B7 Ta4 C47 15.4(3)
Fe7 B7 Ta4 C47 95.0(3)
Ta3 B7 Ta4 C47 -130.3(2)
B8 B7 Ta4 C46 114.1(3)
B6 B7 Ta4 C46 -102.2(4)
Fe8 B7 Ta4 C46 -32.2(3)
Fe7 B7 Ta4 C46 47.3(3)
Ta3 B7 Ta4 C46 -177.93(19)
B6 B7 Ta4 B8 143.7(5)
Fe8 B7 Ta4 B8 -146.3(4)
Fe7 B7 Ta4 B8 -66.7(3)
Ta3 B7 Ta4 B8 68.0(3)
B8 B7 Ta4 B10 -70.0(3)
B6 B7 Ta4 B10 73.6(3)
Fe8 B7 Ta4 B10 143.6(2)
Fe7 B7 Ta4 B10 -136.8(2)
Ta3 B7 Ta4 B10 -2.06(19)
B8 B7 Ta4 Fe7 66.7(3)
B6 B7 Ta4 Fe7 -149.6(4)
Fe8 B7 Ta4 Fe7 -79.58(19)
Ta3 B7 Ta4 Fe7 134.7(3)
B8 B7 Ta4 Fe8 146.3(4)
B6 B7 Ta4 Fe8 -70.0(3)
Fe7 B7 Ta4 Fe8 79.6(2)
Ta3 B7 Ta4 Fe8 -145.7(3)
C46 C45 Ta4 B9 170.2(3)
C44 C45 Ta4 B9 -75.4(4)
C49 C45 Ta4 B9 46.8(6)
C46 C45 Ta4 B6 -38.7(8)
C44 C45 Ta4 B6 75.7(7)
C49 C45 Ta4 B6 -162.1(6)
C46 C45 Ta4 B7 83.2(5)
C44 C45 Ta4 B7 -162.4(4)
C49 C45 Ta4 B7 -40.2(8)
C46 C45 Ta4 C48 -77.7(4)
C44 C45 Ta4 C48 36.6(3)
C49 C45 Ta4 C48 158.8(7)
C46 C45 Ta4 C44 -114.4(5)
C49 C45 Ta4 C44 122.2(7)
C46 C45 Ta4 C47 -36.9(3)
C44 C45 Ta4 C47 77.5(4)
C49 C45 Ta4 C47 -160.4(7)
C44 C45 Ta4 C46 114.4(5)
C49 C45 Ta4 C46 -123.5(7)
C46 C45 Ta4 B8 126.2(3)
C44 C45 Ta4 B8 -119.4(4)
C49 C45 Ta4 B8 2.8(7)
C46 C45 Ta4 B10 -147.1(3)
C44 C45 Ta4 B10 -32.8(4)
C49 C45 Ta4 B10 89.4(6)
C46 C45 Ta4 Fe7 80.7(3)
C44 C45 Ta4 Fe7 -165.0(3)
C49 C45 Ta4 Fe7 -42.8(6)
C46 C45 Ta4 Fe8 25.6(4)
C44 C45 Ta4 Fe8 140.0(3)
C49 C45 Ta4 Fe8 -97.8(6)
C44 C48 Ta4 B9 51.4(4)
C47 C48 Ta4 B9 166.4(3)
C52 C48 Ta4 B9 -72.7(7)
C44 C48 Ta4 B6 156.4(4)
C47 C48 Ta4 B6 -88.6(4)
C52 C48 Ta4 B6 32.3(7)
C44 C48 Ta4 B7 159.8(4)
C47 C48 Ta4 B7 -85.1(5)
C52 C48 Ta4 B7 35.7(9)
C44 C48 Ta4 C45 -37.5(4)
C47 C48 Ta4 C45 77.5(4)
C52 C48 Ta4 C45 -161.6(7)
C47 C48 Ta4 C44 115.0(5)
C52 C48 Ta4 C44 -124.1(8)
C44 C48 Ta4 C47 -115.0(5)
C52 C48 Ta4 C47 120.9(8)
C44 C48 Ta4 C46 -78.1(4)
C47 C48 Ta4 C46 36.9(3)
C52 C48 Ta4 C46 157.8(7)
C44 C48 Ta4 B8 57.6(7)
C47 C48 Ta4 B8 172.7(5)
C52 C48 Ta4 B8 -66.5(9)
C44 C48 Ta4 B10 80.0(4)
C47 C48 Ta4 B10 -165.0(4)
C52 C48 Ta4 B10 -44.1(6)
C44 C48 Ta4 Fe7 -87.9(5)
C47 C48 Ta4 Fe7 27.2(6)
C52 C48 Ta4 Fe7 148.1(5)
C44 C48 Ta4 Fe8 -155.9(3)
C47 C48 Ta4 Fe8 -40.9(4)
C52 C48 Ta4 Fe8 80.0(6)
C48 C44 Ta4 B9 -135.0(4)
C45 C44 Ta4 B9 109.0(4)
C43 C44 Ta4 B9 -11.6(6)
C48 C44 Ta4 B6 -33.5(5)
C45 C44 Ta4 B6 -149.4(4)
C43 C44 Ta4 B6 90.0(7)
C48 C44 Ta4 B7 -112.0(10)
C45 C44 Ta4 B7 132.1(10)
C43 C44 Ta4 B7 11.5(14)
C48 C44 Ta4 C45 116.0(5)
C43 C44 Ta4 C45 -120.6(8)
C45 C44 Ta4 C48 -116.0(5)
C43 C44 Ta4 C48 123.4(8)
C48 C44 Ta4 C47 37.5(3)
C45 C44 Ta4 C47 -78.5(4)
C43 C44 Ta4 C47 161.0(7)
C48 C44 Ta4 C46 78.5(4)
C45 C44 Ta4 C46 -37.4(3)
C43 C44 Ta4 C46 -158.0(7)
C48 C44 Ta4 B8 -156.7(3)
C45 C44 Ta4 B8 87.3(4)
C43 C44 Ta4 B8 -33.3(7)
C48 C44 Ta4 B10 -95.3(4)
C45 C44 Ta4 B10 148.8(4)
C43 C44 Ta4 B10 28.2(6)
C48 C44 Ta4 Fe7 137.4(3)
C45 C44 Ta4 Fe7 21.5(4)
C43 C44 Ta4 Fe7 -99.1(6)
C48 C44 Ta4 Fe8 42.4(5)
C45 C44 Ta4 Fe8 -73.6(4)
C43 C44 Ta4 Fe8 165.8(5)
C48 C47 Ta4 B9 -23.4(6)
C46 C47 Ta4 B9 92.7(5)
C51 C47 Ta4 B9 -143.6(6)
C48 C47 Ta4 B6 100.0(4)
C46 C47 Ta4 B6 -143.9(4)
C51 C47 Ta4 B6 -20.2(6)
C48 C47 Ta4 B7 134.9(4)
C46 C47 Ta4 B7 -109.1(4)
C51 C47 Ta4 B7 14.6(7)
C48 C47 Ta4 C45 -79.3(4)
C46 C47 Ta4 C45 36.7(4)
C51 C47 Ta4 C45 160.5(7)
C46 C47 Ta4 C48 116.0(5)
C51 C47 Ta4 C48 -120.2(7)
C48 C47 Ta4 C44 -37.4(3)
C46 C47 Ta4 C44 78.6(4)
C51 C47 Ta4 C44 -157.6(7)
C48 C47 Ta4 C46 -116.0(5)
C51 C47 Ta4 C46 123.7(8)
C48 C47 Ta4 B8 -169.7(7)
C46 C47 Ta4 B8 -53.6(10)
C51 C47 Ta4 B8 70.1(11)
C48 C47 Ta4 B10 16.9(4)
C46 C47 Ta4 B10 132.9(4)
C51 C47 Ta4 B10 -103.4(6)
C48 C47 Ta4 Fe7 -165.7(3)
C46 C47 Ta4 Fe7 -49.7(4)
C51 C47 Ta4 Fe7 74.0(6)
C48 C47 Ta4 Fe8 145.2(3)
C46 C47 Ta4 Fe8 -98.8(4)
C51 C47 Ta4 Fe8 24.9(6)
C45 C46 Ta4 B9 -13.7(5)
C47 C46 Ta4 B9 -129.9(4)
C50 C46 Ta4 B9 104.7(6)
C45 C46 Ta4 B6 163.1(3)
C47 C46 Ta4 B6 46.9(5)
C50 C46 Ta4 B6 -78.5(6)
C45 C46 Ta4 B7 -138.8(4)
C47 C46 Ta4 B7 105.0(4)
C50 C46 Ta4 B7 -20.4(7)
C47 C46 Ta4 C45 -116.2(5)
C50 C46 Ta4 C45 118.4(7)
C45 C46 Ta4 C48 79.3(4)
C47 C46 Ta4 C48 -36.9(4)
C50 C46 Ta4 C48 -162.4(7)
C45 C46 Ta4 C44 38.4(3)
C47 C46 Ta4 C44 -77.8(4)
C50 C46 Ta4 C44 156.8(7)
C45 C46 Ta4 C47 116.2(5)
C50 C46 Ta4 C47 -125.4(8)
C45 C46 Ta4 B8 -80.4(4)
C47 C46 Ta4 B8 163.4(4)
C50 C46 Ta4 B8 38.0(7)
C45 C46 Ta4 B10 47.2(4)
C47 C46 Ta4 B10 -69.1(5)
C50 C46 Ta4 B10 165.5(5)
C45 C46 Ta4 Fe7 -105.3(3)
C47 C46 Ta4 Fe7 138.5(4)
C50 C46 Ta4 Fe7 13.1(6)
C45 C46 Ta4 Fe8 -159.9(3)
C47 C46 Ta4 Fe8 83.9(4)
C50 C46 Ta4 Fe8 -41.5(6)
B7 B8 Ta4 B9 136.1(4)
Fe6 B8 Ta4 B9 -7.2(3)
Fe7 B8 Ta4 B9 -150.3(3)
Ta3 B8 Ta4 B9 67.5(3)
B7 B8 Ta4 B6 24.5(3)
B9 B8 Ta4 B6 -111.7(3)
Fe6 B8 Ta4 B6 -118.9(4)
Fe7 B8 Ta4 B6 98.0(2)
Ta3 B8 Ta4 B6 -44.2(2)
B9 B8 Ta4 B7 -136.1(4)
Fe6 B8 Ta4 B7 -143.4(5)
Fe7 B8 Ta4 B7 73.6(3)
Ta3 B8 Ta4 B7 -68.7(3)
B7 B8 Ta4 C45 -149.9(3)
B9 B8 Ta4 C45 73.9(3)
Fe6 B8 Ta4 C45 66.7(4)
Fe7 B8 Ta4 C45 -76.4(3)
Ta3 B8 Ta4 C45 141.4(2)
B7 B8 Ta4 C48 128.1(6)
B9 B8 Ta4 C48 -8.0(7)
Fe6 B8 Ta4 C48 -15.3(8)
Fe7 B8 Ta4 C48 -158.3(5)
Ta3 B8 Ta4 C48 59.4(6)
B7 B8 Ta4 C44 167.8(3)
B9 B8 Ta4 C44 31.7(4)
Fe6 B8 Ta4 C44 24.4(5)
Fe7 B8 Ta4 C44 -118.6(3)
Ta3 B8 Ta4 C44 99.1(3)
B7 B8 Ta4 C47 -68.8(9)
B9 B8 Ta4 C47 155.0(8)
Fe6 B8 Ta4 C47 147.8(7)
Fe7 B8 Ta4 C47 4.7(9)
Ta3 B8 Ta4 C47 -137.5(7)
B7 B8 Ta4 C46 -109.4(4)
B9 B8 Ta4 C46 114.4(3)
Fe6 B8 Ta4 C46 107.2(4)
Fe7 B8 Ta4 C46 -35.8(4)
Ta3 B8 Ta4 C46 -178.1(2)
B7 B8 Ta4 B10 105.2(3)
B9 B8 Ta4 B10 -30.9(3)
Fe6 B8 Ta4 B10 -38.2(3)
Fe7 B8 Ta4 B10 178.8(2)
Ta3 B8 Ta4 B10 36.51(19)
B7 B8 Ta4 Fe7 -73.6(3)
B9 B8 Ta4 Fe7 150.3(3)
Fe6 B8 Ta4 Fe7 143.1(5)
Ta3 B8 Ta4 Fe7 -142.3(3)
B7 B8 Ta4 Fe8 -22.4(3)
B9 B8 Ta4 Fe8 -158.5(3)
Fe6 B8 Ta4 Fe8 -165.8(4)
Fe7 B8 Ta4 Fe8 51.18(13)
Ta3 B8 Ta4 Fe8 -91.07(16)
Fe5 B10 Ta4 B9 6.4(3)
Ta3 B10 Ta4 B9 -69.5(3)
B9 B10 Ta4 B6 113.7(3)
Fe5 B10 Ta4 B6 120.0(4)
Ta3 B10 Ta4 B6 44.2(2)
B9 B10 Ta4 B7 71.5(3)
Fe5 B10 Ta4 B7 77.9(3)
Ta3 B10 Ta4 B7 2.05(19)
B9 B10 Ta4 C45 -87.1(3)
Fe5 B10 Ta4 C45 -80.7(3)
Ta3 B10 Ta4 C45 -156.60(17)
B9 B10 Ta4 C48 -139.1(3)
Fe5 B10 Ta4 C48 -132.7(3)
Ta3 B10 Ta4 C48 151.4(2)
B9 B10 Ta4 C44 -105.3(3)
Fe5 B10 Ta4 C44 -98.9(3)
Ta3 B10 Ta4 C44 -174.8(2)
B9 B10 Ta4 C47 -148.4(3)
Fe5 B10 Ta4 C47 -142.1(3)
Ta3 B10 Ta4 C47 142.09(18)
B9 B10 Ta4 C46 -112.7(3)
Fe5 B10 Ta4 C46 -106.3(4)
Ta3 B10 Ta4 C46 177.8(2)
B9 B10 Ta4 B8 33.2(3)
Fe5 B10 Ta4 B8 39.6(3)
Ta3 B10 Ta4 B8 -36.27(19)
B9 B10 Ta4 Fe7 34.3(3)
Fe5 B10 Ta4 Fe7 40.6(4)
Ta3 B10 Ta4 Fe7 -35.2(2)
B9 B10 Ta4 Fe8 99.6(3)
Fe5 B10 Ta4 Fe8 106.0(3)
Ta3 B10 Ta4 Fe8 30.1(2)
C59 Fe7 Ta4 B9 -58.0(3)
C60 Fe7 Ta4 B9 66.3(4)
C61 Fe7 Ta4 B9 -159.5(3)
B8 Fe7 Ta4 B9 20.5(3)
B7 Fe7 Ta4 B9 76.2(3)
Fe8 Fe7 Ta4 B9 130.63(15)
C59 Fe7 Ta4 B6 -154.5(3)
C60 Fe7 Ta4 B6 -30.2(4)
C61 Fe7 Ta4 B6 104.0(3)
B8 Fe7 Ta4 B6 -76.0(3)
B7 Fe7 Ta4 B6 -20.3(3)
Fe8 Fe7 Ta4 B6 34.11(16)
C59 Fe7 Ta4 B7 -134.2(3)
C60 Fe7 Ta4 B7 -9.9(4)
C61 Fe7 Ta4 B7 124.3(3)
B8 Fe7 Ta4 B7 -55.7(3)
Fe8 Fe7 Ta4 B7 54.4(2)
C59 Fe7 Ta4 C45 44.2(3)
C60 Fe7 Ta4 C45 168.4(4)
C61 Fe7 Ta4 C45 -57.3(3)
B8 Fe7 Ta4 C45 122.6(3)
B7 Fe7 Ta4 C45 178.4(3)
Fe8 Fe7 Ta4 C45 -127.22(15)
C59 Fe7 Ta4 C48 85.7(4)
C60 Fe7 Ta4 C48 -150.0(5)
C61 Fe7 Ta4 C48 -15.8(4)
B8 Fe7 Ta4 C48 164.2(4)
B7 Fe7 Ta4 C48 -140.1(4)
Fe8 Fe7 Ta4 C48 -85.7(3)
C59 Fe7 Ta4 C44 31.8(3)
C60 Fe7 Ta4 C44 156.1(4)
C61 Fe7 Ta4 C44 -69.6(3)
B8 Fe7 Ta4 C44 110.3(3)
B7 Fe7 Ta4 C44 166.0(3)
Fe8 Fe7 Ta4 C44 -139.6(2)
C59 Fe7 Ta4 C47 102.9(3)
C60 Fe7 Ta4 C47 -132.9(4)
C61 Fe7 Ta4 C47 1.4(3)
B8 Fe7 Ta4 C47 -178.7(3)
B7 Fe7 Ta4 C47 -122.9(3)
Fe8 Fe7 Ta4 C47 -68.52(17)
C59 Fe7 Ta4 C46 77.6(3)
C60 Fe7 Ta4 C46 -158.1(4)
C61 Fe7 Ta4 C46 -23.9(3)
B8 Fe7 Ta4 C46 156.1(3)
B7 Fe7 Ta4 C46 -148.2(3)
Fe8 Fe7 Ta4 C46 -93.81(15)
C59 Fe7 Ta4 B8 -78.5(3)
C60 Fe7 Ta4 B8 45.8(4)
C61 Fe7 Ta4 B8 -180.0(3)
B7 Fe7 Ta4 B8 55.7(3)
Fe8 Fe7 Ta4 B8 110.1(2)
C59 Fe7 Ta4 B10 -79.9(3)
C60 Fe7 Ta4 B10 44.4(4)
C61 Fe7 Ta4 B10 178.6(3)
B8 Fe7 Ta4 B10 -1.4(3)
B7 Fe7 Ta4 B10 54.3(3)
Fe8 Fe7 Ta4 B10 108.71(16)
C59 Fe7 Ta4 Fe8 171.4(2)
C60 Fe7 Ta4 Fe8 -64.3(4)
C61 Fe7 Ta4 Fe8 69.9(3)
B8 Fe7 Ta4 Fe8 -110.1(2)
B7 Fe7 Ta4 Fe8 -54.4(2)
C63 Fe8 Ta4 B9 115.9(3)
C62 Fe8 Ta4 B9 -16.0(5)
C64 Fe8 Ta4 B9 -150.7(3)
B7 Fe8 Ta4 B9 4.1(3)
B6 Fe8 Ta4 B9 68.0(3)
Fe7 Fe8 Ta4 B9 -60.58(16)
C63 Fe8 Ta4 B6 47.9(4)
C62 Fe8 Ta4 B6 -84.0(5)
C64 Fe8 Ta4 B6 141.3(3)
B7 Fe8 Ta4 B6 -63.9(3)
Fe7 Fe8 Ta4 B6 -128.6(2)
C63 Fe8 Ta4 B7 111.8(3)
C62 Fe8 Ta4 B7 -20.1(5)
C64 Fe8 Ta4 B7 -154.8(3)
B6 Fe8 Ta4 B7 63.9(3)
Fe7 Fe8 Ta4 B7 -64.7(2)
C63 Fe8 Ta4 C45 -104.7(3)
C62 Fe8 Ta4 C45 123.4(5)
C64 Fe8 Ta4 C45 -11.3(3)
B7 Fe8 Ta4 C45 143.5(3)
B6 Fe8 Ta4 C45 -152.5(3)
Fe7 Fe8 Ta4 C45 78.85(17)
C63 Fe8 Ta4 C48 -35.7(3)
C62 Fe8 Ta4 C48 -167.6(5)
C64 Fe8 Ta4 C48 57.8(3)
B7 Fe8 Ta4 C48 -147.4(3)
B6 Fe8 Ta4 C48 -83.5(3)
Fe7 Fe8 Ta4 C48 147.87(16)
C63 Fe8 Ta4 C44 -61.1(4)
C62 Fe8 Ta4 C44 167.0(6)
C64 Fe8 Ta4 C44 32.3(4)
B7 Fe8 Ta4 C44 -172.9(3)
B6 Fe8 Ta4 C44 -108.9(4)
Fe7 Fe8 Ta4 C44 122.4(3)
C63 Fe8 Ta4 C47 -57.1(3)
C62 Fe8 Ta4 C47 171.0(5)
C64 Fe8 Ta4 C47 36.4(3)
B7 Fe8 Ta4 C47 -168.8(3)
B6 Fe8 Ta4 C47 -104.9(3)
Fe7 Fe8 Ta4 C47 126.48(15)
C63 Fe8 Ta4 C46 -90.7(3)
C62 Fe8 Ta4 C46 137.4(5)
C64 Fe8 Ta4 C46 2.7(3)
B7 Fe8 Ta4 C46 157.5(2)
B6 Fe8 Ta4 C46 -138.6(3)
Fe7 Fe8 Ta4 C46 92.84(14)
C63 Fe8 Ta4 B8 133.2(3)
C62 Fe8 Ta4 B8 1.3(5)
C64 Fe8 Ta4 B8 -133.4(3)
B7 Fe8 Ta4 B8 21.4(3)
B6 Fe8 Ta4 B8 85.3(3)
Fe7 Fe8 Ta4 B8 -43.31(14)
C63 Fe8 Ta4 B10 67.3(3)
C62 Fe8 Ta4 B10 -64.6(5)
C64 Fe8 Ta4 B10 160.7(3)
B7 Fe8 Ta4 B10 -44.5(3)
B6 Fe8 Ta4 B10 19.4(3)
Fe7 Fe8 Ta4 B10 -109.19(16)
C63 Fe8 Ta4 Fe7 176.5(3)
C62 Fe8 Ta4 Fe7 44.6(5)
C64 Fe8 Ta4 Fe7 -90.1(3)
B7 Fe8 Ta4 Fe7 64.7(2)
B6 Fe8 Ta4 Fe7 128.6(2)
C65 C66 C67 C68 -148(3)
C66 C67 C68 C69 -33(4)
C67 C68 C69 C70 -15(6)
C71 C72 C73 C74 159(3)
C72 C73 C74 C75 -173(3)
C73 C74 C75 C76 2(5)
